data_7114635
loop_
_publ_author_name
'Mishra, Anurag'
'Dubey, Abhishek'
'Min, Jin Wook'
'Kim, Hyunuk'
'Stang, Peter J.'
'Chi, Ki-Whan'

_publ_section_title
;
 Molecular self-assembly of arene-Ru based interlocked catenane metalla-cages
;
_journal_coden_ASTM CHCOFS
_journal_issue 56
_journal_name_full
;
 Chemical Communications (Cambridge, United Kingdom)
;
_journal_page_first 7542
_journal_page_last 7544
_journal_paper_doi 10.1039/c4cc01991a
_journal_volume 50
_journal_year 2014
_chemical_formula_sum 'C182 H193.5 F18 N18 O35 Ru6 S6'
_chemical_formula_weight 4333.83
_space_group_IT_number 9
_symmetry_cell_setting monoclinic
_symmetry_space_group_name_Hall 'C -2yc'
_symmetry_space_group_name_H-M 'C 1 c 1'
_atom_sites_solution_hydrogens geom
_atom_sites_solution_primary direct
_atom_sites_solution_secondary difmap
_audit_creation_method SHELXL-97
_cell_angle_alpha 90.00
_cell_angle_beta 115.67(3)
_cell_angle_gamma 90.00
_cell_formula_units_Z 8
_cell_length_a 44.175(9)
_cell_length_b 31.227(6)
_cell_length_c 32.536(7)
_cell_measurement_reflns_used 1.87
_cell_measurement_temperature 100(2)
_cell_measurement_theta_max 73935
_cell_measurement_theta_min 32.05
_cell_volume 40452(18)
_computing_cell_refinement 'DENZO (Z. Otwinowski and W. Minor, 1997)'
_computing_data_collection 'ADSC Quantum software'
_computing_data_reduction 'HKL2000 (Z. Otwinowski and W. Minor, 1997)'
_computing_molecular_graphics 'Materials Studio 5.0'
_computing_publication_material 'Materials Studio 5.0'
_computing_structure_refinement 'SHELXL-97 (Sheldrick, 1997)'
_computing_structure_solution 'SHELXS-97 (Sheldrick, 1990)'
_diffrn_ambient_temperature 100(2)
_diffrn_measured_fraction_theta_full 0.957
_diffrn_measured_fraction_theta_max 0.758
_diffrn_measurement_device_type 'CCD area detector'
_diffrn_measurement_method 'omega scan'
_diffrn_radiation_monochromator 'Si(111) double crystal monochromator'
_diffrn_radiation_source 'Supramolecular Crystallography Beamline 2D'
_diffrn_radiation_type synchrotron
_diffrn_radiation_wavelength 0.80003
_diffrn_reflns_av_R_equivalents 0.0589
_diffrn_reflns_av_sigmaI/netI 0.0647
_diffrn_reflns_limit_h_max 54
_diffrn_reflns_limit_h_min -56
_diffrn_reflns_limit_k_max 38
_diffrn_reflns_limit_k_min -38
_diffrn_reflns_limit_l_max 36
_diffrn_reflns_limit_l_min -35
_diffrn_reflns_number 137103
_diffrn_reflns_theta_full 25.00
_diffrn_reflns_theta_max 32.05
_diffrn_reflns_theta_min 1.87
_exptl_absorpt_coefficient_mu 0.795
_exptl_absorpt_correction_T_max 0.8572
_exptl_absorpt_correction_T_min 0.7964
_exptl_absorpt_correction_type multi-scan
_exptl_absorpt_process_details HKL2000
_exptl_crystal_density_diffrn 1.423
_exptl_crystal_density_method 'not measured'
_exptl_crystal_F_000 17708
_exptl_crystal_size_max 0.30
_exptl_crystal_size_mid 0.20
_exptl_crystal_size_min 0.20
_refine_diff_density_max 1.864
_refine_diff_density_min -1.124
_refine_diff_density_rms 0.169
_refine_ls_abs_structure_details 'Flack H D (1983), Acta Cryst. A39, 876-881'
_refine_ls_abs_structure_Flack 0.044(17)
_refine_ls_extinction_coef 0.00175(4)
_refine_ls_extinction_expression Fc^*^=kFc[1+0.001xFc^2^\l^3^/sin(2\q)]^-1/4^
_refine_ls_extinction_method SHELXL
_refine_ls_goodness_of_fit_ref 1.060
_refine_ls_hydrogen_treatment constr
_refine_ls_matrix_type fullcycle
_refine_ls_number_parameters 4748
_refine_ls_number_reflns 73935
_refine_ls_number_restraints 1172
_refine_ls_restrained_S_all 1.080
_refine_ls_R_factor_all 0.1107
_refine_ls_R_factor_gt 0.0950
_refine_ls_shift/su_max 0.014
_refine_ls_shift/su_mean 0.001
_refine_ls_structure_factor_coef Fsqd
_refine_ls_weighting_details 'calc w=1/[\s^2^(Fo^2^)+(0.2000P)^2^+0.0000P] where P=(Fo^2^+2Fc^2^)/3'
_refine_ls_weighting_scheme calc
_refine_ls_wR_factor_gt 0.2487
_refine_ls_wR_factor_ref 0.2649
_reflns_number_gt 58274
_reflns_number_total 73935
_reflns_threshold_expression >2sigma(I)
_cod_data_source_file c4cc01991a2.cif
_cod_data_source_block cc
_cod_original_cell_volume 40453(14)
_cod_original_sg_symbol_H-M cc
_cod_original_formula_sum 'C182 H193.50 F18 N18 O35 Ru6 S6'
_cod_database_code 7114635

loop_
_symmetry_equiv_pos_as_xyz
'x, y, z'
'x, -y, z+1/2'
'x+1/2, y+1/2, z'
'x+1/2, -y+1/2, z+1/2'

loop_
_atom_site_label
_atom_site_type_symbol
_atom_site_fract_x
_atom_site_fract_y
_atom_site_fract_z
_atom_site_U_iso_or_equiv
_atom_site_adp_type
_atom_site_occupancy
_atom_site_symmetry_multiplicity
_atom_site_calc_flag
_atom_site_refinement_flags
Ru1 Ru 0.11647(2) -0.24019(2) 0.28608(3) 0.0738(2) Uani 1 1 d .
Ru2 Ru -0.01847(2) -0.19780(3) 0.01246(3) 0.0788(2) Uani 1 1 d .
Ru3 Ru -0.113423(19) 0.07833(3) 0.09202(3) 0.06883(18) Uani 1 1 d .
Ru4 Ru 0.045613(18) 0.05152(2) 0.35339(3) 0.06113(16) Uani 1 1 d .
Ru5 Ru 0.19813(2) 0.40416(2) 0.01001(3) 0.06721(18) Uani 1 1 d .
Ru6 Ru 0.35810(2) 0.32295(2) 0.25342(3) 0.06345(16) Uani 1 1 d .
O1 O 0.08087(16) -0.1951(2) 0.2497(3) 0.0743(17) Uani 1 1 d .
O2 O 0.10584(18) -0.2678(2) 0.2250(3) 0.089(2) Uani 1 1 d .
O3 O 0.24750(16) 0.38886(19) 0.0309(2) 0.0650(14) Uani 1 1 d .
O4 O 0.35000(16) 0.33279(19) 0.1877(2) 0.0640(14) Uani 1 1 d .
O5 O 0.20546(18) 0.3921(2) 0.0744(2) 0.0725(16) Uani 1 1 d .
O6 O 0.30837(18) 0.3366(2) 0.2304(2) 0.0705(15) Uani 1 1 d .
O7 O -0.00770(17) -0.1705(2) 0.0743(2) 0.0729(16) Uani 1 1 d .
O8 O 0.02198(18) -0.2367(2) 0.0472(3) 0.0754(17) Uani 1 1 d .
O9 O 0.01663(14) 0.0995(2) 0.3146(2) 0.0610(13) Uani 1 1 d .
O10 O 0.01677(14) 0.0117(2) 0.3010(2) 0.0643(14) Uani 1 1 d .
O11 O -0.08513(15) 0.0287(2) 0.1317(2) 0.0657(14) Uani 1 1 d .
O12 O -0.09038(15) 0.1156(2) 0.1485(2) 0.0682(15) Uani 1 1 d .
N1 N 0.23033(18) -0.05747(19) 0.2278(3) 0.0575(15) Uani 1 1 d .
N2 N 0.18731(17) 0.0787(2) 0.2478(2) 0.0550(15) Uani 1 1 d .
N3 N 0.28220(18) 0.0744(2) 0.2116(3) 0.0583(15) Uani 1 1 d .
N4 N 0.20705(17) -0.0758(2) 0.2388(2) 0.0545(14) Uani 1 1 d .
N5 N 0.16421(16) 0.05760(19) 0.2582(2) 0.0509(13) Uani 1 1 d .
N6 N 0.28435(18) 0.1179(2) 0.2165(3) 0.0621(17) Uani 1 1 d .
N7 N 0.0492(2) 0.1320(2) 0.0337(3) 0.0703(19) Uani 1 1 d .
N8 N 0.1473(2) 0.1456(2) 0.0046(3) 0.0705(19) Uani 1 1 d .
N9 N 0.10787(19) 0.0053(2) 0.0255(3) 0.0627(16) Uani 1 1 d .
N10 N 0.0813(2) -0.0184(2) 0.0220(2) 0.0612(16) Uani 1 1 d .
N11 N 0.1469(2) 0.1879(2) 0.0094(3) 0.0672(18) Uani 1 1 d .
N12 N 0.02963(19) 0.1070(3) 0.0455(3) 0.0665(17) Uani 1 1 d .
N13 N 0.14768(17) -0.2009(2) 0.2671(2) 0.0576(15) Uani 1 1 d .
N14 N 0.0190(2) -0.1531(3) 0.0160(3) 0.075(2) Uani 1 1 d .
N15 N 0.3400(2) 0.2607(2) 0.2305(3) 0.0643(17) Uani 1 1 d .
N16 N 0.1893(2) 0.3372(2) 0.0058(3) 0.069(2) Uani 1 1 d .
N17 N -0.0698(2) 0.0941(2) 0.0850(3) 0.0666(18) Uani 1 1 d .
N18 N 0.07380(17) 0.0624(2) 0.3149(2) 0.0570(15) Uani 1 1 d .
C1 C 0.0970(5) -0.3583(6) 0.1306(7) 0.139(6) Uani 1 1 d U
H1A H 0.1077 -0.3852 0.1403 0.167 Uiso 1 1 calc R
C2 C 0.2080(2) 0.3095(3) -0.0075(3) 0.066(2) Uani 1 1 d .
H2A H 0.2248 0.3202 -0.0155 0.079 Uiso 1 1 calc R
C3 C 0.1215(2) 0.0800(2) 0.2808(3) 0.0592(19) Uani 1 1 d .
C4 C 0.1059(2) 0.0499(3) 0.0232(3) 0.063(2) Uani 1 1 d .
C5 C 0.1696(2) -0.2179(3) 0.2526(3) 0.070(2) Uani 1 1 d .
H5B H 0.1704 -0.2480 0.2493 0.084 Uiso 1 1 calc R
C6 C 0.3065(2) 0.0589(3) 0.1990(3) 0.0608(19) Uani 1 1 d .
H6B H 0.3101 0.0298 0.1940 0.073 Uiso 1 1 calc R
C7 C 0.0990(2) 0.1387(3) 0.0185(3) 0.0637(19) Uani 1 1 d .
H7A H 0.0969 0.1690 0.0168 0.076 Uiso 1 1 calc R
C8 C -0.0193(2) 0.1207(3) 0.0615(3) 0.063(2) Uani 1 1 d .
C9 C 0.4096(2) 0.3446(3) 0.2778(4) 0.071(2) Uani 1 1 d .
H9A H 0.4197 0.3463 0.2556 0.086 Uiso 1 1 calc R
C10 C 0.2865(2) 0.3458(3) 0.1909(3) 0.064(2) Uani 1 1 d .
C11 C 0.2348(2) 0.0764(3) 0.2300(3) 0.0579(18) Uani 1 1 d .
H11B H 0.2366 0.1067 0.2319 0.069 Uiso 1 1 calc R
C12 C 0.2693(2) 0.3789(2) 0.0716(3) 0.0615(19) Uani 1 1 d .
C13 C 0.3892(3) 0.2992(3) 0.3231(3) 0.079(3) Uani 1 1 d .
C14 C 0.2317(2) -0.0118(2) 0.2279(3) 0.0568(17) Uani 1 1 d .
C15 C -0.0627(2) 0.0298(3) 0.1737(3) 0.0609(19) Uani 1 1 d .
C16 C 0.1458(2) 0.0890(2) 0.2652(3) 0.0522(16) Uani 1 1 d .
C17 C 0.1905(2) -0.1917(3) 0.2429(3) 0.0619(19) Uani 1 1 d .
H17A H 0.2064 -0.2041 0.2339 0.074 Uiso 1 1 calc R
C18 C 0.0814(2) 0.1036(3) 0.3088(3) 0.0590(18) Uani 1 1 d .
H18A H 0.0706 0.1265 0.3163 0.071 Uiso 1 1 calc R
C19 C -0.0216(2) 0.1410(3) 0.2570(3) 0.064(2) Uani 1 1 d .
C20 C 0.0912(2) -0.0591(3) 0.0253(3) 0.061(2) Uani 1 1 d .
C21 C -0.0076(2) 0.0985(3) 0.2726(3) 0.0584(18) Uani 1 1 d .
C22 C 0.1040(2) 0.1128(3) 0.2922(3) 0.0612(19) Uani 1 1 d .
H22D H 0.1084 0.1419 0.2881 0.073 Uiso 1 1 calc R
C23 C 0.3307(2) 0.3607(3) 0.1145(3) 0.064(2) Uani 1 1 d .
C24 C 0.1239(2) 0.1183(3) 0.0123(3) 0.063(2) Uani 1 1 d .
C25 C -0.0675(3) -0.0486(3) 0.1679(4) 0.075(3) Uani 1 1 d .
H25 H -0.0843 -0.0456 0.1375 0.090 Uiso 1 1 calc R
C26 C 0.1517(3) 0.4405(4) -0.0076(4) 0.093(4) Uani 1 1 d .
H26A H 0.1371 0.4339 0.0081 0.112 Uiso 1 1 calc R
C27 C 0.1574(2) 0.1303(3) 0.2595(3) 0.0610(19) Uani 1 1 d .
H27P H 0.1494 0.1574 0.2639 0.073 Uiso 1 1 calc R
C28 C 0.0352(2) -0.0780(3) 0.2104(4) 0.068(2) Uani 1 1 d .
H28A H 0.0399 -0.0552 0.2316 0.081 Uiso 1 1 calc R
C29 C 0.0144(3) -0.1118(3) 0.0239(4) 0.077(3) Uani 1 1 d .
H29G H -0.0048 -0.1041 0.0283 0.093 Uiso 1 1 calc R
C30 C 0.1691(2) 0.1335(3) -0.0134(4) 0.069(2) Uani 1 1 d .
H30A H 0.1724 0.1056 -0.0224 0.083 Uiso 1 1 calc R
C31 C 0.1114(2) 0.0378(3) 0.2859(3) 0.0566(17) Uani 1 1 d .
H31J H 0.1209 0.0141 0.2773 0.068 Uiso 1 1 calc R
C32 C 0.18902(19) -0.1474(2) 0.2457(3) 0.0528(16) Uani 1 1 d .
C33 C 0.1791(4) 0.4679(3) 0.0130(5) 0.106(5) Uani 1 1 d .
H33I H 0.1840 0.4810 0.0433 0.127 Uiso 1 1 calc R
C34 C 0.3242(2) 0.3476(3) 0.1530(3) 0.069(2) Uani 1 1 d .
C35 C 0.2573(2) 0.0516(3) 0.2194(3) 0.0596(18) Uani 1 1 d .
C36 C -0.0263(2) -0.0168(3) 0.2364(3) 0.0625(19) Uani 1 1 d .
C37 C 0.2090(2) 0.0112(2) 0.2373(2) 0.0500(15) Uani 1 1 d .
H37L H 0.1926 -0.0031 0.2438 0.060 Uiso 1 1 calc R
C38 C 0.1289(2) 0.0744(3) 0.0140(3) 0.0626(19) Uani 1 1 d .
H38A H 0.1466 0.0618 0.0092 0.075 Uiso 1 1 calc R
C39 C 0.1699(2) 0.2033(2) -0.0023(4) 0.067(2) Uani 1 1 d .
C40 C 0.0884(2) 0.0304(3) 0.3030(3) 0.0610(19) Uani 1 1 d .
H40A H 0.0827 0.0017 0.3064 0.073 Uiso 1 1 calc R
C41 C 0.1338(2) -0.0207(3) 0.0276(3) 0.0630(19) Uani 1 1 d .
H41A H 0.1547 -0.0119 0.0287 0.076 Uiso 1 1 calc R
C42 C -0.0086(2) 0.0207(3) 0.2638(3) 0.0606(19) Uani 1 1 d .
C43 C 0.2112(2) -0.1180(2) 0.2355(3) 0.0540(17) Uani 1 1 d .
C44 C 0.1473(2) -0.1577(2) 0.2707(3) 0.0571(18) Uani 1 1 d .
H44A H 0.1323 -0.1457 0.2815 0.069 Uiso 1 1 calc R
C45 C 0.2523(2) 0.3503(3) 0.1891(3) 0.066(2) Uani 1 1 d .
C46 C 0.0385(3) -0.2416(3) 0.0885(5) 0.079(3) Uani 1 1 d .
C47 C 0.2102(2) 0.0555(2) 0.2373(3) 0.0536(17) Uani 1 1 d .
C48 C 0.0168(2) -0.1771(3) 0.1137(4) 0.069(2) Uani 1 1 d .
C49 C 0.2565(2) 0.0071(2) 0.2190(3) 0.0554(17) Uani 1 1 d .
H49A H 0.2722 -0.0094 0.2130 0.066 Uiso 1 1 calc R
C50 C -0.0390(3) 0.1495(3) 0.0697(3) 0.075(2) Uani 1 1 d .
H50A H -0.0362 0.1793 0.0664 0.090 Uiso 1 1 calc R
C51 C 0.2016(2) 0.2659(3) -0.0089(3) 0.065(2) Uani 1 1 d .
H51A H 0.2150 0.2469 -0.0169 0.079 Uiso 1 1 calc R
C52 C 0.0399(4) 0.1735(3) 0.0288(6) 0.097(4) Uani 1 1 d .
H52A H 0.0506 0.1963 0.0208 0.117 Uiso 1 1 calc R
C53 C -0.0492(2) 0.1450(3) 0.2137(3) 0.064(2) Uani 1 1 d .
C54 C 0.0787(2) 0.0685(3) 0.0286(3) 0.069(2) Uani 1 1 d .
H54A H 0.0625 0.0512 0.0326 0.083 Uiso 1 1 calc R
C55 C 0.3555(2) 0.2339(3) 0.2125(3) 0.064(2) Uani 1 1 d .
H55A H 0.3733 0.2444 0.2064 0.077 Uiso 1 1 calc R
C56 C -0.0319(3) -0.0927(3) 0.2334(4) 0.074(2) Uani 1 1 d .
H56A H -0.0254 -0.1201 0.2471 0.088 Uiso 1 1 calc R
C57 C -0.1625(3) 0.1001(6) 0.0806(6) 0.110(6) Uani 1 1 d .
H57A H -0.1638 0.1163 0.1063 0.132 Uiso 1 1 calc R
C58 C -0.0491(2) 0.0658(3) 0.2009(3) 0.0576(18) Uani 1 1 d .
C59 C 0.1228(2) -0.0630(3) 0.0278(3) 0.0606(19) Uani 1 1 d .
H59A H 0.1347 -0.0887 0.0294 0.073 Uiso 1 1 calc R
C60 C 0.2628(2) 0.3687(3) 0.1093(3) 0.065(2) Uani 1 1 d .
C61 C 0.1850(3) 0.1708(3) -0.0155(4) 0.070(2) Uani 1 1 d .
H61A H 0.2028 0.1736 -0.0244 0.084 Uiso 1 1 calc R
C62 C 0.0764(3) 0.1125(3) 0.0278(3) 0.069(2) Uani 1 1 d .
C63 C 0.3635(3) 0.3584(4) 0.1180(4) 0.079(3) Uani 1 1 d .
H63A H 0.3817 0.3489 0.1453 0.095 Uiso 1 1 calc R
C64 C 0.0073(2) 0.1345(3) 0.0481(3) 0.068(2) Uani 1 1 d .
C65 C 0.1771(3) 0.2492(3) 0.0007(3) 0.069(2) Uani 1 1 d .
C66 C 0.3203(2) 0.1740(3) 0.2145(3) 0.065(2) Uani 1 1 d .
C67 C -0.0488(3) 0.2211(4) 0.2232(4) 0.077(3) Uani 1 1 d .
H67A H -0.0591 0.2482 0.2132 0.093 Uiso 1 1 calc R
C68 C 0.3454(2) 0.1909(3) 0.2027(3) 0.064(2) Uani 1 1 d .
H68A H 0.3554 0.1731 0.1882 0.077 Uiso 1 1 calc R
C69 C 0.2375(3) -0.1267(3) 0.2232(4) 0.070(2) Uani 1 1 d .
H69A H 0.2457 -0.1539 0.2197 0.084 Uiso 1 1 calc R
C70 C 0.3102(2) 0.1298(3) 0.2076(3) 0.0581(18) Uani 1 1 d .
C71 C -0.0712(2) -0.1861(3) -0.0104(4) 0.088(3) Uani 1 1 d DU
H71A H -0.0782 -0.1656 0.0074 0.106 Uiso 1 1 calc R
C72 C 0.0790(3) -0.2878(3) 0.1486(5) 0.096(4) Uani 1 1 d .
C73 C 0.1660(2) -0.1311(2) 0.2603(3) 0.0580(18) Uani 1 1 d .
H73A H 0.1638 -0.1010 0.2627 0.070 Uiso 1 1 calc R
C74 C 0.0643(2) -0.1904(3) 0.2074(4) 0.067(2) Uani 1 1 d .
C75 C -0.0626(2) 0.1863(3) 0.1978(3) 0.066(2) Uani 1 1 d .
H75A H -0.0814 0.1893 0.1689 0.079 Uiso 1 1 calc R
C76 C 0.0829(3) -0.2581(3) 0.1849(5) 0.087(3) Uani 1 1 d .
C77 C 0.4100(3) 0.3040(4) 0.2990(4) 0.080(3) Uani 1 1 d .
H77A H 0.4203 0.2783 0.2918 0.096 Uiso 1 1 calc R
C78 C 0.0131(3) 0.1768(3) 0.0371(6) 0.102(4) Uani 1 1 d .
H78A H 0.0006 0.2019 0.0359 0.122 Uiso 1 1 calc R
C79 C 0.2002(3) 0.4449(4) -0.0422(4) 0.086(3) Uani 1 1 d .
H79A H 0.2197 0.4415 -0.0498 0.103 Uiso 1 1 calc R
C80 C -0.0209(2) 0.0617(3) 0.2468(3) 0.0581(18) Uani 1 1 d .
C81 C 0.1582(3) 0.2780(3) 0.0126(4) 0.080(3) Uani 1 1 d .
H81A H 0.1403 0.2679 0.0188 0.096 Uiso 1 1 calc R
C82 C -0.0499(3) -0.2544(3) -0.0164(4) 0.119(6) Uani 1 1 d D
H82A H -0.0414 -0.2830 -0.0024 0.143 Uiso 1 1 calc R
C83 C 0.1727(3) 0.4194(3) -0.0646(4) 0.086(3) Uani 1 1 d .
H83A H 0.1731 0.3979 -0.0870 0.103 Uiso 1 1 calc R
C84 C 0.2258(2) 0.3629(3) 0.1481(4) 0.068(2) Uani 1 1 d .
C85 C 0.2486(2) -0.0876(3) 0.2177(3) 0.064(2) Uani 1 1 d .
H85A H 0.2659 -0.0821 0.2084 0.077 Uiso 1 1 calc R
C86 C 0.3052(2) 0.2024(3) 0.2314(4) 0.068(2) Uani 1 1 d .
H86A H 0.2875 0.1929 0.2383 0.081 Uiso 1 1 calc R
C87 C 0.0456(2) -0.1514(3) 0.1924(3) 0.0604(19) Uani 1 1 d .
C88 C 0.1830(2) 0.1225(3) 0.2460(3) 0.066(2) Uani 1 1 d .
H88A H 0.1949 0.1432 0.2373 0.079 Uiso 1 1 calc R
C89 C 0.0589(2) -0.2810(3) 0.1021(5) 0.088(3) Uani 1 1 d .
C90 C 0.1526(3) -0.2852(4) 0.3358(5) 0.093(4) Uani 1 1 d .
H90A H 0.1712 -0.2978 0.3301 0.112 Uiso 1 1 calc R
C91 C -0.0508(2) -0.0126(3) 0.1947(3) 0.0599(18) Uani 1 1 d .
C92 C 0.0114(2) -0.0728(3) 0.1652(4) 0.068(2) Uani 1 1 d .
H92A H 0.0000 -0.0462 0.1557 0.081 Uiso 1 1 calc R
C93 C 0.0372(3) -0.0802(3) 0.0257(3) 0.068(2) Uani 1 1 d .
H93A H 0.0327 -0.0510 0.0293 0.082 Uiso 1 1 calc R
C94 C 0.0514(2) -0.1162(3) 0.2239(4) 0.065(2) Uani 1 1 d .
H94A H 0.0669 -0.1198 0.2549 0.078 Uiso 1 1 calc R
C95 C -0.06375(19) 0.1076(3) 0.1854(3) 0.0565(17) Uani 1 1 d .
C96 C 0.2461(3) 0.3379(4) 0.2250(4) 0.082(3) Uani 1 1 d .
H96A H 0.2641 0.3285 0.2526 0.098 Uiso 1 1 calc R
C97 C 0.0716(3) -0.1352(3) 0.0148(3) 0.065(2) Uani 1 1 d .
H97A H 0.0913 -0.1445 0.0126 0.078 Uiso 1 1 calc R
C98 C -0.1435(3) 0.0574(5) 0.0222(4) 0.092(3) Uani 1 1 d .
H98A H -0.1324 0.0429 0.0049 0.110 Uiso 1 1 calc R
C99 C 0.3914(3) 0.3783(3) 0.2809(3) 0.073(3) Uani 1 1 d .
C100 C -0.1513(3) 0.0335(4) 0.0538(4) 0.084(3) Uani 1 1 d .
H10B H -0.1459 0.0023 0.0578 0.101 Uiso 1 1 calc R
C101 C 0.0668(3) -0.0912(2) 0.0224(3) 0.065(2) Uani 1 1 d .
C102 C 0.2047(4) 0.4699(4) -0.0046(6) 0.113(4) Uani 1 1 d DU
C103 C 0.3714(3) 0.3732(3) 0.3038(3) 0.072(2) Uani 1 1 d .
H10C H 0.3545 0.3957 0.3010 0.087 Uiso 1 1 calc R
C104 C 0.3713(3) 0.3321(4) 0.3262(4) 0.083(3) Uani 1 1 d .
H10D H 0.3538 0.3271 0.3374 0.100 Uiso 1 1 calc R
C105 C 0.0464(3) -0.1641(3) 0.0108(4) 0.077(3) Uani 1 1 d .
H10E H 0.0489 -0.1931 0.0040 0.092 Uiso 1 1 calc R
C106 C 0.3239(2) 0.0925(3) 0.1953(3) 0.066(2) Uani 1 1 d .
H10F H 0.3418 0.0919 0.1864 0.079 Uiso 1 1 calc R
C107 C 0.0918(3) 0.0584(6) 0.4159(4) 0.095(3) Uani 1 1 d U
C108 C 0.2915(2) 0.3537(3) 0.1526(3) 0.0611(19) Uani 1 1 d .
C109 C 0.0282(2) 0.0267(3) 0.4025(3) 0.067(2) Uani 1 1 d .
C110 C 0.0225(2) -0.1444(3) 0.1468(4) 0.067(2) Uani 1 1 d .
C111 C 0.0402(2) -0.2122(3) 0.1252(4) 0.072(2) Uani 1 1 d .
C112 C -0.0169(2) -0.0590(3) 0.2557(4) 0.068(2) Uani 1 1 d .
H11C H 0.0007 -0.0620 0.2855 0.082 Uiso 1 1 calc R
C113 C -0.1532(3) 0.1239(5) 0.0516(5) 0.102(5) Uani 1 1 d .
H11D H -0.1491 0.1553 0.0566 0.122 Uiso 1 1 calc R
C114 C -0.0258(3) 0.0764(3) 0.0645(3) 0.071(2) Uani 1 1 d .
H11E H -0.0124 0.0552 0.0593 0.085 Uiso 1 1 calc R
C115 C -0.0401(4) -0.2390(4) -0.0477(5) 0.134(6) Uani 1 1 d DU
H11F H -0.0247 -0.2567 -0.0558 0.161 Uiso 1 1 calc R
C116 C 0.1654(3) 0.3208(3) 0.0155(4) 0.078(3) Uani 1 1 d .
H11G H 0.1527 0.3396 0.0249 0.094 Uiso 1 1 calc R
C117 C -0.1441(3) 0.1040(5) 0.0240(5) 0.105(5) Uani 1 1 d .
C118 C -0.0509(3) 0.0646(3) 0.0745(3) 0.071(2) Uani 1 1 d .
H11H H -0.0559 0.0350 0.0744 0.086 Uiso 1 1 calc R
C119 C 0.1190(4) -0.3036(4) 0.3144(7) 0.133(6) Uani 1 1 d .
H11I H 0.1155 -0.3286 0.2935 0.160 Uiso 1 1 calc R
C120 C 0.0344(3) 0.0703(5) 0.4088(4) 0.093(4) Uani 1 1 d .
H12B H 0.0156 0.0907 0.4034 0.111 Uiso 1 1 calc R
C121 C 0.1481(2) 0.4155(3) -0.0473(4) 0.079(3) Uani 1 1 d .
C122 C 0.0850(3) 0.0171(6) 0.4104(4) 0.098(4) Uani 1 1 d .
H12C H 0.1005 -0.0025 0.4043 0.117 Uiso 1 1 calc R
C123 C 0.3039(2) 0.3767(3) 0.0751(3) 0.068(2) Uani 1 1 d .
C124 C 0.0998(5) -0.3251(5) 0.1591(7) 0.150(8) Uani 1 1 d .
H12D H 0.1174 -0.3269 0.1890 0.180 Uiso 1 1 calc R
C125 C -0.0577(3) -0.0894(4) 0.1889(4) 0.081(3) Uani 1 1 d .
H12E H -0.0686 -0.1145 0.1727 0.097 Uiso 1 1 calc R
C126 C 0.0687(4) 0.0873(4) 0.4161(4) 0.095(3) Uani 1 1 d U
H12F H 0.0727 0.1187 0.4157 0.114 Uiso 1 1 calc R
C127 C -0.0623(2) 0.1362(3) 0.0823(4) 0.072(2) Uani 1 1 d .
H12G H -0.0746 0.1573 0.0900 0.086 Uiso 1 1 calc R
C128 C 0.3150(2) 0.2441(3) 0.2387(4) 0.069(2) Uani 1 1 d .
H12H H 0.3036 0.2627 0.2503 0.082 Uiso 1 1 calc R
C129 C 0.1294(3) -0.2218(6) 0.3585(5) 0.106(4) Uani 1 1 d .
H12I H 0.1308 -0.1910 0.3676 0.127 Uiso 1 1 calc R
C130 C 0.3103(3) 0.3904(3) 0.0404(4) 0.078(3) Uani 1 1 d .
H13A H 0.2927 0.4030 0.0144 0.094 Uiso 1 1 calc R
C131 C 0.3433(3) 0.3864(4) 0.0415(4) 0.087(3) Uani 1 1 d .
H13B H 0.3472 0.3945 0.0161 0.104 Uiso 1 1 calc R
C132 C 0.3685(3) 0.3706(4) 0.0804(4) 0.082(3) Uani 1 1 d U
H13C H 0.3903 0.3678 0.0817 0.098 Uiso 1 1 calc R
C133 C 0.2140(3) 0.3391(5) 0.2213(6) 0.102(4) Uani 1 1 d .
H13D H 0.2100 0.3310 0.2467 0.122 Uiso 1 1 calc R
C134 C 0.1871(3) 0.3518(4) 0.1810(4) 0.090(3) Uani 1 1 d .
H13E H 0.1650 0.3518 0.1787 0.108 Uiso 1 1 calc R
C135 C 0.1928(3) 0.3645(3) 0.1442(4) 0.080(3) Uani 1 1 d .
H13F H 0.1748 0.3740 0.1168 0.097 Uiso 1 1 calc R
C136 C 0.2329(2) 0.3759(3) 0.1090(3) 0.064(2) Uani 1 1 d .
C137 C 0.3860(3) 0.2584(4) 0.3417(4) 0.091(3) Uani 1 1 d U
H13G H 0.4029 0.2564 0.3734 0.137 Uiso 1 1 calc R
H13H H 0.3895 0.2353 0.3238 0.137 Uiso 1 1 calc R
H13I H 0.3635 0.2560 0.3405 0.137 Uiso 1 1 calc R
C138 C 0.4162(4) 0.4493(4) 0.2904(5) 0.096(4) Uani 1 1 d .
H13J H 0.4167 0.4764 0.2756 0.144 Uiso 1 1 calc R
H13K H 0.4384 0.4358 0.3024 0.144 Uiso 1 1 calc R
H13L H 0.4100 0.4547 0.3154 0.144 Uiso 1 1 calc R
C139 C 0.3908(4) 0.4200(3) 0.2562(4) 0.093(3) Uani 1 1 d U
H13M H 0.3984 0.4136 0.2320 0.111 Uiso 1 1 calc R
C140 C 0.3557(5) 0.4415(4) 0.2330(7) 0.134(6) Uani 1 1 d U
H14A H 0.3574 0.4680 0.2178 0.201 Uiso 1 1 calc R
H14B H 0.3478 0.4483 0.2561 0.201 Uiso 1 1 calc R
H14C H 0.3398 0.4219 0.2103 0.201 Uiso 1 1 calc R
C141 C 0.0749(5) -0.3473(5) 0.0821(7) 0.135(6) Uani 1 1 d U
H14D H 0.0739 -0.3663 0.0587 0.162 Uiso 1 1 calc R
C142 C 0.1236(6) 0.3509(7) -0.0983(7) 0.138(6) Uani 1 1 d U
H14E H 0.1432 0.3333 -0.0799 0.207 Uiso 1 1 calc R
H14F H 0.1268 0.3641 -0.1234 0.207 Uiso 1 1 calc R
H14G H 0.1035 0.3328 -0.1106 0.207 Uiso 1 1 calc R
C143 C 0.2316(6) 0.5021(8) 0.0240(8) 0.165(5) Uani 1 1 d DU
H14H H 0.2279 0.5293 0.0075 0.248 Uiso 1 1 calc R
H14I H 0.2539 0.4908 0.0300 0.248 Uiso 1 1 calc R
H14J H 0.2304 0.5068 0.0530 0.248 Uiso 1 1 calc R
C144 C -0.0870(6) -0.2085(7) 0.0606(9) 0.165(5) Uani 1 1 d DU
H14K H -0.0936 -0.2195 0.0836 0.248 Uiso 1 1 calc R
H14L H -0.1062 -0.1945 0.0362 0.248 Uiso 1 1 calc R
H14M H -0.0688 -0.1876 0.0747 0.248 Uiso 1 1 calc R
C145 C -0.1555(6) 0.0481(8) 0.1602(7) 0.144(7) Uani 1 1 d .
H14N H -0.1604 0.0312 0.1819 0.216 Uiso 1 1 calc R
H14O H -0.1646 0.0771 0.1582 0.216 Uiso 1 1 calc R
H14P H -0.1311 0.0498 0.1706 0.216 Uiso 1 1 calc R
C146 C -0.0473(6) -0.2706(8) 0.0723(9) 0.157(7) Uani 1 1 d U
H14Q H -0.0535 -0.2829 0.0954 0.236 Uiso 1 1 calc R
H14R H -0.0276 -0.2523 0.0873 0.236 Uiso 1 1 calc R
H14S H -0.0422 -0.2938 0.0560 0.236 Uiso 1 1 calc R
C147 C 0.1192(5) 0.3866(4) -0.0678(5) 0.108(4) Uani 1 1 d .
H14T H 0.1150 0.3729 -0.0429 0.129 Uiso 1 1 calc R
C148 C 0.0877(5) 0.4111(5) -0.0995(6) 0.116(5) Uani 1 1 d .
H14U H 0.0841 0.4353 -0.0829 0.173 Uiso 1 1 calc R
H14V H 0.0682 0.3920 -0.1099 0.173 Uiso 1 1 calc R
H14W H 0.0906 0.4218 -0.1259 0.173 Uiso 1 1 calc R
C149 C -0.0080(3) 0.1772(3) 0.2833(3) 0.073(2) Uani 1 1 d .
H14X H 0.0089 0.1744 0.3137 0.088 Uiso 1 1 calc R
C150 C -0.0195(3) 0.2183(3) 0.2645(4) 0.082(3) Uani 1 1 d .
H15A H -0.0076 0.2433 0.2795 0.099 Uiso 1 1 calc R
C151 C -0.0442(4) -0.1951(5) -0.0599(6) 0.147(6) Uani 1 1 d DU
C152 C -0.0352(7) -0.1802(7) -0.0983(8) 0.197(9) Uani 1 1 d DU
H15B H -0.0544 -0.1849 -0.1279 0.296 Uiso 1 1 calc R
H15C H -0.0158 -0.1965 -0.0969 0.296 Uiso 1 1 calc R
H15D H -0.0296 -0.1496 -0.0945 0.296 Uiso 1 1 calc R
C153 C -0.0613(3) -0.1692(4) -0.0433(4) 0.109(4) Uani 1 1 d DU
H15E H -0.0620 -0.1376 -0.0485 0.131 Uiso 1 1 calc R
C154 C -0.0651(2) -0.2274(3) 0.0041(3) 0.100(4) Uani 1 1 d D
C155 C -0.0748(3) -0.2457(4) 0.0406(4) 0.115(5) Uani 1 1 d D
H15F H -0.0942 -0.2655 0.0249 0.138 Uiso 1 1 calc R
C156 C -0.1634(2) 0.0543(5) 0.0836(5) 0.095(4) Uani 1 1 d .
C157 C -0.1707(6) 0.0280(7) 0.1159(7) 0.135(6) Uani 1 1 d U
H157 H -0.1948 0.0352 0.1063 0.162 Uiso 1 1 calc R
C158 C -0.1723(6) -0.0155(7) 0.1118(7) 0.142(6) Uani 1 1 d U
H15G H -0.1830 -0.0234 0.0795 0.212 Uiso 1 1 calc R
H15H H -0.1856 -0.0270 0.1269 0.212 Uiso 1 1 calc R
H15I H -0.1496 -0.0275 0.1262 0.212 Uiso 1 1 calc R
C159 C 0.1244(3) 0.0740(8) 0.4174(5) 0.155(10) Uani 1 1 d .
H15J H 0.1420 0.0724 0.4487 0.233 Uiso 1 1 calc R
H15K H 0.1219 0.1038 0.4068 0.233 Uiso 1 1 calc R
H15L H 0.1306 0.0561 0.3975 0.233 Uiso 1 1 calc R
C160 C -0.0052(3) 0.0076(6) 0.3938(5) 0.110(4) Uani 1 1 d U
H16A H -0.0089 -0.0167 0.3721 0.132 Uiso 1 1 calc R
C161 C -0.0055(5) -0.0106(8) 0.4348(7) 0.145(8) Uani 1 1 d .
H16B H -0.0277 -0.0228 0.4274 0.218 Uiso 1 1 calc R
H16C H -0.0005 0.0118 0.4578 0.218 Uiso 1 1 calc R
H16D H 0.0116 -0.0332 0.4467 0.218 Uiso 1 1 calc R
C162 C -0.0342(3) 0.0374(7) 0.3715(6) 0.131(6) Uani 1 1 d U
H16E H -0.0551 0.0227 0.3668 0.197 Uiso 1 1 calc R
H16F H -0.0355 0.0468 0.3421 0.197 Uiso 1 1 calc R
H16G H -0.0312 0.0624 0.3912 0.197 Uiso 1 1 calc R
C163 C 0.0527(3) 0.0019(5) 0.4036(4) 0.087(3) Uani 1 1 d .
H16H H 0.0467 -0.0281 0.3921 0.105 Uiso 1 1 calc R
C164 C 0.0628(2) -0.2191(3) 0.1725(4) 0.080(3) Uani 1 1 d .
C165 C 0.0043(2) -0.1058(3) 0.1345(4) 0.069(2) Uani 1 1 d .
H16I H -0.0131 -0.1025 0.1046 0.083 Uiso 1 1 calc R
C166 C 0.0567(4) -0.3119(5) 0.0707(6) 0.124(5) Uani 1 1 d U
H16J H 0.0415 -0.3076 0.0396 0.149 Uiso 1 1 calc R
C167 C 0.1881(4) -0.2178(6) 0.3737(5) 0.113(5) Uani 1 1 d .
H16K H 0.2024 -0.2257 0.4054 0.170 Uiso 1 1 calc R
H16L H 0.1832 -0.1871 0.3719 0.170 Uiso 1 1 calc R
H16M H 0.1998 -0.2245 0.3548 0.170 Uiso 1 1 calc R
C168 C 0.1565(3) -0.2420(5) 0.3570(5) 0.099(4) Uani 1 1 d .
C169 C 0.0546(3) -0.3043(5) 0.2901(6) 0.151(7) Uani 1 1 d DU
H16N H 0.0459 -0.3128 0.3126 0.181 Uiso 1 1 calc R
C170 C 0.0545(6) -0.3425(6) 0.2603(9) 0.214(13) Uani 1 1 d DU
H17B H 0.0677 -0.3660 0.2799 0.320 Uiso 1 1 calc R
H17C H 0.0646 -0.3338 0.2400 0.320 Uiso 1 1 calc R
H17D H 0.0314 -0.3520 0.2421 0.320 Uiso 1 1 calc R
C171 C 0.0905(3) -0.2845(4) 0.3146(5) 0.114(5) Uani 1 1 d DU
C172 C 0.0975(4) -0.2433(5) 0.3366(7) 0.117(5) Uani 1 1 d U
H17E H 0.0774 -0.2250 0.3305 0.140 Uiso 1 1 calc R
C173 C 0.0311(4) -0.2705(7) 0.2557(8) 0.179(9) Uani 1 1 d DU
H17F H 0.0084 -0.2823 0.2399 0.269 Uiso 1 1 calc R
H17G H 0.0397 -0.2634 0.2334 0.269 Uiso 1 1 calc R
H17H H 0.0305 -0.2446 0.2723 0.269 Uiso 1 1 calc R
C174 C -0.1311(6) 0.1287(8) -0.0079(8) 0.148(7) Uani 1 1 d U
H17I H -0.1503 0.1371 -0.0362 0.222 Uiso 1 1 calc R
H17J H -0.1162 0.1100 -0.0150 0.222 Uiso 1 1 calc R
H17K H -0.1188 0.1544 0.0079 0.222 Uiso 1 1 calc R
Ru21 Ru 0.15008(2) 0.40368(3) 0.37939(4) 0.0819(2) Uani 1 1 d .
Ru22 Ru -0.00136(2) 0.34399(3) 0.11961(3) 0.0767(2) Uani 1 1 d .
Ru23 Ru 0.32259(2) -0.23446(2) 0.36198(3) 0.06263(16) Uani 1 1 d .
Ru24 Ru 0.19964(3) -0.25980(3) 0.08134(3) 0.0800(2) Uani 1 1 d .
Ru25 Ru 0.306123(18) 0.04540(2) 0.02443(3) 0.05838(15) Uani 1 1 d .
Ru26 Ru 0.457881(19) 0.03243(3) 0.29174(3) 0.06960(18) Uani 1 1 d .
O21 O 0.1440(2) 0.4075(2) 0.3135(3) 0.086(2) Uani 1 1 d .
O22 O 0.0996(2) 0.3885(2) 0.3520(3) 0.0807(19) Uani 1 1 d .
O23 O 0.04809(19) 0.3616(2) 0.1472(3) 0.0811(18) Uani 1 1 d .
O24 O 0.00257(18) 0.3505(2) 0.1837(3) 0.0781(18) Uani 1 1 d .
O25 O 0.44352(15) 0.0755(2) 0.2395(2) 0.0661(14) Uani 1 1 d .
O26 O 0.42605(17) -0.0093(2) 0.2448(3) 0.0710(16) Uani 1 1 d .
O27 O 0.32225(16) -0.2141(2) 0.3024(2) 0.0648(14) Uani 1 1 d .
O28 O 0.27690(18) -0.26142(19) 0.3213(2) 0.0677(15) Uani 1 1 d .
O29 O 0.34075(15) 0.08640(18) 0.0679(2) 0.0593(13) Uani 1 1 d .
O30 O 0.33104(15) -0.00199(19) 0.0705(2) 0.0607(13) Uani 1 1 d .
O31 O 0.2038(2) -0.2881(2) 0.1392(2) 0.0783(19) Uani 1 1 d .
O32 O 0.2440(2) -0.2311(2) 0.1217(3) 0.083(2) Uani 1 1 d .
N21 N 0.2968(2) 0.1194(2) 0.3403(3) 0.0659(18) Uani 1 1 d .
N22 N 0.2027(2) 0.1462(2) 0.3776(3) 0.0676(18) Uani 1 1 d .
N23 N 0.31578(18) 0.0912(2) 0.3314(3) 0.0610(17) Uani 1 1 d .
N24 N 0.23078(17) 0.0018(2) 0.3530(2) 0.0562(15) Uani 1 1 d .
N25 N 0.25405(18) -0.0264(2) 0.3523(2) 0.0567(15) Uani 1 1 d .
N26 N 0.2002(2) 0.1875(2) 0.3654(3) 0.0701(19) Uani 1 1 d .
N27 N 0.11310(18) -0.0466(2) 0.1462(3) 0.0590(16) Uani 1 1 d .
N28 N 0.13525(19) -0.0689(2) 0.1362(3) 0.0625(16) Uani 1 1 d .
N29 N 0.06975(17) 0.0925(2) 0.1633(3) 0.0575(15) Uani 1 1 d .
N30 N 0.06874(19) 0.1353(2) 0.1563(3) 0.0637(17) Uani 1 1 d .
N31 N 0.16584(18) 0.0842(2) 0.1294(3) 0.0575(15) Uani 1 1 d .
N32 N 0.18665(17) 0.0603(2) 0.1172(2) 0.0540(14) Uani 1 1 d .
N33 N 0.28005(17) 0.0572(2) 0.0659(3) 0.0584(16) Uani 1 1 d .
N34 N 0.4153(2) 0.0579(3) 0.2985(3) 0.0694(18) Uani 1 1 d .
N35 N 0.1566(2) 0.3370(3) 0.3726(3) 0.075(2) Uani 1 1 d .
N36 N 0.0166(2) 0.2819(3) 0.1409(3) 0.0691(19) Uani 1 1 d .
N37 N 0.29423(18) -0.17720(19) 0.3561(3) 0.0582(16) Uani 1 1 d .
N38 N 0.1779(2) -0.2105(2) 0.1040(3) 0.071(2) Uani 1 1 d .
C201 C 0.1810(3) -0.3545(4) 0.2323(5) 0.100(4) Uani 1 1 d .
H20A H 0.1628 -0.3742 0.2230 0.120 Uiso 1 1 calc R
C202 C 0.1976(2) 0.1319(3) 0.1187(4) 0.065(2) Uani 1 1 d .
H20B H 0.2076 0.1581 0.1162 0.078 Uiso 1 1 calc R
C203 C 0.3565(2) 0.0006(3) 0.1096(3) 0.0541(17) Uani 1 1 d .
C204 C 0.2759(2) 0.0970(3) 0.0757(3) 0.0594(18) Uani 1 1 d .
H20C H 0.2893 0.1186 0.0711 0.071 Uiso 1 1 calc R
C205 C 0.3710(2) -0.0407(3) 0.1291(3) 0.0598(19) Uani 1 1 d .
C206 C 0.1174(3) 0.3997(3) 0.2751(4) 0.074(3) Uani 1 1 d .
C207 C 0.2620(3) -0.2649(3) 0.2776(3) 0.063(2) Uani 1 1 d .
C208 C 0.2230(2) 0.1180(3) 0.3670(3) 0.0602(18) Uani 1 1 d .
C209 C 0.4070(2) -0.0036(3) 0.2017(3) 0.0586(18) Uani 1 1 d .
C210 C 0.2066(2) 0.0894(3) 0.1118(3) 0.0587(18) Uani 1 1 d .
C211 C 0.1393(2) 0.0189(3) 0.1386(3) 0.0567(18) Uani 1 1 d .
H21A H 0.1560 0.0029 0.1343 0.068 Uiso 1 1 calc R
C212 C 0.4276(2) 0.1507(3) 0.1975(3) 0.065(2) Uani 1 1 d .
H212 H 0.4456 0.1488 0.2272 0.078 Uiso 1 1 calc R
C213 C 0.3986(2) 0.0370(3) 0.1799(3) 0.0560(17) Uani 1 1 d .
C214 C 0.4180(2) 0.0739(3) 0.1996(3) 0.0605(19) Uani 1 1 d .
C215 C 0.2638(2) 0.0614(3) 0.3465(3) 0.0574(18) Uani 1 1 d .
H21D H 0.2772 0.0420 0.3389 0.069 Uiso 1 1 calc R
C216 C 0.1834(3) 0.1374(3) 0.4010(5) 0.081(3) Uani 1 1 d .
H21E H 0.1814 0.1103 0.4130 0.097 Uiso 1 1 calc R
C217 C 0.2241(3) -0.2793(3) 0.1828(3) 0.069(2) Uani 1 1 d .
C218 C 0.1398(2) 0.0629(3) 0.1375(3) 0.0561(17) Uani 1 1 d .
C219 C 0.2030(2) -0.0176(3) 0.3511(3) 0.0603(19) Uani 1 1 d .
H21F H 0.1834 -0.0041 0.3502 0.072 Uiso 1 1 calc R
C220 C 0.2331(2) 0.0782(2) 0.0979(3) 0.0510(16) Uani 1 1 d .
C221 C 0.0359(2) 0.1960(3) 0.1606(3) 0.065(2) Uani 1 1 d .
C222 C 0.3635(2) 0.0792(3) 0.1096(3) 0.0559(18) Uani 1 1 d .
C223 C 0.2491(2) 0.1341(3) 0.3587(3) 0.064(2) Uani 1 1 d .
H22A H 0.2531 0.1641 0.3597 0.077 Uiso 1 1 calc R
C224 C 0.2160(3) -0.3028(3) 0.2160(3) 0.069(2) Uani 1 1 d .
C225 C 0.3721(2) 0.0393(2) 0.1318(3) 0.0549(17) Uani 1 1 d .
C226 C 0.3656(3) 0.0958(3) 0.3161(3) 0.065(2) Uani 1 1 d .
C227 C 0.2371(2) 0.0466(2) 0.3557(3) 0.0578(18) Uani 1 1 d .
C228 C 0.0464(2) 0.0804(3) 0.1783(3) 0.064(2) Uani 1 1 d .
H22B H 0.0426 0.0520 0.1855 0.077 Uiso 1 1 calc R
C229 C -0.0004(2) 0.2541(3) 0.1570(4) 0.071(2) Uani 1 1 d .
H22C H -0.0191 0.2645 0.1612 0.085 Uiso 1 1 calc R
C230 C 0.0447(2) 0.1490(3) 0.1662(4) 0.066(2) Uani 1 1 d .
C231 C 0.2538(2) 0.1088(3) 0.0917(3) 0.0612(19) Uani 1 1 d .
H23B H 0.2522 0.1379 0.0988 0.073 Uiso 1 1 calc R
C232 C 0.1416(3) 0.3098(3) 0.3884(4) 0.073(2) Uani 1 1 d .
H23C H 0.1259 0.3203 0.3987 0.087 Uiso 1 1 calc R
C233 C 0.25906(19) -0.1028(2) 0.3530(3) 0.0509(16) Uani 1 1 d .
C234 C 0.1682(3) 0.1731(3) 0.4034(4) 0.076(3) Uani 1 1 d .
H23D H 0.1534 0.1773 0.4172 0.092 Uiso 1 1 calc R
C235 C 0.1478(3) 0.2673(3) 0.3906(3) 0.072(2) Uani 1 1 d .
H23E H 0.1363 0.2488 0.4023 0.086 Uiso 1 1 calc R
C236 C 0.0792(3) 0.3811(3) 0.3106(4) 0.078(3) Uani 1 1 d .
C237 C 0.5087(2) 0.0562(4) 0.3186(5) 0.087(3) Uani 1 1 d .
H23F H 0.5139 0.0820 0.3047 0.105 Uiso 1 1 calc R
C238 C 0.0910(2) 0.0228(3) 0.1553(3) 0.0563(17) Uani 1 1 d .
H23G H 0.0744 0.0092 0.1621 0.068 Uiso 1 1 calc R
C239 C 0.0279(3) 0.3594(3) 0.2209(4) 0.083(3) Uani 1 1 d .
C240 C 0.2404(2) -0.0638(2) 0.3512(3) 0.0531(17) Uani 1 1 d .
C241 C 0.0929(2) 0.0674(3) 0.1542(3) 0.0583(19) Uani 1 1 d .
C242 C 0.1936(4) -0.2409(6) 0.0127(4) 0.113(4) Uani 1 1 d U
H24A H 0.1997 -0.2107 0.0092 0.136 Uiso 1 1 calc R
C243 C 0.1855(3) 0.2796(3) 0.3582(3) 0.071(2) Uani 1 1 d .
H24B H 0.2005 0.2695 0.3466 0.085 Uiso 1 1 calc R
C244 C 0.2253(3) -0.3173(3) 0.2931(4) 0.078(3) Uani 1 1 d .
H24C H 0.2372 -0.3116 0.3248 0.094 Uiso 1 1 calc R
C245 C 0.2625(2) 0.0216(5) -0.0352(3) 0.082(3) Uani 1 1 d U
H24D H 0.2438 0.0065 -0.0319 0.098 Uiso 1 1 calc R
C246 C 0.3683(3) 0.0505(3) 0.3136(3) 0.064(2) Uani 1 1 d .
H24E H 0.3533 0.0321 0.3191 0.077 Uiso 1 1 calc R
C247 C 0.3989(3) -0.1171(3) 0.1670(5) 0.085(3) Uani 1 1 d .
H24F H 0.4086 -0.1438 0.1800 0.103 Uiso 1 1 calc R
C248 C 0.3049(2) -0.1392(3) 0.3464(3) 0.0597(19) Uani 1 1 d .
H24G H 0.3245 -0.1385 0.3413 0.072 Uiso 1 1 calc R
C249 C 0.2088(2) -0.0612(2) 0.3506(3) 0.0563(17) Uani 1 1 d .
H24H H 0.1944 -0.0840 0.3501 0.068 Uiso 1 1 calc R
C250 C 0.0536(3) 0.2229(3) 0.1470(4) 0.077(3) Uani 1 1 d .
H25B H 0.0732 0.2129 0.1449 0.092 Uiso 1 1 calc R
C251 C 0.1700(3) 0.2501(3) 0.3763(3) 0.071(2) Uani 1 1 d .
C252 C -0.0393(3) 0.3961(3) 0.0922(5) 0.085(3) Uani 1 1 d .
C253 C 0.1798(3) 0.2049(3) 0.3798(3) 0.069(2) Uani 1 1 d .
C254 C 0.2878(2) -0.1020(3) 0.3440(3) 0.0577(18) Uani 1 1 d .
H25C H 0.2951 -0.0758 0.3364 0.069 Uiso 1 1 calc R
C255 C 0.3295(4) -0.2785(4) 0.4170(4) 0.090(3) Uani 1 1 d .
H25D H 0.3095 -0.2914 0.4191 0.107 Uiso 1 1 calc R
C256 C 0.1452(2) -0.1436(3) 0.1263(3) 0.062(2) Uani 1 1 d .
C257 C 0.1173(2) 0.0885(3) 0.1450(3) 0.0611(19) Uani 1 1 d .
H257 H 0.1183 0.1189 0.1440 0.073 Uiso 1 1 calc R
C258 C 0.2503(3) -0.2518(3) 0.1966(3) 0.066(2) Uani 1 1 d .
C259 C 0.4132(2) 0.1013(3) 0.3002(3) 0.063(2) Uani 1 1 d .
H25G H 0.4292 0.1188 0.2959 0.076 Uiso 1 1 calc R
C260 C 0.4101(2) 0.1154(3) 0.1764(3) 0.0614(19) Uani 1 1 d .
C261 C 0.1887(3) -0.3330(3) 0.1999(4) 0.086(3) Uani 1 1 d .
H26B H 0.1763 -0.3384 0.1682 0.104 Uiso 1 1 calc R
C262 C 0.2391(2) 0.0347(3) 0.0898(3) 0.0596(19) Uani 1 1 d .
H26C H 0.2271 0.0118 0.0952 0.072 Uiso 1 1 calc R
C263 C 0.1268(2) -0.1102(3) 0.1365(3) 0.063(2) Uani 1 1 d .
C264 C 0.3745(3) 0.1569(3) 0.1105(4) 0.070(2) Uani 1 1 d .
H26D H 0.3564 0.1591 0.0810 0.084 Uiso 1 1 calc R
C265 C 0.2498(2) -0.1420(3) 0.3635(3) 0.0605(19) Uani 1 1 d .
H26E H 0.2307 -0.1436 0.3698 0.073 Uiso 1 1 calc R
C266 C 0.2340(3) -0.2948(3) 0.2609(4) 0.072(2) Uani 1 1 d .
C267 C 0.2602(3) -0.2319(4) 0.1654(4) 0.080(3) Uani 1 1 d .
C268 C 0.0299(2) 0.1155(3) 0.1810(3) 0.066(2) Uani 1 1 d .
H26F H 0.0125 0.1176 0.1905 0.079 Uiso 1 1 calc R
C269 C 0.1146(2) -0.0018(2) 0.1459(3) 0.0557(17) Uani 1 1 d .
C270 C 0.3825(2) 0.1185(3) 0.1320(3) 0.0591(18) Uani 1 1 d .
C271 C 0.3446(7) -0.3732(5) 0.4034(9) 0.176(11) Uani 1 1 d .
H27A H 0.3367 -0.4017 0.3908 0.264 Uiso 1 1 calc R
H27B H 0.3378 -0.3671 0.4277 0.264 Uiso 1 1 calc R
H27C H 0.3692 -0.3721 0.4159 0.264 Uiso 1 1 calc R
C272 C 0.2639(3) 0.0694(5) -0.0363(3) 0.093(4) Uani 1 1 d U
C273 C 0.2351(5) 0.0949(6) -0.0356(6) 0.121(5) Uani 1 1 d U
H27D H 0.2192 0.1021 -0.0669 0.182 Uiso 1 1 calc R
H27E H 0.2437 0.1213 -0.0181 0.182 Uiso 1 1 calc R
H27F H 0.2236 0.0779 -0.0213 0.182 Uiso 1 1 calc R
C274 C 0.1581(5) 0.4139(5) 0.4516(6) 0.111(4) Uani 1 1 d U
H27G H 0.1463 0.3955 0.4653 0.133 Uiso 1 1 calc R
C275 C 0.1196(5) -0.2964(8) 0.0259(7) 0.138(6) Uani 1 1 d U
H27H H 0.1038 -0.3071 -0.0040 0.207 Uiso 1 1 calc R
H27I H 0.1108 -0.2699 0.0328 0.207 Uiso 1 1 calc R
H27J H 0.1225 -0.3179 0.0493 0.207 Uiso 1 1 calc R
C276 C 0.1545(3) -0.2870(7) 0.0255(5) 0.118(5) Uani 1 1 d U
C277 C 0.2529(4) -0.2616(4) 0.0318(5) 0.096(4) Uani 1 1 d U
H27K H 0.2592 -0.2319 0.0441 0.115 Uiso 1 1 calc R
C278 C 0.2520(5) -0.2620(7) -0.0139(7) 0.131(6) Uani 1 1 d U
H27L H 0.2350 -0.2417 -0.0336 0.196 Uiso 1 1 calc R
H27M H 0.2463 -0.2908 -0.0269 0.196 Uiso 1 1 calc R
H27N H 0.2741 -0.2538 -0.0117 0.196 Uiso 1 1 calc R
C279 C 0.3491(6) -0.1937(6) 0.2462(7) 0.128(6) Uani 1 1 d U
H27O H 0.3619 -0.1891 0.2780 0.154 Uiso 1 1 calc R
C280 C 0.0058(6) 0.2843(9) 0.0116(9) 0.160(6) Uani 1 1 d DU
H28B H 0.0064 0.2582 -0.0046 0.240 Uiso 1 1 calc R
H28C H 0.0261 0.2860 0.0405 0.240 Uiso 1 1 calc R
H28D H 0.0046 0.3094 -0.0071 0.240 Uiso 1 1 calc R
C281 C 0.2669(6) 0.4127(9) 0.4680(9) 0.174(7) Uani 1 1 d DU
H28E H 0.2679 0.4060 0.4980 0.261 Uiso 1 1 calc R
H28F H 0.2668 0.4438 0.4641 0.261 Uiso 1 1 calc R
H28G H 0.2866 0.4004 0.4658 0.261 Uiso 1 1 calc R
C282 C 0.5239(8) 0.0486(9) 0.2427(12) 0.251(18) Uani 1 1 d DU
H28H H 0.5022 0.0634 0.2287 0.377 Uiso 1 1 calc R
H28I H 0.5321 0.0432 0.2196 0.377 Uiso 1 1 calc R
H28J H 0.5402 0.0665 0.2670 0.377 Uiso 1 1 calc R
C283 C 0.3171(5) 0.0697(6) -0.0315(6) 0.124(5) Uani 1 1 d DU
H28K H 0.3379 0.0870 -0.0239 0.148 Uiso 1 1 calc R
C284 C 0.4946(3) -0.0205(4) 0.3145(6) 0.108(5) Uani 1 1 d U
H28L H 0.4901 -0.0485 0.2981 0.129 Uiso 1 1 calc R
C285 C 0.5197(3) 0.0059(6) 0.2629(5) 0.136(6) Uani 1 1 d DU
H285 H 0.5044 -0.0146 0.2394 0.163 Uiso 1 1 calc R
C286 C 0.5559(4) -0.0120(7) 0.2905(7) 0.136(6) Uani 1 1 d DU
H28M H 0.5661 -0.0179 0.2697 0.205 Uiso 1 1 calc R
H28N H 0.5548 -0.0385 0.3060 0.205 Uiso 1 1 calc R
H28O H 0.5695 0.0092 0.3132 0.205 Uiso 1 1 calc R
C287 C 0.2201(4) -0.2705(4) 0.0302(4) 0.094(4) Uani 1 1 d D
C288 C 0.1796(4) -0.3193(5) 0.0433(5) 0.113(5) Uani 1 1 d .
C289 C 0.2904(5) 0.0884(5) -0.0330(4) 0.105(5) Uani 1 1 d .
H28P H 0.2921 0.1197 -0.0262 0.126 Uiso 1 1 calc R
C290 C 0.2621(2) 0.0275(3) 0.0744(3) 0.0579(18) Uani 1 1 d .
H29A H 0.2660 -0.0014 0.0690 0.070 Uiso 1 1 calc R
C291 C 0.1559(4) 0.4718(3) 0.3955(5) 0.125(6) Uani 1 1 d DU
H29B H 0.1431 0.4948 0.3735 0.150 Uiso 1 1 calc R
C292 C 0.3948(2) -0.0426(3) 0.1746(3) 0.065(2) Uani 1 1 d .
C293 C 0.5081(2) 0.0162(4) 0.3002(5) 0.095(4) Uani 1 1 d D
C294 C 0.2707(2) -0.2445(3) 0.2462(3) 0.0614(19) Uani 1 1 d .
C295 C 0.2673(2) -0.1787(2) 0.3652(3) 0.063(2) Uani 1 1 d .
H29C H 0.2605 -0.2052 0.3728 0.075 Uiso 1 1 calc R
C296 C -0.0171(3) 0.3987(5) 0.0728(5) 0.097(4) Uani 1 1 d .
H29D H -0.0019 0.4242 0.0805 0.117 Uiso 1 1 calc R
C297 C 0.0093(2) 0.2113(3) 0.1672(3) 0.069(2) Uani 1 1 d .
H29E H -0.0024 0.1931 0.1787 0.083 Uiso 1 1 calc R
C298 C 0.3018(3) -0.2221(3) 0.2615(4) 0.076(2) Uani 1 1 d .
C299 C 0.2169(2) 0.0744(3) 0.3661(3) 0.0548(17) Uani 1 1 d .
H29F H 0.1993 0.0637 0.3726 0.066 Uiso 1 1 calc R
C300 C 0.1872(3) -0.1694(3) 0.1033(4) 0.072(2) Uani 1 1 d .
H30B H 0.2046 -0.1630 0.0947 0.087 Uiso 1 1 calc R
C301 C 0.0859(2) 0.3835(3) 0.2719(4) 0.074(3) Uani 1 1 d .
C302 C 0.1875(3) 0.4537(3) 0.3990(4) 0.084(3) Uani 1 1 d .
H30C H 0.1961 0.4630 0.3766 0.101 Uiso 1 1 calc R
C303 C 0.0604(2) 0.3713(3) 0.2272(4) 0.069(2) Uani 1 1 d .
C304 C 0.2696(2) 0.1049(3) 0.3489(3) 0.0578(18) Uani 1 1 d .
C305 C 0.3928(2) 0.0340(3) 0.3030(4) 0.066(2) Uani 1 1 d .
H30D H 0.3934 0.0039 0.2989 0.079 Uiso 1 1 calc R
C306 C 0.3399(3) 0.1150(3) 0.3270(3) 0.065(2) Uani 1 1 d .
C307 C 0.1367(2) -0.1876(3) 0.1270(3) 0.067(2) Uani 1 1 d .
H30E H 0.1193 -0.1950 0.1354 0.080 Uiso 1 1 calc R
C308 C 0.0675(3) 0.3752(3) 0.1896(4) 0.079(3) Uani 1 1 d .
C309 C 0.4974(3) 0.0611(6) 0.3528(4) 0.103(4) Uani 1 1 d .
H30F H 0.4941 0.0907 0.3620 0.123 Uiso 1 1 calc R
C310 C 0.0450(3) 0.3707(3) 0.3045(4) 0.078(3) Uani 1 1 d .
C311 C -0.0546(2) 0.3558(3) 0.0903(4) 0.078(3) Uani 1 1 d .
H31A H -0.0666 0.3512 0.1098 0.093 Uiso 1 1 calc R
C312 C -0.0563(6) 0.2752(7) -0.0198(8) 0.146(6) Uani 1 1 d U
H31B H -0.0534 0.2499 -0.0354 0.220 Uiso 1 1 calc R
H31C H -0.0616 0.3000 -0.0401 0.220 Uiso 1 1 calc R
H31D H -0.0748 0.2703 -0.0112 0.220 Uiso 1 1 calc R
C313 C 0.3613(2) -0.0776(3) 0.1036(4) 0.075(3) Uani 1 1 d .
H31E H 0.3447 -0.0765 0.0730 0.090 Uiso 1 1 calc R
C314 C 0.0059(4) 0.3637(5) 0.3370(5) 0.104(4) Uani 1 1 d .
H31F H 0.0009 0.3667 0.3624 0.125 Uiso 1 1 calc R
C315 C 0.0433(3) 0.2655(3) 0.1359(4) 0.075(3) Uani 1 1 d .
H31G H 0.0553 0.2834 0.1246 0.090 Uiso 1 1 calc R
C316 C 0.3433(3) -0.2985(3) 0.3887(4) 0.078(3) Uani 1 1 d .
C317 C 0.3932(3) 0.1937(3) 0.1321(4) 0.075(3) Uani 1 1 d .
H31H H 0.3877 0.2204 0.1166 0.091 Uiso 1 1 calc R
C318 C 0.3195(2) 0.0250(5) -0.0299(4) 0.106(5) Uani 1 1 d DU
C319 C 0.3875(3) 0.1204(3) 0.3083(3) 0.068(2) Uani 1 1 d .
H31I H 0.3856 0.1507 0.3083 0.082 Uiso 1 1 calc R
C320 C 0.3415(4) -0.2381(4) 0.4369(4) 0.092(3) Uani 1 1 d .
H32B H 0.3284 -0.2227 0.4508 0.110 Uiso 1 1 calc R
C321 C -0.0257(5) 0.3257(5) 0.0482(6) 0.124(4) Uani 1 1 d U
C322 C 0.0373(3) 0.3716(4) 0.3420(5) 0.087(3) Uani 1 1 d .
H32C H 0.0545 0.3779 0.3715 0.104 Uiso 1 1 calc R
C323 C -0.0494(4) 0.3200(5) 0.0673(5) 0.107(5) Uani 1 1 d .
H32D H -0.0580 0.2910 0.0699 0.128 Uiso 1 1 calc R
C324 C 0.3757(3) -0.1161(3) 0.1225(4) 0.083(3) Uani 1 1 d .
H32E H 0.3696 -0.1416 0.1048 0.100 Uiso 1 1 calc R
C325 C 0.1431(4) 0.4482(6) 0.4270(5) 0.116(5) Uani 1 1 d D
C326 C 0.2108(4) -0.3137(4) 0.0458(4) 0.108(5) Uani 1 1 d D
H32F H 0.2290 -0.3344 0.0638 0.130 Uiso 1 1 calc R
C327 C 0.3071(4) 0.1611(3) 0.3402(5) 0.090(3) Uani 1 1 d .
H32G H 0.2968 0.1865 0.3442 0.108 Uiso 1 1 calc R
C328 C 0.1711(3) -0.1356(3) 0.1154(3) 0.067(2) Uani 1 1 d .
H32H H 0.1786 -0.1070 0.1160 0.080 Uiso 1 1 calc R
C329 C 0.2814(3) -0.2925(5) 0.0653(7) 0.119(5) Uani 1 1 d .
H32I H 0.2822 -0.2908 0.0959 0.178 Uiso 1 1 calc R
H32J H 0.3031 -0.2840 0.0666 0.178 Uiso 1 1 calc R
H32K H 0.2763 -0.3220 0.0541 0.178 Uiso 1 1 calc R
C330 C 0.1511(4) 0.4326(4) 0.2386(6) 0.101(4) Uani 1 1 d .
H33A H 0.1682 0.4398 0.2678 0.121 Uiso 1 1 calc R
C331 C 0.3638(3) -0.2136(3) 0.4262(3) 0.082(3) Uani 1 1 d .
C332 C 0.4829(4) -0.0116(7) 0.3468(6) 0.125(6) Uani 1 1 d U
H33B H 0.4687 -0.0341 0.3517 0.151 Uiso 1 1 calc R
C333 C 0.4086(3) -0.0819(4) 0.1931(5) 0.082(3) Uani 1 1 d .
H33C H 0.4247 -0.0839 0.2240 0.099 Uiso 1 1 calc R
C334 C -0.0124(3) 0.3514(4) 0.2574(5) 0.085(3) Uani 1 1 d U
H33D H -0.0295 0.3451 0.2279 0.102 Uiso 1 1 calc R
C335 C 0.1613(4) -0.2473(7) 0.0125(5) 0.123(5) Uani 1 1 d U
H33E H 0.1452 -0.2229 0.0063 0.147 Uiso 1 1 calc R
C336 C 0.1788(3) 0.3219(3) 0.3574(4) 0.078(3) Uani 1 1 d .
H33F H 0.1898 0.3415 0.3460 0.094 Uiso 1 1 calc R
C337 C 0.4185(3) 0.1917(3) 0.1740(4) 0.076(3) Uani 1 1 d .
H33G H 0.4305 0.2170 0.1884 0.091 Uiso 1 1 calc R
C338 C 0.1718(2) 0.1264(3) 0.1294(3) 0.065(2) Uani 1 1 d .
H33H H 0.1598 0.1486 0.1360 0.078 Uiso 1 1 calc R
C339 C 0.0205(2) 0.3612(3) 0.2618(4) 0.077(3) Uani 1 1 d .
C340 C 0.3344(3) 0.1582(3) 0.3334(5) 0.081(3) Uani 1 1 d .
H34A H 0.3480 0.1815 0.3330 0.097 Uiso 1 1 calc R
C341 C 0.0914(3) -0.0722(3) 0.1537(4) 0.077(3) Uani 1 1 d .
H34B H 0.0741 -0.0633 0.1617 0.093 Uiso 1 1 calc R
C342 C 0.4850(4) 0.0262(6) 0.3674(5) 0.113(4) Uani 1 1 d U
C343 C 0.1216(3) 0.4097(3) 0.2341(4) 0.080(3) Uani 1 1 d .
C344 C 0.0992(3) -0.1131(3) 0.1477(4) 0.075(3) Uani 1 1 d .
H34C H 0.0883 -0.1385 0.1504 0.090 Uiso 1 1 calc R
C345 C 0.1529(3) -0.2187(4) 0.1158(4) 0.085(3) Uani 1 1 d .
H34D H 0.1464 -0.2476 0.1164 0.103 Uiso 1 1 calc R
C346 C -0.0253(5) 0.2834(7) 0.0213(7) 0.135(4) Uani 1 1 d DU
H34E H -0.0223 0.2589 0.0424 0.162 Uiso 1 1 calc R
C347 C -0.0103(4) 0.3637(5) 0.0497(6) 0.112(4) Uani 1 1 d U
H34F H 0.0088 0.3653 0.0411 0.134 Uiso 1 1 calc R
C348 C -0.0473(5) 0.4320(4) 0.1166(6) 0.114(5) Uani 1 1 d .
H34G H -0.0654 0.4497 0.0945 0.170 Uiso 1 1 calc R
H34H H -0.0272 0.4497 0.1325 0.170 Uiso 1 1 calc R
H34I H -0.0544 0.4202 0.1389 0.170 Uiso 1 1 calc R
C349 C 0.0976(3) 0.3957(3) 0.1932(4) 0.080(3) Uani 1 1 d .
C350 C 0.1007(3) 0.4063(4) 0.1532(6) 0.103(4) Uani 1 1 d .
H35A H 0.0837 0.3974 0.1246 0.124 Uiso 1 1 calc R
C351 C 0.1291(4) 0.4304(5) 0.1544(6) 0.110(4) Uani 1 1 d .
H351 H 0.1314 0.4371 0.1274 0.132 Uiso 1 1 calc R
C352 C 0.1541(5) 0.4439(5) 0.1992(6) 0.121(5) Uani 1 1 d .
H35D H 0.1727 0.4607 0.2014 0.145 Uiso 1 1 calc R
C353 C -0.0204(3) 0.3508(5) 0.2931(5) 0.100(3) Uani 1 1 d U
H35E H -0.0420 0.3423 0.2898 0.119 Uiso 1 1 calc R
C354 C 0.2410(4) 0.4086(6) 0.3894(7) 0.136(5) Uani 1 1 d DU
H35F H 0.2213 0.4025 0.3608 0.204 Uiso 1 1 calc R
H35G H 0.2606 0.3936 0.3898 0.204 Uiso 1 1 calc R
H35H H 0.2453 0.4395 0.3921 0.204 Uiso 1 1 calc R
C355 C 0.2344(6) 0.3932(6) 0.4301(6) 0.147(5) Uani 1 1 d DU
H355 H 0.2329 0.3614 0.4319 0.176 Uiso 1 1 calc R
C356 C 0.2023(3) 0.4175(4) 0.4265(4) 0.086(3) Uani 1 1 d .
C357 C 0.1861(4) 0.4004(5) 0.4502(5) 0.106(4) Uani 1 1 d .
H35J H 0.1933 0.3709 0.4622 0.127 Uiso 1 1 calc R
C358 C 0.1093(5) 0.4643(7) 0.4209(9) 0.153(9) Uani 1 1 d .
H35K H 0.1121 0.4827 0.4466 0.229 Uiso 1 1 calc R
H35L H 0.0949 0.4399 0.4195 0.229 Uiso 1 1 calc R
H35M H 0.0989 0.4807 0.3924 0.229 Uiso 1 1 calc R
C359 C 0.2005(4) -0.3461(5) 0.2780(6) 0.110(5) Uani 1 1 d .
H35N H 0.1960 -0.3616 0.2999 0.132 Uiso 1 1 calc R
C360 C 0.3627(6) -0.1865(9) 0.2184(8) 0.155(9) Uani 1 1 d .
H36A H 0.3848 -0.1752 0.2295 0.186 Uiso 1 1 calc R
C361 C 0.3138(4) -0.2090(5) 0.2288(5) 0.107(5) Uani 1 1 d .
C362 C 0.2946(5) -0.2136(6) 0.1826(5) 0.120(5) Uani 1 1 d U
C363 C 0.3104(5) -0.2084(6) 0.1517(6) 0.124(5) Uani 1 1 d U
H36B H 0.2980 -0.2134 0.1199 0.148 Uiso 1 1 calc R
C364 C 0.3432(5) -0.1962(8) 0.1691(7) 0.139(6) Uani 1 1 d U
H36C H 0.3539 -0.1938 0.1493 0.167 Uiso 1 1 calc R
C365 C 0.3673(3) -0.2764(5) 0.3791(5) 0.098(4) Uani 1 1 d .
H36D H 0.3731 -0.2869 0.3543 0.118 Uiso 1 1 calc R
C366 C 0.3770(3) -0.2331(5) 0.3974(6) 0.109(5) Uani 1 1 d .
H36E H 0.3895 -0.2148 0.3848 0.130 Uiso 1 1 calc R
C367 C 0.3692(8) -0.1700(5) 0.4487(9) 0.27(2) Uani 1 1 d .
H36F H 0.3891 -0.1710 0.4781 0.400 Uiso 1 1 calc R
H36G H 0.3495 -0.1622 0.4534 0.400 Uiso 1 1 calc R
H36H H 0.3727 -0.1487 0.4290 0.400 Uiso 1 1 calc R
C368 C 0.3298(5) -0.3407(5) 0.3669(7) 0.128(5) Uani 1 1 d U
H36I H 0.3059 -0.3395 0.3619 0.154 Uiso 1 1 calc R
C369 C 0.3268(6) -0.3487(6) 0.3204(8) 0.171(9) Uani 1 1 d U
H36J H 0.3178 -0.3775 0.3105 0.256 Uiso 1 1 calc R
H36K H 0.3490 -0.3464 0.3206 0.256 Uiso 1 1 calc R
H36L H 0.3117 -0.3274 0.2993 0.256 Uiso 1 1 calc R
C370 C 0.4720(6) 0.0332(9) 0.4006(5) 0.163(8) Uani 1 1 d U
H37A H 0.4900 0.0290 0.4313 0.244 Uiso 1 1 calc R
H37B H 0.4538 0.0128 0.3954 0.244 Uiso 1 1 calc R
H37C H 0.4634 0.0625 0.3978 0.244 Uiso 1 1 calc R
C371 C 0.3509(3) 0.0012(7) -0.0282(5) 0.166(7) Uani 1 1 d DU
H37D H 0.3498 -0.0283 -0.0169 0.200 Uiso 1 1 calc R
C372 C 0.3471(5) -0.0048(7) -0.0773(5) 0.139(6) Uani 1 1 d DU
H37E H 0.3660 -0.0216 -0.0767 0.208 Uiso 1 1 calc R
H37F H 0.3468 0.0233 -0.0909 0.208 Uiso 1 1 calc R
H37G H 0.3260 -0.0198 -0.0956 0.208 Uiso 1 1 calc R
C373 C 0.2913(3) -0.0013(3) -0.0323(3) 0.084(3) Uani 1 1 d D
H37H H 0.2937 -0.0329 -0.0266 0.101 Uiso 1 1 calc R
C374 C 0.3830(3) 0.0219(11) 0.0093(11) 0.222(11) Uani 1 1 d DU
H37I H 0.4029 0.0063 0.0113 0.334 Uiso 1 1 calc R
H37J H 0.3820 0.0205 0.0387 0.334 Uiso 1 1 calc R
H37K H 0.3845 0.0518 0.0014 0.334 Uiso 1 1 calc R
S1S S 0.12905(6) 0.08136(7) -0.14267(9) 0.0665(5) Uani 1 1 d .
F1S F 0.06615(14) 0.07194(18) -0.1592(2) 0.0773(14) Uani 1 1 d .
F2S F 0.08131(15) 0.13767(17) -0.1606(2) 0.0755(14) Uani 1 1 d .
F3S F 0.09620(17) 0.1049(3) -0.0963(2) 0.101(2) Uani 1 1 d .
O1S O 0.13849(19) 0.0423(2) -0.1148(3) 0.089(2) Uani 1 1 d .
O2S O 0.11765(19) 0.0715(2) -0.1909(2) 0.0786(18) Uani 1 1 d .
O3S O 0.15147(16) 0.1161(2) -0.1265(3) 0.0716(16) Uani 1 1 d .
C1S C 0.0917(3) 0.1001(4) -0.1389(4) 0.085(3) Uani 1 1 d .
S2S S 0.28714(7) -0.21355(9) 0.50179(11) 0.0822(7) Uani 1 1 d .
F4S F 0.2835(2) -0.2846(3) 0.5411(4) 0.128(3) Uani 1 1 d .
F5S F 0.3253(3) -0.2813(5) 0.5240(6) 0.183(7) Uani 1 1 d .
F6S F 0.3262(3) -0.2497(4) 0.5784(4) 0.159(5) Uani 1 1 d .
O4S O 0.2670(3) -0.2323(4) 0.4611(4) 0.123(4) Uani 1 1 d .
O5S O 0.2675(4) -0.1938(3) 0.5204(9) 0.202(10) Uani 1 1 d .
O6S O 0.3148(2) -0.1886(3) 0.5028(4) 0.094(2) Uani 1 1 d .
C2S C 0.3070(4) -0.2577(5) 0.5392(6) 0.107(4) Uani 1 1 d .
S3S S 0.47137(14) 0.20129(12) 0.31819(17) 0.1168(14) Uani 1 1 d .
F7S F 0.4642(3) 0.1670(4) 0.3876(3) 0.131(3) Uani 1 1 d .
F8S F 0.4714(3) 0.2360(4) 0.3917(4) 0.152(4) Uani 1 1 d .
F9S F 0.5128(3) 0.1911(7) 0.4060(5) 0.214(8) Uani 1 1 d .
O7S O 0.4846(2) 0.1601(3) 0.3101(4) 0.118(3) Uani 1 1 d .
O8S O 0.4351(3) 0.2044(3) 0.2967(3) 0.103(3) Uani 1 1 d .
O9S O 0.4897(6) 0.2371(5) 0.3185(8) 0.188(8) Uani 1 1 d .
C3S C 0.4815(4) 0.1987(7) 0.3815(8) 0.142(8) Uani 1 1 d .
S4S S -0.08205(15) -0.05394(13) 0.02355(19) 0.1326(15) Uani 1 1 d DU
F10S F -0.0576(4) -0.0555(3) -0.0401(4) 0.183(5) Uani 1 1 d DU
F11S F -0.0762(2) 0.0124(2) -0.0246(3) 0.126(3) Uani 1 1 d DU
F12S F -0.0235(2) -0.0184(5) 0.0307(4) 0.231(6) Uani 1 1 d DU
O10S O -0.0770(5) -0.0271(6) 0.0776(5) 0.263(12) Uani 1 1 d DU
O11S O -0.1292(2) -0.0519(7) -0.0184(6) 0.260(11) Uani 1 1 d DU
O12S O -0.0702(5) -0.1121(3) 0.0341(7) 0.261(11) Uani 1 1 d DU
C4S C -0.0581(2) -0.0273(2) -0.0042(3) 0.096(2) Uani 1 1 d DU
S5S S 0.27835(15) 0.2910(2) 0.34265(17) 0.152(2) Uani 1 1 d DU
F13S F 0.2920(4) 0.3061(5) 0.4319(3) 0.228(7) Uani 1 1 d DU
F14S F 0.3304(4) 0.2585(7) 0.4192(4) 0.258(8) Uani 1 1 d DU
F15S F 0.2742(5) 0.2333(5) 0.4046(5) 0.301(9) Uani 1 1 d DU
O13S O 0.3065(4) 0.3411(4) 0.3501(6) 0.209(4) Uani 1 1 d DU
O14S O 0.2840(5) 0.2520(4) 0.3052(5) 0.209(4) Uani 1 1 d DU
O15S O 0.2349(3) 0.3100(4) 0.3254(5) 0.197(6) Uani 1 1 d DU
C5S C 0.2951(3) 0.2689(4) 0.4052(3) 0.225(7) Uani 1 1 d DU
S6S S 0.38876(9) 0.24839(10) 0.59198(12) 0.0894(7) Uani 1 1 d U
F16S F 0.3695(3) 0.1899(4) 0.5297(3) 0.143(3) Uani 1 1 d U
F17S F 0.3403(3) 0.2509(4) 0.5116(3) 0.134(3) Uani 1 1 d U
F18S F 0.3336(2) 0.2055(3) 0.5561(3) 0.113(2) Uani 1 1 d U
O16S O 0.4035(2) 0.2156(3) 0.6242(3) 0.090(2) Uani 1 1 d U
O17S O 0.4106(3) 0.2655(3) 0.5738(5) 0.130(4) Uani 1 1 d U
O18S O 0.3706(3) 0.2811(3) 0.6051(4) 0.117(3) Uani 1 1 d U
C6S C 0.3567(4) 0.2208(5) 0.5453(5) 0.102(2) Uani 1 1 d U
S7S S 0.06869(10) -0.20892(16) -0.08827(19) 0.1434(18) Uani 1 1 d DU
F19S F 0.0279(4) -0.2709(4) -0.1427(3) 0.243(8) Uani 1 1 d DU
F20S F 0.0817(3) -0.2959(3) -0.0847(4) 0.162(4) Uani 1 1 d DU
F21S F 0.0374(3) -0.2741(5) -0.0640(5) 0.233(7) Uani 1 1 d DU
O19S O 0.0310(3) -0.1749(4) -0.0975(5) 0.184(4) Uani 1 1 d DU
O20S O 0.1030(3) -0.2007(5) -0.0313(3) 0.181(3) Uani 1 1 d DU
O21S O 0.0805(4) -0.1983(5) -0.1365(4) 0.181(3) Uani 1 1 d DU
C7S C 0.0530(3) -0.2684(3) -0.0952(4) 0.171(4) Uani 1 1 d DU
S8S S 0.21660(8) -0.08812(9) 0.02903(13) 0.0922(8) Uani 1 1 d U
F22S F 0.2783(2) -0.0816(3) 0.0420(4) 0.132(3) Uani 1 1 d U
F23S F 0.2643(3) -0.1443(3) 0.0557(6) 0.175(4) Uani 1 1 d U
F24S F 0.2463(4) -0.1190(6) -0.0162(5) 0.203(5) Uani 1 1 d U
O22S O 0.2097(3) -0.0572(4) -0.0060(6) 0.179(6) Uani 1 1 d U
O23S O 0.2265(3) -0.0743(5) 0.0756(5) 0.145(4) Uani 1 1 d U
O24S O 0.1932(2) -0.1230(3) 0.0149(3) 0.097(2) Uani 1 1 d U
C8S C 0.2508(4) -0.1098(5) 0.0280(6) 0.111(3) Uani 1 1 d U
S9S S 0.3996(5) 0.0946(6) -0.1646(5) 0.358(7) Uani 1 1 d DU
F25S F 0.4029(8) 0.0207(6) -0.1152(9) 0.361(7) Uani 1 1 d DU
F26S F 0.4291(7) 0.0843(10) -0.0702(6) 0.359(7) Uani 1 1 d DU
F27S F 0.3684(6) 0.0782(10) -0.1076(9) 0.361(7) Uani 1 1 d DU
O25S O 0.4381(7) 0.0780(11) -0.1718(10) 0.367(8) Uani 1 1 d DU
O26S O 0.3605(7) 0.0767(11) -0.2164(7) 0.369(8) Uani 1 1 d DU
O27S O 0.3989(9) 0.1547(6) -0.1576(11) 0.365(8) Uani 1 1 d DU
C9S C 0.4001(5) 0.0676(7) -0.1110(6) 0.362(7) Uani 1 1 d DU
S10S S 0.58327(11) 0.1383(2) 0.5275(2) 0.161(2) Uani 1 1 d DU
F28S F 0.5638(4) 0.0690(6) 0.4669(7) 0.287(9) Uani 1 1 d DU
F29S F 0.5507(5) 0.0644(5) 0.5323(6) 0.275(9) Uani 1 1 d DU
F30S F 0.5193(2) 0.1128(5) 0.4696(6) 0.250(9) Uani 1 1 d DU
O28S O 0.6188(3) 0.1031(5) 0.5416(6) 0.187(6) Uani 1 1 d DU
O30S O 0.5809(4) 0.1818(4) 0.4871(5) 0.250(10) Uani 1 1 d DU
O29S O 0.5761(5) 0.1584(5) 0.5765(6) 0.280(13) Uani 1 1 d DU
C10S C 0.5523(3) 0.0928(3) 0.4970(5) 0.225(7) Uani 1 1 d DU
S11S S 0.64545(19) 0.06320(16) 0.3135(2) 0.167(2) Uani 1 1 d DU
F31S F 0.6029(4) 0.0108(5) 0.2426(5) 0.241(7) Uani 1 1 d DU
F32S F 0.5932(4) 0.0876(6) 0.2318(5) 0.298(9) Uani 1 1 d DU
F33S F 0.6413(4) 0.0546(5) 0.2263(4) 0.227(7) Uani 1 1 d DU
O31S O 0.6819(3) 0.0242(4) 0.3345(6) 0.230(5) Uani 1 1 d DU
O32S O 0.6621(4) 0.1194(3) 0.3208(6) 0.230(5) Uani 1 1 d DU
O33S O 0.6185(4) 0.0550(5) 0.3434(5) 0.191(5) Uani 1 1 d DU
C11S C 0.6187(3) 0.0529(4) 0.2484(3) 0.225(6) Uani 1 1 d DU
S12S S 0.6511(3) 0.0714(3) 0.0676(3) 0.227(3) Uani 1 1 d DU
O34S O 0.6900(4) 0.0503(6) 0.0645(8) 0.237(5) Uani 1 1 d DU
O35S O 0.6608(5) 0.1097(5) 0.1148(6) 0.246(5) Uani 1 1 d DU
O36S O 0.6224(5) 0.0968(6) 0.0103(5) 0.263(5) Uani 1 1 d DU
F34S F 0.6082(5) 0.0021(5) 0.0298(5) 0.263(4) Uani 1 1 d DU
F35S F 0.6038(4) 0.0384(6) 0.0940(7) 0.263(4) Uani 1 1 d DU
F36S F 0.6521(4) -0.0078(5) 0.1070(6) 0.252(5) Uani 1 1 d DU
C12S C 0.6267(4) 0.0221(4) 0.0754(5) 0.254(4) Uani 1 1 d DU
O1E O 0.1152(5) -0.2409(7) -0.2403(6) 0.207(6) Uani 1 1 d DU
C1E C 0.1271(7) -0.2763(7) -0.2619(9) 0.206(7) Uani 1 1 d DU
H1E1 H 0.1085 -0.2878 -0.2896 0.247 Uiso 1 1 calc R
H1E2 H 0.1379 -0.2999 -0.2402 0.247 Uiso 1 1 calc R
C2E C 0.1529(8) -0.2515(11) -0.2736(10) 0.219(9) Uani 1 1 d DU
H2E1 H 0.1623 -0.2709 -0.2888 0.329 Uiso 1 1 calc R
H2E2 H 0.1710 -0.2406 -0.2455 0.329 Uiso 1 1 calc R
H2E3 H 0.1416 -0.2275 -0.2939 0.329 Uiso 1 1 calc R
C3E C 0.0861(6) -0.2596(5) -0.2334(8) 0.183(6) Uani 1 1 d DU
H3E1 H 0.0933 -0.2846 -0.2127 0.219 Uiso 1 1 calc R
H3E2 H 0.0676 -0.2682 -0.2628 0.219 Uiso 1 1 calc R
C4E C 0.0757(6) -0.2219(5) -0.2118(6) 0.174(7) Uani 1 1 d DU
H4E1 H 0.0572 -0.2309 -0.2046 0.261 Uiso 1 1 calc R
H4E2 H 0.0683 -0.1978 -0.2332 0.261 Uiso 1 1 calc R
H4E3 H 0.0949 -0.2130 -0.1837 0.261 Uiso 1 1 calc R
O1W O 0.1795(3) 0.0267(4) -0.0238(4) 0.117(3) Uani 1 1 d U
O2W O 0.2316(4) 0.1991(6) 0.2465(6) 0.169(6) Uani 1 1 d U
O3W O 0.7568(6) 0.1017(8) 0.1003(9) 0.212(8) Uani 1 1 d U
O4W O 0.2428(3) 0.2132(3) 0.0942(4) 0.110(3) Uani 1 1 d U
O5W O 0.5709(3) 0.2584(3) 0.4762(4) 0.107(3) Uani 1 1 d U
O6W O 0.4499(4) 0.2974(4) 0.2182(6) 0.138(4) Uani 1 1 d U
O7W O 0.2438(5) 0.3492(6) -0.0843(6) 0.172(6) Uani 1 1 d U
O8W O 0.1219(4) 0.2042(5) 0.1285(6) 0.152(5) Uani 1 1 d U
O9W O -0.2048(8) -0.0271(10) -0.0546(10) 0.256(11) Uani 1 1 d U

loop_
_atom_site_aniso_label
_atom_site_aniso_U_11
_atom_site_aniso_U_22
_atom_site_aniso_U_33
_atom_site_aniso_U_23
_atom_site_aniso_U_13
_atom_site_aniso_U_12
Ru1 0.0575(4) 0.0496(3) 0.1074(6) 0.0194(3) 0.0292(4) -0.0022(3)
Ru2 0.0678(4) 0.0668(4) 0.0942(6) -0.0066(4) 0.0279(4) -0.0061(3)
Ru3 0.0578(4) 0.0755(4) 0.0627(4) -0.0103(3) 0.0162(3) 0.0021(3)
Ru4 0.0532(3) 0.0721(4) 0.0569(4) 0.0019(3) 0.0226(3) 0.0002(3)
Ru5 0.0771(4) 0.0460(3) 0.0709(4) 0.0016(3) 0.0249(3) 0.0024(3)
Ru6 0.0699(4) 0.0523(3) 0.0672(4) 0.0048(3) 0.0288(3) -0.0081(3)
O1 0.054(3) 0.059(3) 0.098(5) 0.006(3) 0.022(3) -0.005(3)
O2 0.062(4) 0.052(3) 0.120(6) -0.002(3) 0.009(4) -0.003(3)
O3 0.070(3) 0.056(3) 0.064(4) 0.004(3) 0.024(3) 0.000(3)
O4 0.077(4) 0.053(3) 0.066(4) -0.001(3) 0.035(3) -0.007(3)
O5 0.083(4) 0.059(3) 0.079(4) 0.009(3) 0.038(3) 0.002(3)
O6 0.080(4) 0.061(3) 0.071(4) 0.010(3) 0.034(3) -0.002(3)
O7 0.067(4) 0.066(4) 0.080(4) 0.001(3) 0.027(3) 0.000(3)
O8 0.073(4) 0.061(4) 0.089(5) -0.012(3) 0.032(4) -0.011(3)
O9 0.056(3) 0.071(3) 0.054(3) 0.001(3) 0.022(2) 0.004(3)
O10 0.054(3) 0.071(4) 0.063(3) -0.003(3) 0.020(3) -0.004(3)
O11 0.061(3) 0.072(4) 0.056(3) -0.007(3) 0.017(3) -0.005(3)
O12 0.062(3) 0.075(4) 0.062(4) -0.008(3) 0.021(3) 0.005(3)
N1 0.069(4) 0.039(3) 0.071(4) 0.002(3) 0.037(3) 0.000(3)
N2 0.064(4) 0.042(3) 0.064(4) 0.002(3) 0.034(3) -0.006(3)
N3 0.061(4) 0.047(3) 0.068(4) 0.002(3) 0.028(3) -0.007(3)
N4 0.063(4) 0.046(3) 0.056(4) -0.001(3) 0.027(3) -0.005(3)
N5 0.059(3) 0.043(3) 0.049(3) 0.002(2) 0.022(3) -0.002(2)
N6 0.065(4) 0.044(3) 0.079(5) -0.011(3) 0.033(3) -0.015(3)
N7 0.072(4) 0.051(4) 0.095(6) -0.003(4) 0.043(4) -0.002(3)
N8 0.081(5) 0.046(3) 0.081(5) 0.004(3) 0.032(4) -0.003(3)
N9 0.072(4) 0.057(4) 0.061(4) 0.005(3) 0.031(3) -0.001(3)
N10 0.079(4) 0.053(3) 0.054(4) 0.000(3) 0.032(3) 0.002(3)
N11 0.072(4) 0.054(4) 0.079(5) -0.012(3) 0.035(4) 0.003(3)
N12 0.063(4) 0.066(4) 0.068(4) -0.013(3) 0.026(3) 0.001(3)
N13 0.056(4) 0.044(3) 0.065(4) 0.006(3) 0.019(3) -0.002(3)
N14 0.077(5) 0.064(4) 0.085(5) -0.006(4) 0.035(4) -0.009(4)
N15 0.073(4) 0.054(4) 0.066(4) -0.006(3) 0.030(4) -0.006(3)
N16 0.074(4) 0.034(3) 0.107(6) -0.003(3) 0.045(4) 0.005(3)
N17 0.075(5) 0.062(4) 0.065(4) -0.006(3) 0.032(4) 0.005(3)
N18 0.058(4) 0.061(4) 0.051(4) 0.005(3) 0.023(3) 0.006(3)
C1 0.124(11) 0.116(10) 0.132(11) -0.046(9) 0.013(9) 0.007(9)
C2 0.062(5) 0.044(4) 0.086(6) -0.005(4) 0.026(4) 0.000(3)
C3 0.068(5) 0.048(4) 0.049(4) -0.003(3) 0.014(3) 0.006(3)
C4 0.077(5) 0.051(4) 0.052(4) -0.007(3) 0.020(4) 0.000(4)
C5 0.073(5) 0.061(5) 0.063(5) 0.013(4) 0.016(4) 0.001(4)
C6 0.082(5) 0.057(4) 0.059(5) -0.003(3) 0.046(4) -0.007(4)
C7 0.067(5) 0.056(4) 0.070(5) 0.001(4) 0.031(4) 0.005(4)
C8 0.067(5) 0.056(4) 0.059(5) -0.010(3) 0.020(4) 0.003(4)
C9 0.054(4) 0.075(6) 0.076(6) -0.005(4) 0.020(4) -0.019(4)
C10 0.060(5) 0.056(4) 0.070(6) 0.002(4) 0.024(4) -0.003(3)
C11 0.066(5) 0.049(4) 0.063(5) -0.008(3) 0.032(4) -0.013(3)
C12 0.072(5) 0.044(4) 0.063(5) 0.005(3) 0.025(4) -0.006(3)
C13 0.090(7) 0.068(6) 0.056(5) 0.010(4) 0.009(5) -0.010(5)
C14 0.065(4) 0.049(4) 0.053(4) -0.004(3) 0.022(3) -0.008(3)
C15 0.050(4) 0.062(4) 0.068(5) -0.003(4) 0.024(4) -0.002(3)
C16 0.059(4) 0.051(4) 0.045(4) -0.009(3) 0.020(3) -0.013(3)
C17 0.069(5) 0.053(4) 0.064(5) 0.009(3) 0.029(4) 0.006(4)
C18 0.076(5) 0.055(4) 0.049(4) 0.003(3) 0.029(4) 0.003(4)
C19 0.065(5) 0.072(5) 0.058(5) -0.003(4) 0.029(4) 0.000(4)
C20 0.077(5) 0.049(4) 0.046(4) 0.008(3) 0.016(4) 0.001(4)
C21 0.049(4) 0.075(5) 0.054(4) -0.005(4) 0.025(3) 0.001(3)
C22 0.055(4) 0.061(4) 0.060(5) -0.003(4) 0.018(4) 0.003(3)
C23 0.074(5) 0.054(4) 0.065(5) -0.004(4) 0.030(4) -0.009(4)
C24 0.074(5) 0.056(4) 0.052(4) -0.002(3) 0.021(4) -0.010(4)
C25 0.070(5) 0.071(5) 0.097(7) -0.023(5) 0.049(5) -0.025(4)
C26 0.108(8) 0.070(6) 0.100(8) -0.003(6) 0.044(7) 0.044(6)
C27 0.074(5) 0.054(4) 0.055(5) 0.000(3) 0.028(4) 0.000(4)
C28 0.058(5) 0.071(5) 0.078(6) 0.004(4) 0.033(4) 0.005(4)
C29 0.075(6) 0.051(4) 0.100(7) -0.009(4) 0.033(5) -0.002(4)
C30 0.070(5) 0.057(5) 0.089(6) -0.008(4) 0.043(5) 0.000(4)
C31 0.063(4) 0.051(4) 0.063(5) 0.005(3) 0.034(4) 0.010(3)
C32 0.056(4) 0.052(4) 0.043(4) 0.000(3) 0.015(3) -0.008(3)
C33 0.157(12) 0.031(4) 0.104(8) -0.011(4) 0.032(8) 0.034(6)
C34 0.071(5) 0.044(4) 0.079(6) 0.002(4) 0.020(4) -0.007(4)
C35 0.065(5) 0.050(4) 0.061(5) -0.002(3) 0.024(4) -0.005(3)
C36 0.065(5) 0.058(4) 0.074(6) -0.008(4) 0.038(4) -0.006(4)
C37 0.063(4) 0.043(3) 0.045(4) 0.001(3) 0.025(3) -0.002(3)
C38 0.075(5) 0.055(4) 0.056(5) -0.006(3) 0.026(4) 0.006(4)
C39 0.075(5) 0.036(3) 0.086(6) -0.001(4) 0.031(5) 0.005(3)
C40 0.058(4) 0.048(4) 0.065(5) 0.003(3) 0.016(4) 0.001(3)
C41 0.077(5) 0.047(4) 0.067(5) 0.007(3) 0.033(4) 0.010(4)
C42 0.052(4) 0.072(5) 0.063(5) -0.003(4) 0.030(4) 0.006(4)
C43 0.070(5) 0.041(3) 0.053(4) -0.005(3) 0.029(4) -0.003(3)
C44 0.057(4) 0.043(4) 0.069(5) 0.008(3) 0.025(4) 0.000(3)
C45 0.054(4) 0.065(5) 0.079(6) 0.011(4) 0.029(4) -0.004(4)
C46 0.068(6) 0.058(5) 0.106(9) -0.009(5) 0.033(6) -0.012(4)
C47 0.070(5) 0.048(4) 0.054(4) 0.001(3) 0.037(4) 0.002(3)
C48 0.053(4) 0.053(4) 0.102(7) 0.005(4) 0.034(5) 0.001(3)
C49 0.067(5) 0.040(3) 0.060(4) -0.003(3) 0.029(4) -0.006(3)
C50 0.079(6) 0.075(6) 0.064(5) -0.009(4) 0.024(4) 0.017(5)
C51 0.070(5) 0.052(4) 0.074(6) -0.008(4) 0.031(4) -0.006(4)
C52 0.110(9) 0.048(5) 0.153(12) 0.006(6) 0.075(9) 0.008(5)
C53 0.061(5) 0.068(5) 0.064(5) -0.019(4) 0.029(4) 0.000(4)
C54 0.072(5) 0.049(4) 0.076(6) -0.003(4) 0.022(4) 0.002(4)
C55 0.069(5) 0.058(4) 0.072(6) -0.003(4) 0.037(4) -0.009(4)
C56 0.086(6) 0.062(5) 0.089(7) 0.007(5) 0.053(6) -0.002(4)
C57 0.048(5) 0.130(12) 0.115(11) -0.059(10) 0.000(6) 0.022(6)
C58 0.055(4) 0.067(5) 0.055(4) -0.011(3) 0.027(3) 0.006(3)
C59 0.081(6) 0.048(4) 0.059(5) -0.009(3) 0.037(4) -0.006(4)
C60 0.068(5) 0.052(4) 0.070(5) 0.005(4) 0.025(4) -0.002(4)
C61 0.083(6) 0.050(4) 0.092(7) -0.009(4) 0.054(5) -0.004(4)
C62 0.084(6) 0.042(4) 0.075(6) -0.003(4) 0.030(5) 0.005(4)
C63 0.076(6) 0.084(6) 0.076(6) 0.007(5) 0.031(5) -0.013(5)
C64 0.064(5) 0.055(4) 0.078(6) -0.016(4) 0.024(4) -0.002(4)
C65 0.080(6) 0.053(4) 0.074(6) -0.008(4) 0.033(5) 0.007(4)
C66 0.068(5) 0.054(4) 0.073(5) -0.007(4) 0.031(4) -0.017(4)
C67 0.068(5) 0.076(6) 0.078(6) -0.005(5) 0.022(5) 0.023(5)
C68 0.075(5) 0.057(4) 0.070(5) -0.007(4) 0.041(4) -0.010(4)
C69 0.103(7) 0.039(4) 0.085(6) -0.011(4) 0.056(5) -0.007(4)
C70 0.062(4) 0.056(4) 0.059(5) -0.002(3) 0.029(4) 0.000(3)
C71 0.053(5) 0.090(7) 0.112(8) -0.019(6) 0.027(5) -0.006(5)
C72 0.067(6) 0.057(5) 0.133(10) -0.012(6) 0.013(6) 0.010(4)
C73 0.067(5) 0.037(3) 0.068(5) 0.000(3) 0.028(4) -0.001(3)
C74 0.051(4) 0.054(4) 0.088(7) 0.009(4) 0.022(4) -0.008(3)
C75 0.059(5) 0.072(5) 0.067(5) -0.001(4) 0.028(4) 0.011(4)
C76 0.056(5) 0.053(5) 0.126(9) -0.006(5) 0.014(5) -0.003(4)
C77 0.065(5) 0.083(6) 0.072(6) 0.014(5) 0.011(4) -0.005(5)
C78 0.088(7) 0.051(5) 0.186(14) 0.015(6) 0.078(9) 0.009(5)
C79 0.111(9) 0.078(6) 0.067(6) 0.028(5) 0.038(6) 0.016(6)
C80 0.050(4) 0.069(5) 0.056(4) -0.003(4) 0.023(3) 0.005(3)
C81 0.070(6) 0.065(5) 0.106(8) 0.001(5) 0.040(5) -0.002(4)
C82 0.118(10) 0.051(5) 0.137(12) -0.015(6) 0.007(9) -0.009(6)
C83 0.119(9) 0.054(5) 0.067(6) 0.010(4) 0.023(6) 0.027(5)
C84 0.072(5) 0.053(4) 0.080(6) 0.015(4) 0.032(4) 0.002(4)
C85 0.077(5) 0.052(4) 0.075(6) 0.007(4) 0.043(5) 0.011(4)
C86 0.073(5) 0.061(5) 0.086(6) -0.009(4) 0.050(5) -0.010(4)
C87 0.051(4) 0.058(4) 0.068(5) -0.005(4) 0.021(4) -0.004(3)
C88 0.078(5) 0.051(4) 0.076(6) -0.004(4) 0.041(5) -0.010(4)
C89 0.056(5) 0.060(5) 0.120(9) -0.017(5) 0.013(5) 0.000(4)
C90 0.066(6) 0.090(8) 0.123(9) 0.051(7) 0.040(6) 0.023(5)
C91 0.052(4) 0.069(5) 0.062(5) -0.005(4) 0.027(4) -0.002(3)
C92 0.065(5) 0.059(5) 0.083(6) 0.006(4) 0.037(4) 0.004(4)
C93 0.090(6) 0.061(5) 0.058(5) -0.003(4) 0.037(4) -0.002(4)
C94 0.062(5) 0.052(4) 0.082(6) 0.001(4) 0.033(4) 0.008(3)
C95 0.045(4) 0.061(4) 0.057(4) -0.003(3) 0.017(3) 0.005(3)
C96 0.082(6) 0.087(7) 0.085(7) 0.006(5) 0.044(6) 0.009(5)
C97 0.080(6) 0.048(4) 0.064(5) -0.003(3) 0.027(4) 0.003(4)
C98 0.069(6) 0.119(10) 0.067(6) -0.029(6) 0.010(5) -0.017(6)
C99 0.085(6) 0.052(4) 0.071(6) -0.009(4) 0.023(5) -0.033(4)
C100 0.059(5) 0.092(7) 0.097(8) -0.017(6) 0.031(5) 0.001(5)
C101 0.085(6) 0.038(4) 0.072(5) 0.004(3) 0.034(4) 0.004(4)
C102 0.145(11) 0.076(7) 0.142(11) 0.041(7) 0.084(8) 0.013(6)
C103 0.085(6) 0.058(5) 0.072(6) -0.007(4) 0.032(5) -0.007(4)
C104 0.103(8) 0.087(7) 0.063(6) 0.000(5) 0.039(5) -0.030(6)
C105 0.082(6) 0.053(5) 0.093(7) 0.005(4) 0.035(5) -0.005(4)
C106 0.069(5) 0.061(5) 0.070(5) -0.002(4) 0.031(4) -0.006(4)
C107 0.067(6) 0.149(10) 0.051(5) 0.011(6) 0.007(4) -0.032(5)
C108 0.069(5) 0.053(4) 0.061(5) 0.003(3) 0.028(4) 0.002(3)
C109 0.063(5) 0.088(6) 0.052(5) 0.003(4) 0.028(4) -0.002(4)
C110 0.052(4) 0.056(4) 0.088(6) 0.009(4) 0.025(4) -0.003(3)
C111 0.050(4) 0.053(4) 0.112(8) -0.003(4) 0.036(5) -0.008(3)
C112 0.056(4) 0.083(6) 0.074(6) 0.007(5) 0.037(4) 0.000(4)
C113 0.079(7) 0.094(8) 0.079(8) -0.008(7) -0.017(6) 0.030(6)
C114 0.080(6) 0.061(5) 0.072(6) -0.015(4) 0.032(5) -0.003(4)
C115 0.118(11) 0.160(14) 0.116(11) -0.041(10) 0.042(9) -0.014(10)
C116 0.071(5) 0.051(4) 0.123(9) -0.005(5) 0.051(6) -0.002(4)
C117 0.084(8) 0.104(9) 0.079(8) 0.021(7) -0.008(6) -0.009(7)
C118 0.082(6) 0.061(5) 0.071(6) -0.012(4) 0.032(5) 0.004(4)
C119 0.139(12) 0.046(5) 0.234(19) 0.068(8) 0.100(13) 0.004(6)
C120 0.093(7) 0.134(11) 0.049(5) -0.012(6) 0.029(5) 0.021(7)
C121 0.062(5) 0.069(5) 0.070(6) -0.008(4) -0.006(4) 0.019(4)
C122 0.060(5) 0.166(13) 0.062(6) 0.050(7) 0.022(4) 0.035(7)
C123 0.064(5) 0.060(5) 0.075(6) -0.006(4) 0.024(4) -0.016(4)
C124 0.130(12) 0.077(8) 0.169(16) -0.035(9) -0.006(11) 0.045(8)
C125 0.078(6) 0.081(6) 0.082(7) -0.004(5) 0.033(5) -0.017(5)
C126 0.124(7) 0.091(6) 0.054(5) 0.001(4) 0.024(5) -0.032(5)
C127 0.068(5) 0.059(5) 0.085(6) -0.024(4) 0.031(5) -0.002(4)
C128 0.072(5) 0.051(4) 0.095(7) -0.004(4) 0.047(5) -0.016(4)
C129 0.083(8) 0.143(12) 0.104(9) 0.032(8) 0.051(7) 0.006(8)
C130 0.077(6) 0.072(6) 0.078(6) 0.008(5) 0.027(5) -0.011(5)
C131 0.074(6) 0.112(9) 0.075(7) 0.010(6) 0.032(5) -0.019(6)
C132 0.079(6) 0.098(7) 0.078(6) -0.002(5) 0.045(5) -0.013(5)
C133 0.091(8) 0.102(8) 0.130(11) 0.050(8) 0.064(8) 0.020(7)
C134 0.075(6) 0.104(8) 0.093(8) 0.029(6) 0.036(6) -0.008(6)
C135 0.082(6) 0.073(6) 0.091(7) 0.028(5) 0.041(5) -0.001(5)
C136 0.078(6) 0.051(4) 0.071(5) 0.005(4) 0.039(4) 0.000(4)
C137 0.088(5) 0.095(5) 0.088(5) 0.019(4) 0.035(4) -0.003(4)
C138 0.121(10) 0.065(6) 0.133(11) -0.011(6) 0.083(9) -0.020(6)
C139 0.149(9) 0.051(5) 0.095(8) -0.001(5) 0.069(7) -0.014(5)
C140 0.150(10) 0.060(6) 0.151(13) 0.029(7) 0.027(10) -0.024(6)
C141 0.136(11) 0.084(7) 0.128(11) -0.019(7) 0.005(9) 0.025(7)
C142 0.140(7) 0.134(7) 0.136(7) -0.004(5) 0.057(5) 0.000(5)
C143 0.163(7) 0.163(7) 0.168(7) 0.004(5) 0.071(5) -0.011(5)
C144 0.163(7) 0.163(7) 0.168(7) 0.004(5) 0.071(5) -0.011(5)
C145 0.156(17) 0.159(18) 0.108(12) 0.019(11) 0.048(11) 0.019(14)
C146 0.159(9) 0.157(9) 0.155(9) 0.005(5) 0.066(5) -0.010(5)
C147 0.157(13) 0.060(6) 0.095(8) 0.003(6) 0.043(8) 0.015(7)
C148 0.131(12) 0.111(10) 0.101(10) -0.017(8) 0.046(9) -0.007(9)
C149 0.071(5) 0.074(6) 0.064(5) -0.008(4) 0.020(4) -0.002(4)
C150 0.084(6) 0.066(5) 0.077(6) -0.015(5) 0.017(5) 0.010(5)
C151 0.089(8) 0.177(14) 0.167(12) -0.010(11) 0.048(8) 0.019(9)
C152 0.193(10) 0.209(10) 0.194(10) 0.003(5) 0.089(6) -0.004(5)
C153 0.089(7) 0.097(7) 0.106(8) 0.012(6) 0.010(5) -0.014(6)
C154 0.072(6) 0.097(9) 0.128(10) -0.016(8) 0.039(7) -0.037(6)
C155 0.105(10) 0.125(11) 0.103(10) -0.023(9) 0.034(8) -0.036(9)
C156 0.046(5) 0.130(11) 0.103(8) -0.016(7) 0.027(5) -0.016(5)
C157 0.141(12) 0.142(12) 0.137(12) -0.021(10) 0.075(10) -0.029(10)
C158 0.145(7) 0.142(8) 0.140(7) -0.003(5) 0.064(5) -0.002(5)
C159 0.073(8) 0.28(3) 0.078(8) 0.043(11) -0.001(6) -0.084(12)
C160 0.060(5) 0.155(12) 0.116(10) -0.025(8) 0.039(6) -0.035(6)
C161 0.129(13) 0.20(2) 0.144(14) -0.057(13) 0.096(12) -0.087(13)
C162 0.054(6) 0.185(15) 0.132(12) -0.031(11) 0.020(6) -0.023(7)
C163 0.098(8) 0.108(8) 0.055(6) 0.022(5) 0.032(5) 0.010(6)
C164 0.043(4) 0.054(5) 0.130(9) 0.004(5) 0.025(5) -0.004(3)
C165 0.063(5) 0.055(4) 0.089(6) 0.016(4) 0.033(4) 0.009(4)
C166 0.126(10) 0.077(7) 0.122(10) -0.021(7) 0.009(8) 0.023(6)
C167 0.099(9) 0.138(12) 0.079(8) 0.042(8) 0.016(6) -0.003(8)
C168 0.096(8) 0.118(10) 0.092(8) 0.054(7) 0.051(7) 0.022(7)
C169 0.110(10) 0.111(10) 0.254(18) 0.048(11) 0.099(11) -0.005(8)
C170 0.209(14) 0.215(14) 0.212(14) 0.001(5) 0.088(7) 0.000(5)
C171 0.076(6) 0.091(7) 0.191(13) 0.068(8) 0.075(8) 0.007(5)
C172 0.113(9) 0.110(9) 0.153(11) 0.038(8) 0.082(8) 0.003(7)
C173 0.180(10) 0.177(10) 0.180(10) 0.007(5) 0.077(6) -0.007(5)
C174 0.148(8) 0.145(8) 0.146(8) 0.008(5) 0.058(5) -0.004(5)
Ru21 0.0792(5) 0.0560(4) 0.0926(6) -0.0204(4) 0.0204(4) 0.0015(3)
Ru22 0.0700(4) 0.0633(4) 0.0872(5) -0.0120(4) 0.0251(4) 0.0096(3)
Ru23 0.0677(4) 0.0527(3) 0.0625(4) 0.0034(3) 0.0235(3) 0.0056(3)
Ru24 0.0877(5) 0.0736(5) 0.0633(4) -0.0051(4) 0.0183(4) 0.0262(4)
Ru25 0.0558(3) 0.0627(3) 0.0568(4) -0.0099(3) 0.0246(3) -0.0010(3)
Ru26 0.0556(4) 0.0667(4) 0.0723(4) -0.0001(3) 0.0144(3) -0.0046(3)
O21 0.085(5) 0.049(3) 0.098(5) -0.009(3) 0.014(4) 0.000(3)
O22 0.086(5) 0.054(3) 0.097(5) -0.002(3) 0.034(4) 0.011(3)
O23 0.076(4) 0.072(4) 0.088(5) -0.011(4) 0.029(4) 0.000(3)
O24 0.066(4) 0.077(4) 0.086(5) -0.021(3) 0.027(3) -0.003(3)
O25 0.055(3) 0.063(3) 0.073(4) -0.005(3) 0.021(3) -0.004(3)
O26 0.066(4) 0.053(3) 0.090(5) 0.001(3) 0.030(3) 0.004(3)
O27 0.068(3) 0.060(3) 0.064(4) -0.008(3) 0.026(3) -0.001(3)
O28 0.078(4) 0.050(3) 0.069(4) 0.005(3) 0.027(3) 0.008(3)
O29 0.063(3) 0.052(3) 0.065(4) 0.000(2) 0.028(3) 0.000(2)
O30 0.061(3) 0.058(3) 0.067(4) -0.010(3) 0.032(3) -0.003(2)
O31 0.094(5) 0.049(3) 0.070(4) -0.006(3) 0.015(3) 0.007(3)
O32 0.094(5) 0.072(4) 0.063(4) 0.007(3) 0.017(4) 0.012(4)
N21 0.068(4) 0.045(3) 0.083(5) 0.001(3) 0.032(4) -0.008(3)
N22 0.066(4) 0.052(4) 0.080(5) 0.010(3) 0.026(4) -0.003(3)
N23 0.062(4) 0.046(3) 0.079(5) -0.001(3) 0.034(4) -0.006(3)
N24 0.055(4) 0.048(3) 0.063(4) 0.001(3) 0.023(3) 0.001(3)
N25 0.066(4) 0.046(3) 0.055(4) 0.007(3) 0.022(3) -0.002(3)
N26 0.078(5) 0.043(3) 0.086(5) -0.002(3) 0.032(4) 0.001(3)
N27 0.062(4) 0.049(3) 0.059(4) -0.002(3) 0.021(3) 0.000(3)
N28 0.062(4) 0.063(4) 0.064(4) -0.002(3) 0.029(3) 0.000(3)
N29 0.051(3) 0.060(4) 0.064(4) -0.004(3) 0.028(3) 0.003(3)
N30 0.061(4) 0.054(4) 0.069(4) -0.006(3) 0.022(3) 0.014(3)
N31 0.062(4) 0.049(3) 0.065(4) -0.005(3) 0.031(3) 0.004(3)
N32 0.058(4) 0.052(3) 0.055(4) 0.005(3) 0.027(3) 0.010(3)
N33 0.056(4) 0.046(3) 0.075(5) -0.004(3) 0.030(3) 0.004(3)
N34 0.071(5) 0.063(4) 0.072(5) 0.002(3) 0.029(4) 0.000(3)
N35 0.075(5) 0.054(4) 0.082(5) -0.020(4) 0.019(4) 0.004(4)
N36 0.062(4) 0.074(5) 0.064(4) -0.005(4) 0.020(3) 0.009(4)
N37 0.068(4) 0.035(3) 0.072(4) 0.000(3) 0.031(3) 0.004(3)
N38 0.094(6) 0.047(4) 0.075(5) 0.005(3) 0.039(4) 0.015(4)
C201 0.081(7) 0.072(6) 0.114(10) 0.021(6) 0.011(7) 0.000(5)
C202 0.073(5) 0.044(4) 0.087(6) -0.006(4) 0.042(5) 0.002(3)
C203 0.055(4) 0.058(4) 0.055(4) -0.015(3) 0.028(3) -0.001(3)
C204 0.063(5) 0.053(4) 0.060(5) -0.002(3) 0.025(4) -0.004(3)
C205 0.056(4) 0.061(4) 0.064(5) -0.014(4) 0.027(4) -0.002(3)
C206 0.076(6) 0.041(4) 0.090(7) -0.004(4) 0.019(5) -0.003(4)
C207 0.083(6) 0.047(4) 0.062(5) 0.003(3) 0.034(4) 0.005(4)
C208 0.065(5) 0.055(4) 0.059(5) -0.001(3) 0.025(4) -0.001(3)
C209 0.058(4) 0.056(4) 0.053(5) -0.005(3) 0.017(4) -0.005(3)
C210 0.065(5) 0.055(4) 0.064(5) -0.005(3) 0.035(4) 0.004(3)
C211 0.073(5) 0.053(4) 0.050(4) 0.010(3) 0.033(4) 0.002(3)
C212 0.064(5) 0.068(5) 0.067(5) 0.003(4) 0.032(4) -0.016(4)
C213 0.054(4) 0.052(4) 0.063(5) 0.001(3) 0.027(4) 0.000(3)
C214 0.061(5) 0.054(4) 0.070(5) -0.002(4) 0.032(4) -0.005(3)
C215 0.063(4) 0.054(4) 0.052(4) -0.003(3) 0.023(3) -0.004(3)
C216 0.086(7) 0.054(5) 0.112(9) 0.005(5) 0.051(6) 0.003(4)
C217 0.085(6) 0.048(4) 0.063(5) -0.005(4) 0.020(4) 0.007(4)
C218 0.067(5) 0.052(4) 0.049(4) 0.004(3) 0.025(3) 0.011(3)
C219 0.058(4) 0.051(4) 0.081(6) 0.016(4) 0.039(4) -0.001(3)
C220 0.059(4) 0.044(3) 0.059(4) -0.003(3) 0.034(3) 0.006(3)
C221 0.063(5) 0.059(5) 0.075(6) -0.014(4) 0.031(4) 0.009(4)
C222 0.065(5) 0.054(4) 0.057(5) -0.013(3) 0.034(4) -0.002(3)
C223 0.073(5) 0.044(4) 0.077(6) 0.015(4) 0.034(4) 0.008(4)
C224 0.081(6) 0.043(4) 0.071(6) 0.010(4) 0.021(5) 0.004(4)
C225 0.052(4) 0.044(4) 0.065(5) -0.013(3) 0.023(3) -0.004(3)
C226 0.075(5) 0.057(5) 0.065(5) 0.005(4) 0.032(4) -0.009(4)
C227 0.062(4) 0.037(3) 0.068(5) 0.007(3) 0.023(4) 0.000(3)
C228 0.069(5) 0.063(5) 0.064(5) 0.005(4) 0.032(4) 0.009(4)
C229 0.059(5) 0.072(5) 0.076(6) -0.021(5) 0.024(4) 0.007(4)
C230 0.060(5) 0.057(4) 0.079(6) -0.008(4) 0.028(4) 0.000(4)
C231 0.083(6) 0.048(4) 0.062(5) -0.002(3) 0.040(4) -0.002(4)
C232 0.077(6) 0.058(5) 0.079(6) -0.010(4) 0.029(5) 0.006(4)
C233 0.053(4) 0.043(3) 0.054(4) 0.000(3) 0.020(3) 0.002(3)
C234 0.073(6) 0.071(6) 0.086(7) -0.013(5) 0.035(5) -0.009(5)
C235 0.078(6) 0.064(5) 0.065(5) -0.005(4) 0.023(4) 0.007(4)
C236 0.071(6) 0.048(4) 0.095(7) -0.017(4) 0.016(5) 0.010(4)
C237 0.032(4) 0.102(8) 0.112(9) 0.000(6) 0.016(5) -0.016(4)
C238 0.056(4) 0.058(4) 0.059(5) -0.006(3) 0.029(3) 0.004(3)
C239 0.097(8) 0.051(5) 0.098(8) -0.009(5) 0.040(6) 0.016(5)
C240 0.061(4) 0.043(3) 0.044(4) 0.008(3) 0.013(3) -0.004(3)
C241 0.054(4) 0.063(4) 0.052(4) -0.005(3) 0.017(3) 0.017(3)
C242 0.120(8) 0.146(11) 0.060(6) 0.007(6) 0.027(6) 0.062(8)
C243 0.077(6) 0.057(5) 0.069(6) 0.000(4) 0.023(4) 0.008(4)
C244 0.081(6) 0.069(6) 0.089(7) 0.008(5) 0.041(5) -0.004(5)
C245 0.056(5) 0.133(9) 0.053(5) -0.033(5) 0.022(4) -0.030(5)
C246 0.087(6) 0.041(4) 0.070(5) 0.008(3) 0.039(5) 0.002(4)
C247 0.083(7) 0.048(5) 0.121(9) 0.005(5) 0.040(7) 0.016(4)
C248 0.065(5) 0.045(4) 0.071(5) 0.015(3) 0.032(4) 0.005(3)
C249 0.060(4) 0.041(3) 0.068(5) 0.004(3) 0.028(4) -0.004(3)
C250 0.074(6) 0.071(6) 0.089(7) -0.018(5) 0.038(5) 0.012(5)
C251 0.081(6) 0.058(5) 0.061(5) -0.011(4) 0.019(4) 0.004(4)
C252 0.072(6) 0.056(5) 0.110(8) -0.004(5) 0.024(6) 0.015(4)
C253 0.083(6) 0.057(5) 0.059(5) -0.004(4) 0.024(4) -0.005(4)
C254 0.068(5) 0.048(4) 0.056(4) 0.003(3) 0.026(4) -0.001(3)
C255 0.107(8) 0.076(7) 0.070(6) 0.018(5) 0.024(6) 0.002(6)
C256 0.080(5) 0.055(4) 0.051(4) 0.005(3) 0.029(4) 0.012(4)
C257 0.074(5) 0.052(4) 0.060(5) -0.007(3) 0.032(4) -0.009(4)
C258 0.079(6) 0.054(4) 0.056(5) -0.006(4) 0.019(4) 0.001(4)
C259 0.064(5) 0.055(4) 0.074(6) -0.009(4) 0.034(4) -0.018(4)
C260 0.068(5) 0.057(4) 0.065(5) 0.005(4) 0.034(4) -0.005(4)
C261 0.104(8) 0.043(4) 0.084(7) 0.014(4) 0.015(6) -0.005(4)
C262 0.062(5) 0.047(4) 0.066(5) -0.006(3) 0.024(4) 0.000(3)
C263 0.065(5) 0.057(4) 0.061(5) 0.002(4) 0.021(4) 0.003(4)
C264 0.071(5) 0.064(5) 0.071(6) -0.007(4) 0.026(4) -0.016(4)
C265 0.066(5) 0.052(4) 0.064(5) 0.011(3) 0.028(4) 0.002(3)
C266 0.074(5) 0.049(4) 0.082(6) 0.020(4) 0.024(5) 0.005(4)
C267 0.085(7) 0.076(6) 0.072(7) -0.004(5) 0.027(5) -0.001(5)
C268 0.062(5) 0.078(5) 0.061(5) -0.010(4) 0.032(4) 0.017(4)
C269 0.062(4) 0.047(4) 0.051(4) 0.001(3) 0.018(3) 0.002(3)
C270 0.057(4) 0.058(4) 0.062(5) -0.008(4) 0.025(4) -0.008(3)
C271 0.20(2) 0.058(7) 0.20(2) -0.001(10) 0.030(18) -0.011(10)
C272 0.102(8) 0.121(9) 0.047(5) -0.016(5) 0.024(5) 0.040(7)
C273 0.125(6) 0.119(6) 0.117(6) -0.014(4) 0.049(5) 0.022(4)
C274 0.133(11) 0.081(7) 0.111(10) -0.006(7) 0.047(8) -0.012(8)
C275 0.139(7) 0.147(8) 0.132(7) -0.009(5) 0.063(5) 0.001(5)
C276 0.073(7) 0.164(13) 0.079(7) -0.051(8) -0.002(6) -0.007(8)
C277 0.120(9) 0.082(7) 0.094(8) -0.007(6) 0.054(7) 0.015(6)
C278 0.128(7) 0.132(7) 0.129(7) -0.013(5) 0.053(5) 0.005(5)
C279 0.154(13) 0.137(12) 0.118(11) -0.010(9) 0.082(10) -0.021(10)
C280 0.166(7) 0.158(8) 0.159(8) -0.003(5) 0.072(5) 0.008(5)
C281 0.169(8) 0.172(8) 0.173(8) -0.002(5) 0.068(5) 0.003(5)
C282 0.253(18) 0.252(18) 0.250(18) 0.000(5) 0.109(9) 0.004(5)
C283 0.140(11) 0.137(11) 0.101(9) -0.014(8) 0.059(8) -0.024(9)
C284 0.073(6) 0.056(5) 0.136(10) 0.016(6) -0.009(7) 0.015(5)
C285 0.089(8) 0.145(12) 0.175(14) -0.046(11) 0.057(9) 0.017(8)
C286 0.131(7) 0.135(7) 0.142(7) -0.003(5) 0.058(5) 0.004(5)
C287 0.108(9) 0.096(8) 0.071(7) -0.020(6) 0.032(6) 0.017(7)
C288 0.097(9) 0.103(9) 0.098(9) -0.060(8) 0.004(7) 0.001(7)
C289 0.148(14) 0.081(7) 0.067(7) 0.002(5) 0.028(7) -0.039(8)
C290 0.060(4) 0.057(4) 0.061(5) -0.004(3) 0.030(4) 0.007(3)
C291 0.141(11) 0.035(4) 0.133(10) -0.035(5) -0.003(8) 0.005(5)
C292 0.058(4) 0.057(4) 0.073(6) -0.010(4) 0.020(4) 0.007(4)
C293 0.048(5) 0.076(7) 0.141(11) 0.001(7) 0.022(6) -0.008(4)
C294 0.068(5) 0.064(5) 0.049(4) 0.005(3) 0.022(4) 0.006(4)
C295 0.080(6) 0.041(4) 0.064(5) -0.006(3) 0.028(4) 0.003(3)
C296 0.081(7) 0.095(8) 0.105(9) 0.003(7) 0.030(7) 0.017(6)
C297 0.068(5) 0.064(5) 0.069(5) -0.018(4) 0.022(4) 0.002(4)
C298 0.078(6) 0.065(5) 0.085(7) -0.004(5) 0.036(5) -0.004(4)
C299 0.063(4) 0.050(4) 0.055(4) 0.006(3) 0.030(4) -0.003(3)
C300 0.084(6) 0.055(5) 0.084(7) 0.013(4) 0.043(5) 0.016(4)
C301 0.069(5) 0.043(4) 0.103(8) -0.009(4) 0.031(5) 0.006(4)
C302 0.101(8) 0.050(5) 0.087(7) -0.011(4) 0.027(6) -0.020(5)
C303 0.065(5) 0.044(4) 0.083(6) -0.004(4) 0.018(4) 0.012(3)
C304 0.069(5) 0.053(4) 0.056(5) 0.006(3) 0.031(4) -0.001(3)
C305 0.066(5) 0.046(4) 0.085(6) 0.005(4) 0.032(4) -0.005(3)
C306 0.079(5) 0.057(4) 0.062(5) 0.004(4) 0.034(4) -0.008(4)
C307 0.070(5) 0.061(5) 0.074(6) 0.007(4) 0.034(4) 0.011(4)
C308 0.073(6) 0.049(4) 0.104(8) -0.001(5) 0.027(5) 0.011(4)
C309 0.052(5) 0.134(11) 0.084(8) -0.023(7) -0.006(5) -0.005(6)
C310 0.092(7) 0.045(4) 0.092(7) -0.003(4) 0.035(6) 0.018(4)
C311 0.057(5) 0.064(5) 0.104(8) -0.007(5) 0.027(5) -0.003(4)
C312 0.167(8) 0.123(13) 0.134(12) -0.036(10) 0.051(9) 0.007(11)
C313 0.056(5) 0.071(6) 0.089(7) -0.007(5) 0.023(5) 0.008(4)
C314 0.089(8) 0.118(10) 0.082(7) 0.002(7) 0.016(6) 0.038(7)
C315 0.072(6) 0.046(4) 0.106(8) -0.007(4) 0.038(5) 0.009(4)
C316 0.085(6) 0.040(4) 0.083(6) 0.022(4) 0.011(5) 0.017(4)
C317 0.079(6) 0.059(5) 0.080(6) 0.006(4) 0.027(5) -0.013(4)
C318 0.055(5) 0.191(13) 0.062(6) -0.022(7) 0.016(4) 0.032(7)
C319 0.088(6) 0.052(4) 0.074(6) -0.003(4) 0.044(5) -0.009(4)
C320 0.118(9) 0.089(8) 0.058(6) 0.023(5) 0.029(6) 0.021(7)
C321 0.121(9) 0.086(6) 0.117(9) -0.006(6) 0.007(7) 0.030(6)
C322 0.074(7) 0.074(6) 0.104(9) 0.002(6) 0.030(6) 0.014(5)
C323 0.088(8) 0.089(8) 0.096(8) -0.025(7) -0.005(7) 0.030(6)
C324 0.063(5) 0.064(5) 0.107(8) -0.021(5) 0.022(5) 0.007(4)
C325 0.115(11) 0.119(12) 0.109(11) -0.061(10) 0.045(9) -0.018(9)
C326 0.104(10) 0.104(9) 0.086(8) -0.049(7) 0.013(6) 0.034(7)
C327 0.127(10) 0.047(5) 0.108(9) -0.013(5) 0.063(8) -0.024(5)
C328 0.085(6) 0.056(4) 0.062(5) 0.004(4) 0.034(4) 0.011(4)
C329 0.069(7) 0.101(9) 0.175(16) -0.009(10) 0.042(8) 0.008(6)
C330 0.107(9) 0.072(7) 0.112(10) -0.002(7) 0.038(8) -0.011(6)
C331 0.100(8) 0.056(5) 0.056(5) 0.007(4) 0.003(5) 0.004(5)
C332 0.095(9) 0.135(12) 0.109(10) 0.047(9) 0.010(8) -0.017(8)
C333 0.063(5) 0.075(6) 0.117(9) 0.006(6) 0.047(6) 0.016(4)
C334 0.070(6) 0.080(6) 0.098(7) -0.008(5) 0.028(5) -0.003(5)
C335 0.106(8) 0.150(13) 0.078(8) 0.007(8) 0.009(6) 0.053(9)
C336 0.092(7) 0.050(4) 0.073(6) -0.017(4) 0.016(5) -0.003(4)
C337 0.089(7) 0.067(5) 0.084(7) -0.010(5) 0.048(6) -0.021(5)
C338 0.076(5) 0.047(4) 0.082(6) 0.000(4) 0.043(5) 0.003(4)
C339 0.063(5) 0.060(5) 0.105(8) -0.016(5) 0.034(5) 0.008(4)
C340 0.091(7) 0.047(4) 0.128(9) 0.012(5) 0.070(7) -0.007(4)
C341 0.075(6) 0.067(5) 0.106(8) -0.003(5) 0.055(6) 0.001(4)
C342 0.088(7) 0.115(9) 0.089(7) 0.016(7) -0.005(5) -0.032(7)
C343 0.073(6) 0.047(4) 0.101(8) 0.008(4) 0.020(5) 0.004(4)
C344 0.072(5) 0.051(4) 0.109(8) 0.001(5) 0.047(5) 0.003(4)
C345 0.101(8) 0.065(6) 0.081(7) -0.003(5) 0.030(6) 0.014(5)
C346 0.158(9) 0.125(8) 0.117(9) -0.015(8) 0.055(6) 0.031(8)
C347 0.089(8) 0.109(6) 0.136(10) 0.018(7) 0.049(7) 0.041(6)
C348 0.143(13) 0.068(7) 0.137(12) -0.001(7) 0.067(11) 0.013(7)
C349 0.090(7) 0.052(5) 0.082(7) 0.007(4) 0.022(5) -0.006(4)
C350 0.080(7) 0.080(7) 0.150(13) 0.004(8) 0.049(8) 0.010(6)
C351 0.097(9) 0.106(10) 0.112(10) 0.020(8) 0.032(8) 0.003(7)
C352 0.120(11) 0.085(8) 0.125(13) -0.004(8) 0.024(10) 0.000(8)
C353 0.080(7) 0.106(8) 0.104(8) -0.008(7) 0.031(6) 0.002(6)
C354 0.102(9) 0.155(14) 0.183(8) -0.075(11) 0.092(9) -0.038(9)
C355 0.198(14) 0.096(10) 0.129(12) -0.006(8) 0.053(9) 0.021(10)
C356 0.075(6) 0.079(6) 0.076(7) -0.016(5) 0.006(5) -0.003(5)
C357 0.116(11) 0.107(10) 0.088(9) -0.033(7) 0.039(8) -0.042(9)
C358 0.132(14) 0.157(16) 0.20(2) -0.105(16) 0.096(14) -0.041(12)
C359 0.102(9) 0.086(8) 0.122(11) 0.037(8) 0.032(8) -0.017(7)
C360 0.132(15) 0.20(2) 0.137(16) -0.043(15) 0.060(12) -0.074(15)
C361 0.120(10) 0.119(10) 0.088(8) -0.037(7) 0.050(7) -0.069(9)
C362 0.149(11) 0.134(11) 0.076(7) -0.010(7) 0.048(7) -0.073(9)
C363 0.156(12) 0.131(11) 0.099(9) -0.010(8) 0.069(9) -0.052(10)
C364 0.132(12) 0.170(14) 0.118(11) -0.040(10) 0.057(9) -0.029(11)
C365 0.076(7) 0.097(8) 0.108(9) 0.026(7) 0.027(6) 0.046(7)
C366 0.047(5) 0.116(10) 0.124(11) 0.035(9) 0.001(6) -0.001(5)
C367 0.28(3) 0.066(8) 0.21(2) 0.020(11) -0.13(2) -0.049(13)
C368 0.125(11) 0.069(7) 0.153(11) 0.033(8) 0.025(10) 0.005(7)
C369 0.172(16) 0.101(11) 0.188(14) -0.073(11) 0.030(14) 0.042(11)
C370 0.153(15) 0.23(2) 0.060(8) 0.008(10) 0.002(7) -0.041(15)
C371 0.136(10) 0.248(16) 0.146(12) -0.018(10) 0.090(9) 0.068(10)
C372 0.137(7) 0.150(8) 0.137(7) -0.009(5) 0.067(5) 0.005(5)
C373 0.120(9) 0.076(6) 0.055(5) -0.014(4) 0.037(5) 0.029(6)
C374 0.216(12) 0.224(12) 0.221(12) -0.003(5) 0.089(6) -0.004(5)
S1S 0.0618(11) 0.0574(11) 0.0729(14) -0.0041(9) 0.0223(10) -0.0009(9)
F1S 0.060(3) 0.064(3) 0.099(4) 0.000(3) 0.025(3) -0.006(2)
F2S 0.080(3) 0.051(3) 0.097(4) 0.000(3) 0.040(3) 0.009(2)
F3S 0.077(4) 0.153(7) 0.075(4) -0.014(4) 0.034(3) 0.000(4)
O1S 0.068(4) 0.065(4) 0.111(6) 0.027(4) 0.016(4) 0.001(3)
O2S 0.081(4) 0.069(4) 0.071(4) -0.015(3) 0.019(3) 0.000(3)
O3S 0.062(3) 0.061(3) 0.093(5) -0.017(3) 0.035(3) -0.005(3)
C1S 0.069(6) 0.092(7) 0.082(7) -0.002(6) 0.021(5) -0.019(5)
S2S 0.0764(15) 0.0647(13) 0.0976(19) 0.0146(12) 0.0303(14) 0.0034(11)
F4S 0.095(5) 0.104(6) 0.180(9) 0.063(6) 0.053(5) 0.005(4)
F5S 0.147(9) 0.173(11) 0.270(18) 0.095(12) 0.129(11) 0.075(9)
F6S 0.119(7) 0.180(10) 0.121(8) 0.055(7) 0.000(6) -0.039(7)
O4S 0.109(7) 0.098(6) 0.108(7) -0.002(5) -0.002(6) -0.022(5)
O5S 0.181(13) 0.059(5) 0.44(3) 0.040(10) 0.209(19) 0.010(6)
O6S 0.082(5) 0.069(4) 0.127(7) 0.005(4) 0.041(5) -0.007(4)
C2S 0.087(8) 0.101(9) 0.112(11) 0.021(8) 0.024(8) -0.010(7)
S3S 0.164(4) 0.0815(19) 0.135(3) -0.037(2) 0.093(3) -0.041(2)
F7S 0.139(7) 0.125(7) 0.108(6) -0.009(5) 0.034(5) -0.034(6)
F8S 0.155(9) 0.167(10) 0.130(8) -0.076(7) 0.059(7) -0.049(8)
F9S 0.121(9) 0.31(2) 0.135(9) -0.095(12) -0.016(7) -0.010(10)
O7S 0.084(5) 0.105(7) 0.145(9) -0.054(6) 0.032(5) -0.022(5)
O8S 0.098(6) 0.102(6) 0.094(6) -0.010(5) 0.027(5) -0.001(5)
O9S 0.25(2) 0.133(11) 0.26(2) -0.070(12) 0.191(18) -0.084(12)
C3S 0.076(8) 0.154(16) 0.173(17) -0.079(14) 0.032(10) -0.035(9)
S4S 0.182(4) 0.085(2) 0.161(4) 0.020(2) 0.103(4) 0.029(3)
F10S 0.313(16) 0.123(7) 0.171(9) -0.015(7) 0.161(10) 0.017(9)
F11S 0.167(7) 0.075(4) 0.128(6) 0.007(4) 0.056(5) -0.009(4)
F12S 0.120(7) 0.269(18) 0.247(15) -0.025(11) 0.025(7) 0.000(7)
O10S 0.36(3) 0.28(2) 0.291(19) -0.083(19) 0.27(2) -0.10(2)
O11S 0.158(6) 0.29(3) 0.34(2) 0.06(2) 0.120(9) -0.042(12)
O12S 0.32(3) 0.105(7) 0.35(3) 0.040(11) 0.14(2) -0.015(11)
C4S 0.104(5) 0.066(5) 0.136(8) -0.023(4) 0.069(5) 0.025(4)
S5S 0.172(5) 0.192(5) 0.118(3) 0.032(3) 0.087(3) 0.062(4)
F13S 0.312(19) 0.290(15) 0.125(6) 0.079(8) 0.133(11) 0.110(13)
F14S 0.295(15) 0.33(2) 0.147(10) 0.081(13) 0.091(10) 0.156(15)
F15S 0.43(2) 0.315(18) 0.199(16) 0.080(12) 0.172(18) 0.01(2)
O13S 0.278(12) 0.184(9) 0.211(11) 0.000(7) 0.147(12) 0.027(7)
O14S 0.278(12) 0.184(9) 0.211(11) 0.000(7) 0.147(12) 0.027(7)
O15S 0.231(8) 0.124(10) 0.232(16) 0.057(11) 0.096(11) 0.084(8)
C5S 0.279(16) 0.253(16) 0.150(8) 0.077(10) 0.100(13) 0.094(14)
S6S 0.0946(18) 0.0733(15) 0.0888(18) 0.0135(13) 0.0290(14) -0.0024(13)
F16S 0.139(7) 0.157(8) 0.106(6) -0.035(5) 0.029(5) 0.010(6)
F17S 0.112(6) 0.174(8) 0.097(5) 0.037(5) 0.029(4) 0.005(5)
F18S 0.111(5) 0.079(4) 0.134(6) 0.008(4) 0.039(4) -0.013(3)
O16S 0.089(5) 0.079(4) 0.093(5) 0.012(3) 0.032(4) 0.001(3)
O17S 0.128(7) 0.077(5) 0.190(11) 0.039(6) 0.075(7) -0.019(5)
O18S 0.115(7) 0.095(6) 0.107(6) -0.002(4) 0.017(5) 0.023(5)
C6S 0.087(6) 0.107(7) 0.097(6) -0.003(4) 0.026(4) -0.002(4)
S7S 0.080(2) 0.162(4) 0.181(4) -0.080(3) 0.050(2) -0.025(2)
F19S 0.289(15) 0.150(10) 0.154(7) 0.019(7) -0.033(9) -0.109(9)
F20S 0.188(9) 0.140(5) 0.152(9) -0.067(6) 0.068(7) -0.056(6)
F21S 0.171(12) 0.293(17) 0.246(13) 0.103(15) 0.101(11) 0.031(11)
O19S 0.179(5) 0.176(6) 0.187(6) -0.005(5) 0.069(4) 0.025(4)
O20S 0.179(4) 0.175(4) 0.177(4) -0.007(3) 0.066(3) 0.001(3)
O21S 0.179(4) 0.175(4) 0.177(4) -0.007(3) 0.066(3) 0.001(3)
C7S 0.236(13) 0.152(6) 0.100(8) -0.006(7) 0.051(7) 0.001(5)
S8S 0.0783(15) 0.0626(13) 0.116(2) 0.0069(13) 0.0233(15) -0.0090(11)
F22S 0.074(4) 0.114(5) 0.170(8) -0.020(5) 0.018(4) -0.021(4)
F23S 0.132(7) 0.080(5) 0.280(11) 0.009(6) 0.057(9) 0.020(4)
F24S 0.188(11) 0.261(15) 0.175(7) -0.126(8) 0.094(8) -0.073(10)
O22S 0.119(7) 0.117(8) 0.222(9) 0.091(8) 0.000(9) -0.033(5)
O23S 0.128(8) 0.137(9) 0.170(6) -0.077(7) 0.065(7) -0.051(7)
O24S 0.103(5) 0.069(4) 0.105(6) -0.007(4) 0.032(5) -0.030(4)
C8S 0.101(5) 0.098(6) 0.127(7) -0.020(5) 0.044(6) -0.020(4)
S9S 0.361(9) 0.352(8) 0.355(8) 0.006(6) 0.148(5) 0.021(7)
F25S 0.361(7) 0.358(8) 0.362(8) 0.001(3) 0.154(4) 0.002(4)
F26S 0.362(8) 0.358(9) 0.357(8) 0.001(5) 0.155(5) 0.002(5)
F27S 0.361(7) 0.358(8) 0.362(8) 0.001(3) 0.154(4) 0.002(4)
O25S 0.365(8) 0.368(10) 0.368(10) -0.005(5) 0.160(6) 0.000(5)
O26S 0.366(8) 0.366(9) 0.368(8) -0.001(5) 0.152(5) -0.002(5)
O27S 0.368(9) 0.359(8) 0.367(9) -0.001(4) 0.156(5) 0.002(4)
C9S 0.360(9) 0.359(8) 0.365(8) 0.001(6) 0.156(6) -0.001(7)
S10S 0.086(2) 0.205(5) 0.155(4) 0.071(4) 0.018(2) -0.006(3)
F28S 0.170(13) 0.28(2) 0.35(2) -0.053(14) 0.050(14) 0.008(13)
F29S 0.205(16) 0.193(15) 0.36(2) 0.030(13) 0.062(14) -0.060(12)
F30S 0.133(7) 0.180(13) 0.32(2) -0.047(12) -0.012(10) -0.008(8)
O28S 0.117(7) 0.238(16) 0.187(14) 0.090(12) 0.048(8) 0.002(7)
O30S 0.180(17) 0.250(18) 0.243(18) 0.121(15) 0.019(14) -0.022(11)
O29S 0.34(3) 0.206(17) 0.42(3) -0.049(17) 0.29(3) -0.131(17)
C10S 0.127(8) 0.179(14) 0.32(2) 0.016(8) 0.050(11) -0.004(8)
S11S 0.243(7) 0.098(3) 0.217(5) -0.009(3) 0.153(5) -0.024(3)
F31S 0.31(2) 0.240(14) 0.209(14) -0.067(11) 0.144(13) -0.041(12)
F32S 0.39(2) 0.302(17) 0.236(13) 0.062(16) 0.173(12) 0.129(18)
F33S 0.35(2) 0.164(12) 0.220(11) -0.012(11) 0.174(15) 0.009(12)
O31S 0.216(10) 0.147(7) 0.346(16) 0.001(8) 0.140(9) -0.019(6)
O32S 0.216(10) 0.147(7) 0.346(16) 0.001(8) 0.140(9) -0.019(6)
O33S 0.193(6) 0.194(7) 0.195(7) 0.009(5) 0.094(5) -0.008(4)
C11S 0.307(18) 0.184(14) 0.222(7) -0.013(11) 0.151(8) 0.023(9)
S12S 0.311(9) 0.168(5) 0.257(7) -0.002(4) 0.175(7) 0.025(4)
O34S 0.237(6) 0.244(8) 0.243(8) -0.006(5) 0.115(5) -0.007(5)
O35S 0.249(8) 0.241(7) 0.248(6) -0.019(5) 0.107(5) 0.005(5)
O36S 0.260(7) 0.264(7) 0.259(6) -0.004(5) 0.107(4) 0.002(5)
F34S 0.261(5) 0.264(5) 0.268(5) 0.003(3) 0.119(3) -0.010(3)
F35S 0.261(5) 0.264(5) 0.268(5) 0.003(3) 0.119(3) -0.010(3)
F36S 0.262(6) 0.238(6) 0.260(6) 0.023(5) 0.117(4) -0.012(4)
C12S 0.208(11) 0.255(10) 0.285(10) 0.001(5) 0.095(7) -0.020(5)
O1E 0.221(15) 0.168(12) 0.155(11) 0.032(9) 0.009(9) -0.012(9)
C1E 0.220(17) 0.166(16) 0.148(14) -0.009(11) 0.002(11) -0.056(12)
C2E 0.28(3) 0.19(2) 0.134(17) -0.006(16) 0.037(16) -0.064(18)
C3E 0.221(16) 0.077(8) 0.161(14) 0.025(8) 0.000(11) -0.012(9)
C4E 0.228(18) 0.089(9) 0.118(12) 0.037(8) -0.006(11) -0.002(11)
O1W 0.129(7) 0.108(6) 0.107(6) 0.000(5) 0.044(5) -0.005(5)
O2W 0.154(8) 0.179(9) 0.186(10) 0.004(7) 0.084(7) -0.042(7)
O3W 0.212(11) 0.191(11) 0.244(12) -0.024(8) 0.110(9) 0.033(8)
O4W 0.122(6) 0.085(5) 0.109(6) -0.004(4) 0.036(5) -0.013(5)
O5W 0.104(5) 0.096(5) 0.119(6) -0.013(5) 0.046(5) 0.002(4)
O6W 0.138(7) 0.118(7) 0.193(9) -0.020(6) 0.104(7) 0.000(5)
O7W 0.194(10) 0.190(10) 0.157(9) -0.010(7) 0.099(8) -0.013(8)
O8W 0.154(8) 0.130(7) 0.187(9) -0.008(7) 0.089(7) 0.033(6)
O9W 0.262(14) 0.244(14) 0.251(14) -0.010(9) 0.101(10) 0.004(9)

loop_
_atom_type_symbol
_atom_type_description
_atom_type_scat_dispersion_real
_atom_type_scat_dispersion_imag
_atom_type_scat_source
C C -0.0020 0.0021 'International Tables Vol C Tables 4.2.6.8 and 6.1.1.4'
H H 0.0000 0.0000 'International Tables Vol C Tables 4.2.6.8 and 6.1.1.4'
N N -0.0031 0.0043 'International Tables Vol C Tables 4.2.6.8 and 6.1.1.4'
O O -0.0042 0.0079 'International Tables Vol C Tables 4.2.6.8 and 6.1.1.4'
F F -0.0054 0.0134 'International Tables Vol C Tables 4.2.6.8 and 6.1.1.4'
S S 0.1265 0.1577 'International Tables Vol C Tables 4.2.6.8 and 6.1.1.4'
Ru Ru -1.1448 1.0406 'International Tables Vol C Tables 4.2.6.8 and 6.1.1.4'

loop_
_geom_angle_atom_site_label_1
_geom_angle_atom_site_label_2
_geom_angle_atom_site_label_3
_geom_angle
O2 Ru1 O1 86.1(3)
O2 Ru1 N13 82.2(3)
O1 Ru1 N13 82.5(3)
O2 Ru1 C172 137.0(6)
O1 Ru1 C172 90.9(5)
N13 Ru1 C172 139.9(6)
O2 Ru1 C119 88.6(6)
O1 Ru1 C119 139.0(5)
N13 Ru1 C119 136.8(5)
C172 Ru1 C119 66.4(7)
O2 Ru1 C90 103.6(5)
O1 Ru1 C90 169.3(5)
N13 Ru1 C90 103.0(3)
C172 Ru1 C90 78.9(6)
C119 Ru1 C90 38.8(6)
O2 Ru1 C168 138.7(4)
O1 Ru1 C168 132.9(5)
N13 Ru1 C168 89.5(4)
C172 Ru1 C168 66.5(6)
C119 Ru1 C168 70.3(7)
C90 Ru1 C168 39.3(6)
O2 Ru1 C129 169.7(5)
O1 Ru1 C129 102.2(5)
N13 Ru1 C129 104.7(4)
C172 Ru1 C129 38.2(6)
C119 Ru1 C129 81.1(7)
C90 Ru1 C129 67.7(6)
C168 Ru1 C129 35.8(5)
O2 Ru1 C171 101.6(5)
O1 Ru1 C171 105.0(3)
N13 Ru1 C171 171.7(4)
C172 Ru1 C171 38.3(6)
C119 Ru1 C171 37.0(5)
C90 Ru1 C171 69.0(4)
C168 Ru1 C171 82.8(5)
C129 Ru1 C171 70.6(6)
O7 Ru2 O8 86.0(3)
O7 Ru2 N14 80.1(3)
O8 Ru2 N14 83.5(3)
O7 Ru2 C151 149.1(5)
O8 Ru2 C151 123.7(5)
N14 Ru2 C151 93.7(5)
O7 Ru2 C71 91.5(3)
O8 Ru2 C71 148.0(3)
N14 Ru2 C71 127.5(4)
C151 Ru2 C71 68.3(4)
O7 Ru2 C154 96.0(3)
O8 Ru2 C154 111.8(4)
N14 Ru2 C154 164.0(4)
C151 Ru2 C154 81.6(4)
C71 Ru2 C154 36.7(3)
O7 Ru2 C153 113.5(4)
O8 Ru2 C153 160.5(4)
N14 Ru2 C153 98.7(4)
C151 Ru2 C153 37.1(4)
C71 Ru2 C153 38.4(3)
C154 Ru2 C153 68.4(4)
O7 Ru2 C115 162.3(4)
O8 Ru2 C115 94.8(5)
N14 Ru2 C115 117.6(5)
C151 Ru2 C115 38.3(4)
C71 Ru2 C115 78.5(4)
C154 Ru2 C115 67.2(4)
C153 Ru2 C115 66.9(5)
O7 Ru2 C82 126.3(4)
O8 Ru2 C82 89.9(4)
N14 Ru2 C82 152.3(4)
C151 Ru2 C82 67.8(5)
C71 Ru2 C82 66.2(4)
C154 Ru2 C82 37.8(4)
C153 Ru2 C82 79.1(4)
C115 Ru2 C82 36.1(4)
O12 Ru3 O11 86.2(3)
O12 Ru3 N17 80.8(3)
O11 Ru3 N17 84.7(3)
O12 Ru3 C100 149.9(4)
O11 Ru3 C100 88.9(4)
N17 Ru3 C100 128.3(4)
O12 Ru3 C57 92.7(4)
O11 Ru3 C57 129.9(7)
N17 Ru3 C57 144.6(7)
C100 Ru3 C57 68.1(5)
O12 Ru3 C98 162.5(5)
O11 Ru3 C98 111.0(4)
N17 Ru3 C98 97.5(4)
C100 Ru3 C98 38.8(5)
C57 Ru3 C98 78.5(5)
O12 Ru3 C117 123.6(5)
O11 Ru3 C117 148.5(5)
N17 Ru3 C117 90.0(5)
C100 Ru3 C117 70.3(5)
C57 Ru3 C117 64.7(7)
C98 Ru3 C117 39.0(6)
O12 Ru3 C113 97.4(4)
O11 Ru3 C113 166.7(6)
N17 Ru3 C113 108.5(6)
C100 Ru3 C113 81.6(5)
C57 Ru3 C113 37.5(6)
C98 Ru3 C113 66.5(5)
C117 Ru3 C113 34.2(6)
O12 Ru3 C156 112.6(4)
O11 Ru3 C156 97.1(4)
N17 Ru3 C156 166.5(4)
C100 Ru3 C156 38.8(5)
C57 Ru3 C156 38.2(6)
C98 Ru3 C156 69.4(5)
C117 Ru3 C156 81.5(6)
C113 Ru3 C156 69.7(7)
O9 Ru4 O10 86.1(3)
O9 Ru4 N18 83.6(2)
O10 Ru4 N18 85.3(3)
O9 Ru4 C120 90.4(4)
O10 Ru4 C120 125.4(4)
N18 Ru4 C120 148.3(5)
O9 Ru4 C126 96.9(4)
O10 Ru4 C126 166.2(4)
N18 Ru4 C126 108.3(4)
C120 Ru4 C126 41.4(6)
O9 Ru4 C163 147.7(4)
O10 Ru4 C163 91.7(4)
N18 Ru4 C163 128.4(4)
C120 Ru4 C163 64.8(6)
C126 Ru4 C163 78.6(5)
O9 Ru4 C107 126.4(5)
O10 Ru4 C107 146.2(5)
N18 Ru4 C107 89.1(4)
C120 Ru4 C107 69.7(5)
C126 Ru4 C107 36.7(6)
C163 Ru4 C107 66.2(5)
O9 Ru4 C109 112.9(3)
O10 Ru4 C109 96.0(3)
N18 Ru4 C109 163.4(3)
C120 Ru4 C109 37.2(5)
C126 Ru4 C109 70.4(4)
C163 Ru4 C109 35.2(4)
C107 Ru4 C109 80.6(4)
O9 Ru4 C122 161.2(5)
O10 Ru4 C122 112.7(5)
N18 Ru4 C122 97.0(3)
C120 Ru4 C122 79.1(5)
C126 Ru4 C122 65.0(6)
C163 Ru4 C122 38.1(5)
C107 Ru4 C122 35.1(6)
C109 Ru4 C122 67.2(4)
O5 Ru5 O3 86.7(3)
O5 Ru5 N16 79.9(3)
O3 Ru5 N16 86.0(3)
O5 Ru5 C79 152.7(4)
O3 Ru5 C79 89.8(4)
N16 Ru5 C79 127.0(4)
O5 Ru5 C102 115.6(5)
O3 Ru5 C102 93.9(5)
N16 Ru5 C102 164.5(5)
C79 Ru5 C102 37.6(5)
O5 Ru5 C33 91.0(4)
O3 Ru5 C33 125.1(5)
N16 Ru5 C33 147.2(5)
C79 Ru5 C33 69.1(6)
C102 Ru5 C33 39.7(6)
O5 Ru5 C26 94.6(4)
O3 Ru5 C26 162.3(4)
N16 Ru5 C26 111.6(5)
C79 Ru5 C26 80.9(5)
C102 Ru5 C26 69.6(6)
C33 Ru5 C26 37.3(6)
O5 Ru5 C121 123.9(4)
O3 Ru5 C121 148.2(4)
N16 Ru5 C121 90.9(4)
C79 Ru5 C121 67.0(5)
C102 Ru5 C121 80.9(5)
C33 Ru5 C121 68.2(5)
C26 Ru5 C121 38.5(4)
O5 Ru5 C83 161.3(4)
O3 Ru5 C83 111.9(4)
N16 Ru5 C83 98.6(4)
C79 Ru5 C83 36.2(5)
C102 Ru5 C83 67.0(5)
C33 Ru5 C83 80.3(4)
C26 Ru5 C83 68.5(5)
C121 Ru5 C83 37.4(5)
O4 Ru6 O6 84.9(3)
O4 Ru6 N15 84.3(3)
O6 Ru6 N15 83.1(3)
O4 Ru6 C103 123.7(3)
O6 Ru6 C103 91.3(4)
N15 Ru6 C103 151.0(4)
O4 Ru6 C9 90.9(3)
O6 Ru6 C9 149.7(3)
N15 Ru6 C9 126.4(4)
C103 Ru6 C9 66.3(4)
O4 Ru6 C99 95.2(3)
O6 Ru6 C99 114.3(4)
N15 Ru6 C99 162.5(4)
C103 Ru6 C99 37.2(4)
C9 Ru6 C99 36.2(4)
O4 Ru6 C104 163.1(3)
O6 Ru6 C104 96.3(4)
N15 Ru6 C104 112.6(4)
C103 Ru6 C104 39.6(4)
C9 Ru6 C104 79.5(4)
C99 Ru6 C104 68.9(4)
O4 Ru6 C77 114.0(4)
O6 Ru6 C77 161.0(4)
N15 Ru6 C77 96.6(4)
C103 Ru6 C77 79.8(4)
C9 Ru6 C77 38.5(4)
C99 Ru6 C77 67.6(4)
C104 Ru6 C77 66.2(5)
O4 Ru6 C13 151.5(4)
O6 Ru6 C13 122.6(4)
N15 Ru6 C13 91.5(4)
C103 Ru6 C13 67.7(4)
C9 Ru6 C13 69.0(4)
C99 Ru6 C13 80.6(4)
C104 Ru6 C13 35.0(5)
C77 Ru6 C13 38.4(5)
C74 O1 Ru1 130.3(7)
C76 O2 Ru1 129.5(7)
C12 O3 Ru5 127.6(6)
C34 O4 Ru6 131.4(7)
C136 O5 Ru5 128.4(6)
C10 O6 Ru6 130.4(6)
C48 O7 Ru2 130.6(6)
C46 O8 Ru2 129.7(7)
C21 O9 Ru4 129.8(6)
C42 O10 Ru4 129.2(6)
C15 O11 Ru3 128.4(6)
C95 O12 Ru3 128.9(6)
N4 N1 C85 111.6(7)
N4 N1 C14 117.3(6)
C85 N1 C14 131.1(7)
N5 N2 C88 112.5(7)
N5 N2 C47 120.2(6)
C88 N2 C47 127.1(7)
N6 N3 C6 111.0(6)
N6 N3 C35 119.8(7)
C6 N3 C35 129.2(7)
C43 N4 N1 104.3(6)
C16 N5 N2 104.9(6)
C70 N6 N3 105.8(7)
N12 N7 C52 113.2(8)
N12 N7 C62 118.3(7)
C52 N7 C62 128.5(9)
N11 N8 C30 111.7(8)
N11 N8 C24 121.3(8)
C30 N8 C24 126.5(8)
N10 N9 C41 110.8(7)
N10 N9 C4 120.6(8)
C41 N9 C4 128.4(8)
C20 N10 N9 105.7(8)
C39 N11 N8 106.1(7)
C64 N12 N7 103.2(8)
C44 N13 C5 117.2(7)
C44 N13 Ru1 121.1(6)
C5 N13 Ru1 121.7(6)
C29 N14 C105 119.2(9)
C29 N14 Ru2 117.5(7)
C105 N14 Ru2 123.4(7)
C128 N15 C55 117.2(7)
C128 N15 Ru6 120.1(6)
C55 N15 Ru6 122.2(6)
C116 N16 C2 118.2(7)
C116 N16 Ru5 120.6(6)
C2 N16 Ru5 121.2(6)
C127 N17 C118 115.8(8)
C127 N17 Ru3 119.4(6)
C118 N17 Ru3 123.7(7)
C40 N18 C18 118.8(7)
C40 N18 Ru4 121.8(6)
C18 N18 Ru4 118.6(6)
C124 C1 C141 111.8(17)
N16 C2 C51 119.0(9)
C16 C3 C31 123.7(7)
C16 C3 C22 122.5(8)
C31 C3 C22 113.9(8)
N9 C4 C54 116.3(8)
N9 C4 C38 121.2(8)
C54 C4 C38 122.4(8)
N13 C5 C17 120.2(9)
C106 C6 N3 107.6(8)
C24 C7 C62 116.6(8)
C50 C8 C114 117.6(10)
C50 C8 C64 121.7(9)
C114 C8 C64 120.7(8)
C99 C9 C77 122.1(10)
C99 C9 Ru6 72.9(5)
C77 C9 Ru6 72.1(5)
O6 C10 C108 127.7(9)
O6 C10 C45 111.9(9)
C108 C10 C45 120.3(8)
C47 C11 C35 118.2(7)
O3 C12 C60 127.1(9)
O3 C12 C123 112.0(8)
C60 C12 C123 120.8(8)
C104 C13 C77 120.0(10)
C104 C13 C137 118.9(12)
C77 C13 C137 121.0(12)
C104 C13 Ru6 72.1(6)
C77 C13 Ru6 70.7(5)
C137 C13 Ru6 126.7(8)
C37 C14 C49 123.1(7)
C37 C14 N1 119.3(7)
C49 C14 N1 117.6(7)
O11 C15 C58 127.8(8)
O11 C15 C91 114.9(8)
C58 C15 C91 117.3(8)
N5 C16 C3 121.7(7)
N5 C16 C27 111.1(7)
C3 C16 C27 126.9(8)
C5 C17 C32 121.3(9)
C22 C18 N18 121.9(8)
C149 C19 C53 120.0(9)
C149 C19 C21 121.4(9)
C53 C19 C21 118.6(8)
N10 C20 C59 112.4(8)
N10 C20 C101 116.5(8)
C59 C20 C101 130.9(8)
O9 C21 C80 125.7(8)
O9 C21 C19 111.7(8)
C80 C21 C19 122.4(8)
C18 C22 C3 121.7(9)
C63 C23 C123 121.5(9)
C63 C23 C34 119.6(9)
C123 C23 C34 118.8(9)
C7 C24 C38 125.7(9)
C7 C24 N8 115.6(8)
C38 C24 N8 118.7(9)
C91 C25 C125 116.5(11)
C33 C26 C121 119.5(13)
C33 C26 Ru5 70.9(7)
C121 C26 Ru5 71.7(5)
C88 C27 C16 105.3(7)
C94 C28 C92 119.4(9)
N14 C29 C93 121.4(10)
C61 C30 N8 104.8(8)
C40 C31 C3 121.8(8)
C73 C32 C17 116.8(7)
C73 C32 C43 120.2(7)
C17 C32 C43 123.0(8)
C26 C33 C102 119.5(11)
C26 C33 Ru5 71.9(5)
C102 C33 Ru5 69.3(6)
O4 C34 C108 123.4(9)
O4 C34 C23 115.2(9)
C108 C34 C23 121.3(9)
C49 C35 C11 122.2(8)
C49 C35 N3 121.1(8)
C11 C35 N3 116.6(7)
C91 C36 C112 119.4(9)
C91 C36 C42 121.5(9)
C112 C36 C42 119.0(9)
C14 C37 C47 119.4(7)
C24 C38 C4 115.5(8)
N11 C39 C61 111.0(8)
N11 C39 C65 120.6(8)
C61 C39 C65 128.4(9)
N18 C40 C31 121.7(8)
N9 C41 C59 105.6(8)
O10 C42 C80 127.1(9)
O10 C42 C36 114.8(8)
C80 C42 C36 118.1(8)
N4 C43 C69 111.8(7)
N4 C43 C32 117.5(7)
C69 C43 C32 130.7(7)
C73 C44 N13 125.2(8)
C96 C45 C84 119.9(9)
C96 C45 C10 121.0(9)
C84 C45 C10 118.6(9)
O8 C46 C89 115.4(10)
O8 C46 C111 127.0(10)
C89 C46 C111 117.6(11)
C11 C47 C37 120.6(7)
C11 C47 N2 120.3(7)
C37 C47 N2 118.9(7)
O7 C48 C110 115.7(8)
O7 C48 C111 125.5(10)
C110 C48 C111 118.6(9)
C14 C49 C35 116.3(8)
C127 C50 C8 120.2(10)
C65 C51 C2 122.6(9)
C78 C52 N7 107.6(10)
C19 C53 C75 119.1(8)
C19 C53 C95 121.0(9)
C75 C53 C95 119.9(8)
C62 C54 C4 117.9(9)
N15 C55 C68 121.0(8)
C112 C56 C125 120.5(10)
C113 C57 C156 126.9(12)
C113 C57 Ru3 73.3(7)
C156 C57 Ru3 74.3(6)
C15 C58 C95 120.2(8)
C15 C58 C80 120.9(8)
C95 C58 C80 118.9(7)
C20 C59 C41 105.2(8)
C136 C60 C12 121.8(9)
C136 C60 C108 119.3(9)
C12 C60 C108 118.6(8)
C30 C61 C39 106.2(8)
C54 C62 C7 121.8(9)
C54 C62 N7 118.7(9)
C7 C62 N7 119.4(7)
C132 C63 C23 117.8(11)
N12 C64 C78 111.2(9)
N12 C64 C8 122.2(9)
C78 C64 C8 126.6(9)
C51 C65 C81 116.8(9)
C51 C65 C39 122.1(8)
C81 C65 C39 121.0(10)
C86 C66 C68 116.5(8)
C86 C66 C70 121.0(8)
C68 C66 C70 122.5(8)
C75 C67 C150 121.4(10)
C55 C68 C66 119.9(8)
C85 C69 C43 104.7(7)
N6 C70 C66 117.7(8)
N6 C70 C106 109.4(7)
C66 C70 C106 132.8(8)
C154 C71 C153 122.4(8)
C154 C71 Ru2 72.4(5)
C153 C71 Ru2 71.6(6)
C89 C72 C124 115.0(14)
C89 C72 C76 125.3(10)
C124 C72 C76 119.3(13)
C44 C73 C32 119.3(7)
O1 C74 C164 127.2(9)
O1 C74 C87 116.7(9)
C164 C74 C87 116.1(9)
C67 C75 C53 120.3(9)
O2 C76 C72 115.8(9)
O2 C76 C164 126.4(11)
C72 C76 C164 117.7(11)
C9 C77 C13 118.1(11)
C9 C77 Ru6 69.5(5)
C13 C77 Ru6 70.9(6)
C52 C78 C64 104.7(9)
C83 C79 C102 123.6(13)
C83 C79 Ru5 75.3(7)
C102 C79 Ru5 71.2(6)
C21 C80 C42 121.5(8)
C21 C80 C58 119.2(8)
C42 C80 C58 119.3(8)
C116 C81 C65 120.1(10)
C115 C82 C154 120.8(9)
C115 C82 Ru2 71.6(8)
C154 C82 Ru2 70.0(5)
C79 C83 C121 119.4(10)
C79 C83 Ru5 68.5(6)
C121 C83 Ru5 70.4(6)
C45 C84 C135 120.2(9)
C45 C84 C136 119.3(9)
C135 C84 C136 120.4(9)
C69 C85 N1 107.5(8)
C128 C86 C66 121.2(8)
C110 C87 C74 122.7(8)
C110 C87 C94 116.9(8)
C74 C87 C94 120.4(8)
N2 C88 C27 106.0(7)
C166 C89 C72 120.1(11)
C166 C89 C46 121.7(12)
C72 C89 C46 118.1(11)
C119 C90 C168 118.0(11)
C119 C90 Ru1 68.8(6)
C168 C90 Ru1 70.5(6)
C36 C91 C25 121.7(9)
C36 C91 C15 122.3(8)
C25 C91 C15 116.0(9)
C165 C92 C28 120.5(9)
C29 C93 C101 120.3(9)
C28 C94 C87 122.1(9)
O12 C95 C58 125.9(8)
O12 C95 C53 114.3(8)
C58 C95 C53 119.7(7)
C45 C96 C133 120.1(12)
C105 C97 C101 118.0(9)
C100 C98 C117 118.6(12)
C100 C98 Ru3 68.5(6)
C117 C98 Ru3 70.8(6)
C9 C99 C103 119.2(9)
C9 C99 C139 120.0(10)
C103 C99 C139 120.6(11)
C9 C99 Ru6 71.0(5)
C103 C99 Ru6 70.1(5)
C139 C99 Ru6 127.1(8)
C98 C100 C156 121.5(12)
C98 C100 Ru3 72.7(6)
C156 C100 Ru3 74.9(6)
C93 C101 C97 117.5(9)
C93 C101 C20 121.3(8)
C97 C101 C20 121.2(9)
C79 C102 C33 118.3(13)
C79 C102 C143 133.3(16)
C33 C102 C143 108.4(16)
C79 C102 Ru5 71.2(7)
C33 C102 Ru5 70.9(6)
C143 C102 Ru5 129.5(14)
C99 C103 C104 120.2(10)
C99 C103 Ru6 72.7(5)
C104 C103 Ru6 71.6(6)
C13 C104 C103 120.4(11)
C13 C104 Ru6 72.9(7)
C103 C104 Ru6 68.8(6)
N14 C105 C97 123.4(9)
C6 C106 C70 106.3(8)
C122 C107 C126 121.3(11)
C122 C107 C159 118.7(18)
C126 C107 C159 119.7(17)
C122 C107 Ru4 73.2(6)
C126 C107 Ru4 70.6(7)
C159 C107 Ru4 123.9(8)
C10 C108 C34 121.1(9)
C10 C108 C60 120.1(8)
C34 C108 C60 118.8(8)
C163 C109 C120 117.7(11)
C163 C109 C160 119.9(13)
C120 C109 C160 122.4(12)
C163 C109 Ru4 71.6(6)
C120 C109 Ru4 69.6(6)
C160 C109 Ru4 129.0(8)
C87 C110 C165 119.8(9)
C87 C110 C48 119.6(8)
C165 C110 C48 120.5(9)
C48 C111 C164 118.5(10)
C48 C111 C46 118.8(10)
C164 C111 C46 122.6(9)
C56 C112 C36 121.5(10)
C117 C113 C57 119.1(14)
C117 C113 Ru3 72.3(7)
C57 C113 Ru3 69.2(7)
C118 C114 C8 119.8(9)
C82 C115 C151 120.9(9)
C82 C115 Ru2 72.3(8)
C151 C115 Ru2 68.7(9)
N16 C116 C81 123.1(9)
C113 C117 C98 121.7(15)
C113 C117 C174 122.0(17)
C98 C117 C174 116.2(17)
C113 C117 Ru3 73.5(8)
C98 C117 Ru3 70.2(6)
C174 C117 Ru3 126.8(11)
C114 C118 N17 122.3(9)
C171 C119 C90 124.3(15)
C171 C119 Ru1 74.4(6)
C90 C119 Ru1 72.4(5)
C109 C120 C126 119.0(11)
C109 C120 Ru4 73.2(6)
C126 C120 Ru4 69.5(7)
C83 C121 C26 119.6(11)
C83 C121 C147 122.2(11)
C26 C121 C147 118.2(13)
C83 C121 Ru5 72.2(6)
C26 C121 Ru5 69.8(6)
C147 C121 Ru5 129.5(8)
C107 C122 C163 119.9(13)
C107 C122 Ru4 71.7(7)
C163 C122 Ru4 70.0(6)
C130 C123 C23 118.6(9)
C130 C123 C12 120.3(9)
C23 C123 C12 121.2(9)
C1 C124 C72 126.8(17)
C56 C125 C25 120.3(10)
C107 C126 C120 117.8(12)
C107 C126 Ru4 72.7(7)
C120 C126 Ru4 69.0(6)
C50 C127 N17 124.1(9)
N15 C128 C86 124.1(9)
C168 C129 C172 116.7(17)
C168 C129 Ru1 71.0(9)
C172 C129 Ru1 67.2(9)
C123 C130 C131 121.7(10)
C132 C131 C130 117.6(10)
C131 C132 C63 122.6(11)
C96 C133 C134 121.0(12)
C135 C134 C133 120.0(11)
C134 C135 C84 118.7(10)
C60 C136 O5 127.0(9)
C60 C136 C84 121.3(9)
O5 C136 C84 111.6(8)
C138 C139 C99 107.0(11)
C138 C139 C140 111.4(11)
C99 C139 C140 114.4(11)
C166 C141 C1 122.0(17)
C121 C147 C148 110.8(11)
C121 C147 C142 114.1(15)
C148 C147 C142 104.9(13)
C19 C149 C150 119.5(9)
C67 C150 C149 118.6(10)
C153 C151 C115 119.1(8)
C153 C151 C152 121.5(10)
C115 C151 C152 118.4(10)
C153 C151 Ru2 73.0(8)
C115 C151 Ru2 73.0(9)
C152 C151 Ru2 135.0(16)
C151 C153 C71 118.6(9)
C151 C153 Ru2 69.8(9)
C71 C153 Ru2 70.0(6)
C71 C154 C82 117.7(7)
C71 C154 C155 122.9(9)
C82 C154 C155 119.4(9)
C71 C154 Ru2 70.9(5)
C82 C154 Ru2 72.2(6)
C155 C154 Ru2 129.1(5)
C146 C155 C154 109.1(13)
C146 C155 C144 116.6(17)
C154 C155 C144 108.1(13)
C57 C156 C100 111.8(13)
C57 C156 C157 128.7(15)
C100 C156 C157 119.1(15)
C57 C156 Ru3 67.5(7)
C100 C156 Ru3 66.3(6)
C157 C156 Ru3 127.4(12)
C158 C157 C145 121(2)
C158 C157 C156 120.3(18)
C145 C157 C156 108.7(17)
C161 C160 C162 110.0(15)
C161 C160 C109 112.4(12)
C162 C160 C109 114.2(15)
C109 C163 C122 124.2(14)
C109 C163 Ru4 73.2(7)
C122 C163 Ru4 71.9(6)
C74 C164 C111 122.0(8)
C74 C164 C76 119.4(11)
C111 C164 C76 118.5(10)
C92 C165 C110 121.0(10)
C141 C166 C89 122.6(16)
C129 C168 C167 117.0(16)
C129 C168 C90 120.3(14)
C167 C168 C90 122.5(13)
C129 C168 Ru1 73.2(9)
C167 C168 Ru1 124.9(7)
C90 C168 Ru1 70.2(8)
C170 C169 C173 104.8(9)
C170 C169 C171 110.6(9)
C173 C169 C171 108.2(8)
C119 C171 C172 112.5(12)
C119 C171 C169 123.3(13)
C172 C171 C169 124.0(12)
C119 C171 Ru1 68.6(5)
C172 C171 Ru1 67.4(7)
C169 C171 Ru1 128.5(8)
C171 C172 C129 128.0(15)
C171 C172 Ru1 74.4(9)
C129 C172 Ru1 74.6(8)
O21 Ru21 O22 86.3(3)
O21 Ru21 N35 84.8(3)
O22 Ru21 N35 84.3(3)
O21 Ru21 C302 90.2(4)
O22 Ru21 C302 147.0(4)
N35 Ru21 C302 128.1(4)
O21 Ru21 C357 145.3(5)
O22 Ru21 C357 127.3(5)
N35 Ru21 C357 89.7(5)
C302 Ru21 C357 66.6(5)
O21 Ru21 C291 98.3(5)
O22 Ru21 C291 108.7(5)
N35 Ru21 C291 166.8(5)
C302 Ru21 C291 39.5(6)
C357 Ru21 C291 80.5(6)
O21 Ru21 C356 110.0(5)
O22 Ru21 C356 163.7(5)
N35 Ru21 C356 96.7(4)
C302 Ru21 C356 37.9(5)
C357 Ru21 C356 36.6(5)
C291 Ru21 C356 70.2(5)
O21 Ru21 C325 135.0(6)
O22 Ru21 C325 89.6(5)
N35 Ru21 C325 139.3(6)
C302 Ru21 C325 70.0(6)
C357 Ru21 C325 62.7(7)
C291 Ru21 C325 41.6(3)
C356 Ru21 C325 79.0(6)
O21 Ru21 C274 168.4(4)
O22 Ru21 C274 97.8(6)
N35 Ru21 C274 106.3(5)
C302 Ru21 C274 80.5(6)
C357 Ru21 C274 34.9(6)
C291 Ru21 C274 70.2(6)
C356 Ru21 C274 66.3(6)
C325 Ru21 C274 34.8(6)
O24 Ru22 O23 85.5(3)
O24 Ru22 N36 84.4(3)
O23 Ru22 N36 85.7(3)
O24 Ru22 C311 91.7(4)
O23 Ru22 C311 154.5(3)
N36 Ru22 C311 119.3(4)
O24 Ru22 C321 155.4(7)
O23 Ru22 C321 118.7(7)
N36 Ru22 C321 92.9(5)
C311 Ru22 C321 68.3(7)
O24 Ru22 C323 117.0(6)
O23 Ru22 C323 157.1(6)
N36 Ru22 C323 92.4(4)
C311 Ru22 C323 38.0(5)
C321 Ru22 C323 38.5(7)
O24 Ru22 C296 119.8(4)
O23 Ru22 C296 93.0(4)
N36 Ru22 C296 155.7(5)
C311 Ru22 C296 66.5(5)
C321 Ru22 C296 66.5(6)
C323 Ru22 C296 79.5(6)
O24 Ru22 C347 157.5(5)
O23 Ru22 C347 93.3(5)
N36 Ru22 C347 118.0(4)
C311 Ru22 C347 79.7(5)
C321 Ru22 C347 36.0(7)
C323 Ru22 C347 67.5(7)
C296 Ru22 C347 37.8(5)
O24 Ru22 C252 93.1(4)
O23 Ru22 C252 117.0(4)
N36 Ru22 C252 156.9(4)
C311 Ru22 C252 37.7(4)
C321 Ru22 C252 79.9(5)
C323 Ru22 C252 68.4(4)
C296 Ru22 C252 36.3(5)
C347 Ru22 C252 67.5(5)
O27 Ru23 O28 85.1(3)
O27 Ru23 N37 83.8(3)
O28 Ru23 N37 84.9(3)
O27 Ru23 C366 92.8(5)
O28 Ru23 C366 154.6(5)
N37 Ru23 C366 120.1(5)
O27 Ru23 C255 157.5(4)
O28 Ru23 C255 91.1(4)
N37 Ru23 C255 118.0(4)
C366 Ru23 C255 81.2(6)
O27 Ru23 C331 118.4(4)
O28 Ru23 C331 156.1(4)
N37 Ru23 C331 92.8(4)
C366 Ru23 C331 38.5(6)
C255 Ru23 C331 69.0(5)
O27 Ru23 C320 155.5(4)
O28 Ru23 C320 119.1(5)
N37 Ru23 C320 93.9(4)
C366 Ru23 C320 67.2(7)
C255 Ru23 C320 37.6(5)
C331 Ru23 C320 37.2(5)
O27 Ru23 C316 119.2(4)
O28 Ru23 C316 90.4(3)
N37 Ru23 C316 156.1(4)
C366 Ru23 C316 68.5(5)
C255 Ru23 C316 38.6(5)
C331 Ru23 C316 82.1(4)
C320 Ru23 C316 68.0(5)
O27 Ru23 C365 93.5(4)
O28 Ru23 C365 115.9(5)
N37 Ru23 C365 158.8(5)
C366 Ru23 C365 38.8(6)
C255 Ru23 C365 68.3(6)
C331 Ru23 C365 70.0(5)
C320 Ru23 C365 79.8(5)
C316 Ru23 C365 37.0(5)
O31 Ru24 O32 85.3(3)
O31 Ru24 N38 82.2(3)
O32 Ru24 N38 84.9(4)
O31 Ru24 C335 139.0(8)
O32 Ru24 C335 133.4(8)
N38 Ru24 C335 87.6(6)
O31 Ru24 C288 90.4(6)
O32 Ru24 C288 141.1(5)
N38 Ru24 C288 132.9(5)
C335 Ru24 C288 68.2(7)
O31 Ru24 C276 106.5(6)
O32 Ru24 C276 167.5(6)
N38 Ru24 C276 100.5(5)
C335 Ru24 C276 36.9(8)
C288 Ru24 C276 37.7(6)
O31 Ru24 C242 169.4(5)
O32 Ru24 C242 101.3(6)
N38 Ru24 C242 106.5(4)
C335 Ru24 C242 38.2(8)
C288 Ru24 C242 79.2(7)
C276 Ru24 C242 66.4(8)
O31 Ru24 C326 101.7(4)
O32 Ru24 C326 107.6(4)
N38 Ru24 C326 167.1(4)
C335 Ru24 C326 81.4(6)
C288 Ru24 C326 35.8(6)
C276 Ru24 C326 66.6(6)
C242 Ru24 C326 68.5(5)
O31 Ru24 C287 136.7(4)
O32 Ru24 C287 87.7(4)
N38 Ru24 C287 139.5(4)
C335 Ru24 C287 69.3(7)
C288 Ru24 C287 69.4(6)
C276 Ru24 C287 80.9(6)
C242 Ru24 C287 36.8(5)
C326 Ru24 C287 41.0(3)
O29 Ru25 O30 86.7(2)
O29 Ru25 N33 84.3(3)
O30 Ru25 N33 85.9(3)
O29 Ru25 C289 94.3(4)
O30 Ru25 C289 161.9(6)
N33 Ru25 C289 112.2(6)
O29 Ru25 C272 120.5(5)
O30 Ru25 C272 152.4(5)
N33 Ru25 C272 91.7(4)
C289 Ru25 C272 34.2(6)
O29 Ru25 C245 160.4(4)
O30 Ru25 C245 112.9(4)
N33 Ru25 C245 96.3(3)
C289 Ru25 C245 67.3(5)
C272 Ru25 C245 40.0(6)
O29 Ru25 C318 111.3(4)
O30 Ru25 C318 97.6(4)
N33 Ru25 C318 164.1(4)
C289 Ru25 C318 65.1(7)
C272 Ru25 C318 78.0(4)
C245 Ru25 C318 68.0(4)
O29 Ru25 C283 89.4(5)
O30 Ru25 C283 127.4(6)
N33 Ru25 C283 145.7(6)
C289 Ru25 C283 34.6(7)
C272 Ru25 C283 62.9(7)
C245 Ru25 C283 79.0(6)
C318 Ru25 C283 37.1(6)
O29 Ru25 C373 149.1(4)
O30 Ru25 C373 90.3(3)
N33 Ru25 C373 126.1(4)
C289 Ru25 C373 79.6(5)
C272 Ru25 C373 69.1(4)
C245 Ru25 C373 37.7(4)
C318 Ru25 C373 38.8(4)
C283 Ru25 C373 68.3(6)
O26 Ru26 O25 86.1(3)
O26 Ru26 N34 87.9(3)
O25 Ru26 N34 82.6(3)
O26 Ru26 C332 98.9(6)
O25 Ru26 C332 168.3(6)
N34 Ru26 C332 108.1(7)
O26 Ru26 C237 141.6(4)
O25 Ru26 C237 90.3(4)
N34 Ru26 C237 129.6(4)
C332 Ru26 C237 79.2(6)
O26 Ru26 C293 106.4(4)
O25 Ru26 C293 101.0(4)
N34 Ru26 C293 165.5(4)
C332 Ru26 C293 67.4(7)
C237 Ru26 C293 37.2(5)
O26 Ru26 C309 164.3(5)
O25 Ru26 C309 108.9(5)
N34 Ru26 C309 98.4(5)
C332 Ru26 C309 65.5(7)
C237 Ru26 C309 37.8(5)
C293 Ru26 C309 67.1(5)
O26 Ru26 C284 86.6(4)
O25 Ru26 C284 133.8(6)
N34 Ru26 C284 142.6(6)
C332 Ru26 C284 37.0(7)
C237 Ru26 C284 68.8(5)
C293 Ru26 C284 38.9(6)
C309 Ru26 C284 79.7(6)
O26 Ru26 C342 129.7(4)
O25 Ru26 C342 143.2(5)
N34 Ru26 C342 89.7(6)
C332 Ru26 C342 35.6(8)
C237 Ru26 C342 67.4(6)
C293 Ru26 C342 79.0(6)
C309 Ru26 C342 36.7(6)
C284 Ru26 C342 66.4(7)
C206 O21 Ru21 130.0(8)
C236 O22 Ru21 129.3(8)
C308 O23 Ru22 128.6(7)
C239 O24 Ru22 130.4(8)
C214 O25 Ru26 129.0(6)
C209 O26 Ru26 129.6(6)
C298 O27 Ru23 130.3(7)
C207 O28 Ru23 129.5(6)
C222 O29 Ru25 128.5(5)
C203 O30 Ru25 129.8(5)
C217 O31 Ru24 130.4(7)
C267 O32 Ru24 128.7(8)
N23 N21 C327 112.6(8)
N23 N21 C304 119.8(7)
C327 N21 C304 127.6(9)
N26 N22 C216 111.1(8)
N26 N22 C208 120.8(8)
C216 N22 C208 128.1(8)
N21 N23 C306 104.9(7)
C219 N24 N25 112.9(7)
C219 N24 C227 126.6(7)
N25 N24 C227 120.5(7)
C240 N25 N24 103.7(7)
C253 N26 N22 106.1(8)
C341 N27 N28 112.7(7)
C341 N27 C269 129.1(8)
N28 N27 C269 118.2(7)
C263 N28 N27 105.1(7)
N30 N29 C228 110.9(7)
N30 N29 C241 119.0(7)
C228 N29 C241 130.1(8)
C230 N30 N29 104.6(8)
C338 N31 N32 112.2(7)
C338 N31 C218 128.4(7)
N32 N31 C218 119.3(6)
C210 N32 N31 103.5(7)
C204 N33 C290 117.1(7)
C204 N33 Ru25 118.6(6)
C290 N33 Ru25 122.9(6)
C305 N34 C259 119.8(8)
C305 N34 Ru26 123.2(7)
C259 N34 Ru26 116.9(6)
C232 N35 C336 119.1(8)
C232 N35 Ru21 118.6(7)
C336 N35 Ru21 121.8(8)
C315 N36 C229 116.7(8)
C315 N36 Ru22 122.2(7)
C229 N36 Ru22 120.8(6)
C295 N37 C248 120.5(7)
C295 N37 Ru23 119.3(5)
C248 N37 Ru23 120.0(6)
C345 N38 C300 118.6(9)
C345 N38 Ru24 121.1(7)
C300 N38 Ru24 120.1(7)
C359 C201 C261 118.3(12)
C338 C202 C210 104.3(8)
O30 C203 C225 125.4(8)
O30 C203 C205 113.9(7)
C225 C203 C205 120.5(8)
N33 C204 C231 123.3(8)
C313 C205 C292 119.9(9)
C313 C205 C203 121.1(9)
C292 C205 C203 118.9(7)
O21 C206 C301 124.8(12)
O21 C206 C343 114.5(10)
C301 C206 C343 120.7(10)
O28 C207 C294 127.0(9)
O28 C207 C266 114.3(8)
C294 C207 C266 118.6(9)
C223 C208 C299 121.7(8)
C223 C208 N22 119.5(8)
C299 C208 N22 118.8(8)
O26 C209 C213 124.6(8)
O26 C209 C292 115.8(8)
C213 C209 C292 119.5(8)
N32 C210 C202 111.6(7)
N32 C210 C220 122.8(7)
C202 C210 C220 125.5(8)
C218 C211 C269 119.9(8)
C260 C212 C337 118.9(9)
C214 C213 C209 121.7(8)
C214 C213 C225 118.8(7)
C209 C213 C225 118.8(7)
O25 C214 C213 125.2(8)
O25 C214 C260 113.0(8)
C213 C214 C260 121.7(8)
C304 C215 C227 117.5(8)
C234 C216 N22 108.2(9)
O31 C217 C258 124.5(10)
O31 C217 C224 114.3(9)
C258 C217 C224 121.2(9)
C211 C218 C257 123.8(8)
C211 C218 N31 119.1(7)
C257 C218 N31 117.1(7)
N24 C219 C249 105.7(7)
C231 C220 C262 115.9(7)
C231 C220 C210 122.9(7)
C262 C220 C210 121.2(7)
C250 C221 C297 119.6(9)
C250 C221 C230 119.4(8)
C297 C221 C230 121.0(9)
O29 C222 C225 126.7(7)
O29 C222 C270 112.6(7)
C225 C222 C270 120.5(8)
C208 C223 C304 118.4(8)
C266 C224 C261 121.8(10)
C266 C224 C217 118.9(9)
C261 C224 C217 119.3(9)
C222 C225 C203 121.9(8)
C222 C225 C213 119.6(7)
C203 C225 C213 118.5(7)
C319 C226 C246 118.3(9)
C319 C226 C306 120.8(9)
C246 C226 C306 121.0(8)
C299 C227 C215 122.2(7)
C299 C227 N24 119.8(7)
C215 C227 N24 118.0(7)
C268 C228 N29 108.1(9)
N36 C229 C297 121.7(9)
N30 C230 C268 112.6(8)
N30 C230 C221 118.7(9)
C268 C230 C221 128.7(8)
C204 C231 C220 120.2(8)
N35 C232 C235 122.3(10)
C265 C233 C254 117.0(7)
C265 C233 C240 121.9(8)
C254 C233 C240 121.1(7)
C216 C234 C253 103.8(10)
C232 C235 C251 121.7(11)
O22 C236 C301 127.2(11)
O22 C236 C310 113.4(11)
C301 C236 C310 119.4(10)
C293 C237 C309 119.7(12)
C293 C237 Ru26 72.2(6)
C309 C237 Ru26 72.4(6)
C241 C238 C269 118.1(8)
O24 C239 C303 128.1(12)
O24 C239 C339 114.3(11)
C303 C239 C339 117.4(10)
N25 C240 C249 113.3(7)
N25 C240 C233 120.0(8)
C249 C240 C233 126.6(7)
C238 C241 C257 122.5(7)
C238 C241 N29 119.1(8)
C257 C241 N29 118.4(8)
C287 C242 C335 124.3(18)
C287 C242 Ru24 72.6(7)
C335 C242 Ru24 69.7(9)
C336 C243 C251 120.2(11)
C359 C244 C266 119.7(12)
C373 C245 C272 117.3(10)
C373 C245 Ru25 72.2(6)
C272 C245 Ru25 69.7(6)
C305 C246 C226 118.8(8)
C333 C247 C324 122.8(10)
N37 C248 C254 121.0(8)
C219 C249 C240 104.4(7)
C221 C250 C315 120.3(9)
C235 C251 C243 115.8(9)
C235 C251 C253 125.6(10)
C243 C251 C253 118.6(10)
C296 C252 C311 116.9(11)
C296 C252 C348 125.0(13)
C311 C252 C348 118.0(13)
C296 C252 Ru22 70.5(7)
C311 C252 Ru22 68.2(6)
C348 C252 Ru22 129.9(11)
N26 C253 C234 110.8(9)
N26 C253 C251 126.9(9)
C234 C253 C251 122.2(10)
C248 C254 C233 119.6(7)
C320 C255 C316 119.7(13)
C320 C255 Ru23 72.6(7)
C316 C255 Ru23 72.3(6)
C328 C256 C307 115.9(8)
C328 C256 C263 123.1(8)
C307 C256 C263 120.9(9)
C218 C257 C241 116.4(8)
C217 C258 C267 121.9(9)
C217 C258 C294 119.1(9)
C267 C258 C294 118.9(9)
N34 C259 C319 120.3(8)
C212 C260 C270 120.6(8)
C212 C260 C214 120.3(9)
C270 C260 C214 119.1(8)
C201 C261 C224 118.3(11)
C290 C262 C220 117.5(8)
N28 C263 C344 109.5(8)
N28 C263 C256 120.4(9)
C344 C263 C256 130.0(9)
C270 C264 C317 119.9(10)
C295 C265 C233 121.8(9)
C224 C266 C244 118.4(10)
C224 C266 C207 122.2(9)
C244 C266 C207 119.4(10)
O32 C267 C258 127.3(11)
O32 C267 C362 113.4(11)
C258 C267 C362 118.9(10)
C228 C268 C230 103.8(8)
C211 C269 N27 120.9(8)
C211 C269 C238 119.3(7)
N27 C269 C238 119.7(8)
C264 C270 C260 119.6(8)
C264 C270 C222 120.8(8)
C260 C270 C222 119.6(8)
C289 C272 C245 120.4(12)
C289 C272 C273 120.2(17)
C245 C272 C273 119.0(15)
C289 C272 Ru25 71.9(8)
C245 C272 Ru25 70.3(6)
C273 C272 Ru25 124.3(9)
C325 C274 C357 117.6(18)
C325 C274 Ru21 70.9(10)
C357 C274 Ru21 69.2(10)
C335 C276 C288 121.6(16)
C335 C276 C275 120.8(18)
C288 C276 C275 117(2)
C335 C276 Ru24 70.5(9)
C288 C276 Ru24 70.8(6)
C275 C276 Ru24 127.2(12)
C287 C277 C278 111.8(14)
C287 C277 C329 113.0(12)
C278 C277 C329 110.8(14)
C360 C279 C361 120.8(19)
C289 C283 C318 120.1(17)
C289 C283 Ru25 70.4(10)
C318 C283 Ru25 70.5(9)
C332 C284 C293 115.2(13)
C332 C284 Ru26 69.3(9)
C293 C284 Ru26 69.4(6)
C282 C285 C293 107.4(14)
C282 C285 C286 105.8(9)
C293 C285 C286 103.1(11)
C242 C287 C277 122.3(14)
C242 C287 C326 114.2(14)
C277 C287 C326 123.5(12)
C242 C287 Ru24 70.6(8)
C277 C287 Ru24 131.4(9)
C326 C287 Ru24 68.7(6)
C326 C288 C276 121.8(17)
C326 C288 Ru24 72.9(7)
C276 C288 Ru24 71.5(8)
C272 C289 C283 125.5(16)
C272 C289 Ru25 73.9(8)
C283 C289 Ru25 75.0(11)
N33 C290 C262 125.7(8)
C302 C291 C325 111.8(11)
C302 C291 Ru21 69.6(5)
C325 C291 Ru21 69.9(6)
C333 C292 C205 118.9(9)
C333 C292 C209 119.9(9)
C205 C292 C209 121.1(8)
C237 C293 C284 120.2(13)
C237 C293 C285 125.6(12)
C284 C293 C285 114.1(13)
C237 C293 Ru26 70.7(6)
C284 C293 Ru26 71.6(7)
C285 C293 Ru26 128.0(8)
C207 C294 C298 119.8(9)
C207 C294 C258 119.9(9)
C298 C294 C258 119.5(9)
N37 C295 C265 120.0(8)
C252 C296 C347 123.1(14)
C252 C296 Ru22 73.2(8)
C347 C296 Ru22 72.1(9)
C221 C297 C229 119.5(10)
O27 C298 C294 127.2(10)
O27 C298 C361 113.3(10)
C294 C298 C361 119.3(10)
C208 C299 C227 118.5(8)
N38 C300 C328 120.7(10)
C236 C301 C206 121.6(10)
C236 C301 C303 120.4(10)
C206 C301 C303 118.0(11)
C356 C302 C291 121.4(13)
C356 C302 Ru21 72.1(6)
C291 C302 Ru21 70.9(6)
C308 C303 C239 119.9(10)
C308 C303 C301 119.0(10)
C239 C303 C301 120.9(11)
C215 C304 C223 121.7(8)
C215 C304 N21 117.1(8)
C223 C304 N21 121.2(7)
N34 C305 C246 122.5(8)
N23 C306 C340 108.4(8)
N23 C306 C226 122.0(8)
C340 C306 C226 129.5(8)
C345 C307 C256 121.1(10)
O23 C308 C303 126.1(10)
O23 C308 C349 112.5(11)
C303 C308 C349 121.4(11)
C342 C309 C237 120.6(16)
C342 C309 Ru26 73.2(8)
C237 C309 Ru26 69.8(6)
C339 C310 C322 120.1(11)
C339 C310 C236 120.0(11)
C322 C310 C236 119.9(11)
C252 C311 C323 122.8(13)
C252 C311 Ru22 74.1(6)
C323 C311 Ru22 72.8(7)
C324 C313 C205 120.1(10)
C322 C314 C353 121.0(15)
N36 C315 C250 122.0(10)
C365 C316 C255 119.7(11)
C365 C316 C368 120.6(14)
C255 C316 C368 119.5(14)
C365 C316 Ru23 72.1(5)
C255 C316 Ru23 69.2(5)
C368 C316 Ru23 126.7(8)
C337 C317 C264 121.3(10)
C283 C318 C371 122.0(13)
C283 C318 C373 120.7(12)
C371 C318 C373 117.3(13)
C283 C318 Ru25 72.4(9)
C371 C318 Ru25 131.3(8)
C373 C318 Ru25 71.7(5)
C226 C319 C259 120.0(9)
C331 C320 C255 122.7(13)
C331 C320 Ru23 70.7(6)
C255 C320 Ru23 69.8(7)
C347 C321 C323 122.4(15)
C347 C321 C346 128(2)
C323 C321 C346 108.7(16)
C347 C321 Ru22 73.9(11)
C323 C321 Ru22 71.7(10)
C346 C321 Ru22 133.6(12)
C314 C322 C310 121.0(13)
C311 C323 C321 116.4(15)
C311 C323 Ru22 69.2(6)
C321 C323 Ru22 69.8(9)
C247 C324 C313 118.8(10)
C274 C325 C358 123.8(19)
C274 C325 C291 123.4(15)
C358 C325 C291 112.1(18)
C274 C325 Ru21 74.3(10)
C358 C325 Ru21 123.4(11)
C291 C325 Ru21 68.5(5)
C288 C326 C287 119.7(13)
C288 C326 Ru24 71.3(7)
C287 C326 Ru24 70.3(6)
C340 C327 N21 105.2(10)
C256 C328 C300 120.9(9)
C352 C330 C343 118.5(14)
C320 C331 C366 117.1(11)
C320 C331 C367 111(2)
C366 C331 C367 132(2)
C320 C331 Ru23 72.1(7)
C366 C331 Ru23 69.8(6)
C367 C331 Ru23 128.4(10)
C342 C332 C284 126.0(16)
C342 C332 Ru26 75.5(10)
C284 C332 Ru26 73.7(8)
C247 C333 C292 119.5(12)
C353 C334 C339 123.3(12)
C276 C335 C242 118.0(15)
C276 C335 Ru24 72.6(8)
C242 C335 Ru24 72.1(8)
C243 C336 N35 121.0(11)
C317 C337 C212 119.6(9)
C202 C338 N31 108.3(8)
C310 C339 C334 118.2(11)
C310 C339 C239 121.5(10)
C334 C339 C239 120.3(11)
C327 C340 C306 108.8(8)
N27 C341 C344 106.6(9)
C332 C342 C309 118.1(19)
C332 C342 C370 122.9(18)
C309 C342 C370 118.8(19)
C332 C342 Ru26 68.8(9)
C309 C342 Ru26 70.1(8)
C370 C342 Ru26 128.1(12)
C349 C343 C330 122.9(13)
C349 C343 C206 118.2(10)
C330 C343 C206 118.9(11)
C341 C344 C263 106.0(9)
N38 C345 C307 122.7(11)
C312 C346 C280 113(2)
C312 C346 C321 114.7(16)
C280 C346 C321 109(2)
C321 C347 C296 118.2(16)
C321 C347 Ru22 70.1(11)
C296 C347 Ru22 70.1(9)
C343 C349 C350 118.8(12)
C343 C349 C308 121.4(12)
C350 C349 C308 119.3(11)
C349 C350 C351 121.9(15)
C352 C351 C350 116.7(17)
C330 C352 C351 121.0(17)
C334 C353 C314 116.3(14)
C354 C355 C281 95.9(19)
C354 C355 C356 106.6(13)
C281 C355 C356 111.4(16)
C357 C356 C302 117.3(14)
C357 C356 C355 116.6(14)
C302 C356 C355 126.0(14)
C357 C356 Ru21 70.6(8)
C302 C356 Ru21 70.0(6)
C355 C356 Ru21 127.0(9)
C274 C357 C356 128.3(17)
C274 C357 Ru21 75.8(11)
C356 C357 Ru21 72.7(8)
C244 C359 C201 123.5(13)
C279 C360 C364 119(2)
C362 C361 C298 121.7(12)
C362 C361 C279 120.0(13)
C298 C361 C279 118.1(13)
C361 C362 C363 119.0(15)
C361 C362 C267 119.9(12)
C363 C362 C267 120.1(13)
C364 C363 C362 119.1(16)
C363 C364 C360 121.3(18)
C316 C365 C366 118.4(13)
C316 C365 Ru23 70.9(6)
C366 C365 Ru23 68.2(6)
C331 C366 C365 122.0(13)
C331 C366 Ru23 71.7(7)
C365 C366 Ru23 72.9(6)
C271 C368 C316 106.0(15)
C271 C368 C369 121.2(19)
C316 C368 C369 118.4(16)
C372 C371 C374 121(2)
C372 C371 C318 109.0(9)
C374 C371 C318 109.1(9)
C245 C373 C318 115.8(10)
C245 C373 Ru25 70.1(5)
C318 C373 Ru25 69.5(5)
O3S S1S O2S 115.1(5)
O3S S1S O1S 116.3(5)
O2S S1S O1S 111.2(5)
O3S S1S C1S 103.8(5)
O2S S1S C1S 104.0(5)
O1S S1S C1S 104.6(6)
F3S C1S F2S 108.3(11)
F3S C1S F1S 107.4(10)
F2S C1S F1S 106.6(9)
F3S C1S S1S 112.5(8)
F2S C1S S1S 111.3(8)
F1S C1S S1S 110.4(9)
O4S S2S O5S 109.9(11)
O4S S2S O6S 116.4(8)
O5S S2S O6S 115.7(7)
O4S S2S C2S 104.4(8)
O5S S2S C2S 105.0(10)
O6S S2S C2S 103.8(6)
F6S C2S F5S 104.2(16)
F6S C2S F4S 106.1(14)
F5S C2S F4S 105.9(14)
F6S C2S S2S 117.8(13)
F5S C2S S2S 111.7(13)
F4S C2S S2S 110.2(10)
O9S S3S O8S 118.2(12)
O9S S3S O7S 115.5(9)
O8S S3S O7S 114.4(6)
O9S S3S C3S 99.4(11)
O8S S3S C3S 102.6(7)
O7S S3S C3S 103.2(9)
F9S C3S F7S 108(2)
F9S C3S F8S 113.2(14)
F7S C3S F8S 109.6(17)
F9S C3S S3S 111.4(16)
F7S C3S S3S 108.2(11)
F8S C3S S3S 106.4(17)
C4S S4S O10S 113.3(5)
C4S S4S O12S 110.4(5)
O10S S4S O12S 110.4(6)
C4S S4S O11S 108.0(5)
O10S S4S O11S 107.5(6)
O12S S4S O11S 107.0(6)
F11S C4S F10S 109.8(7)
F11S C4S F12S 111.5(7)
F10S C4S F12S 110.9(7)
F11S C4S S4S 106.4(5)
F10S C4S S4S 109.0(6)
F12S C4S S4S 109.1(6)
O14S S5S O15S 116.0(6)
O14S S5S O13S 110.9(5)
O15S S5S O13S 107.6(5)
O14S S5S C5S 111.2(5)
O15S S5S C5S 107.7(5)
O13S S5S C5S 102.6(5)
F15S C5S F14S 115.1(8)
F15S C5S F13S 112.8(8)
F14S C5S F13S 110.2(8)
F15S C5S S5S 107.8(7)
F14S C5S S5S 105.9(6)
F13S C5S S5S 104.0(6)
O16S S6S O17S 113.6(7)
O16S S6S O18S 115.1(7)
O17S S6S O18S 114.1(7)
O16S S6S C6S 102.9(7)
O17S S6S C6S 104.8(8)
O18S S6S C6S 104.5(7)
F18S C6S F16S 110.6(14)
F18S C6S F17S 105.1(12)
F16S C6S F17S 110.7(14)
F18S C6S S6S 111.8(11)
F16S C6S S6S 111.2(10)
F17S C6S S6S 107.2(11)
O20S S7S O19S 111.6(5)
O20S S7S O21S 114.2(5)
O19S S7S O21S 108.1(5)
O20S S7S C7S 110.2(5)
O19S S7S C7S 105.7(5)
O21S S7S C7S 106.5(5)
F20S C7S F19S 113.8(8)
F20S C7S F21S 113.2(8)
F19S C7S F21S 111.0(8)
F20S C7S S7S 107.7(6)
F19S C7S S7S 103.9(6)
F21S C7S S7S 106.6(7)
O22S S8S O24S 112.5(7)
O22S S8S O23S 119.9(11)
O24S S8S O23S 114.4(7)
O22S S8S C8S 98.0(11)
O24S S8S C8S 102.6(7)
O23S S8S C8S 106.0(9)
F23S C8S F24S 110.3(16)
F23S C8S F22S 102.3(13)
F24S C8S F22S 100.6(14)
F23S C8S S8S 116.4(14)
F24S C8S S8S 112.2(14)
F22S C8S S8S 113.6(11)
O27S S9S O25S 110.5(7)
O27S S9S O26S 110.1(7)
O25S S9S O26S 109.4(6)
O27S S9S C9S 108.6(6)
O25S S9S C9S 109.6(6)
O26S S9S C9S 108.7(6)
F25S C9S F26S 110.8(8)
F25S C9S F27S 110.2(8)
F26S C9S F27S 109.4(8)
F25S C9S S9S 108.6(7)
F26S C9S S9S 108.7(7)
F27S C9S S9S 109.1(7)
O28S S10S O30S 113.7(6)
O28S S10S O29S 116.0(6)
O30S S10S O29S 112.3(6)
O28S S10S C10S 91.5(7)
O30S S10S C10S 111.4(5)
O29S S10S C10S 110.1(5)
F29S C10S F30S 110.7(8)
F29S C10S F28S 111.0(8)
F30S C10S F28S 110.1(8)
F29S C10S S10S 107.8(7)
F30S C10S S10S 107.1(6)
F28S C10S S10S 110.0(7)
O33S S11S O32S 111.7(6)
O33S S11S O31S 111.2(6)
O32S S11S O31S 109.3(6)
O33S S11S C11S 108.8(5)
O32S S11S C11S 108.0(5)
O31S S11S C11S 107.7(5)
F33S C11S F31S 110.8(8)
F33S C11S F32S 111.5(8)
F31S C11S F32S 111.4(8)
F33S C11S S11S 107.9(7)
F31S C11S S11S 108.6(7)
F32S C11S S11S 106.4(7)
O35S S12S O34S 112.4(6)
O35S S12S O36S 111.2(6)
O34S S12S O36S 109.0(6)
O35S S12S C12S 110.1(6)
O34S S12S C12S 107.3(6)
O36S S12S C12S 106.6(6)
F35S C12S F36S 112.4(8)
F35S C12S F34S 112.1(8)
F36S C12S F34S 110.7(8)
F35S C12S S12S 107.1(7)
F36S C12S S12S 107.1(7)
F34S C12S S12S 107.1(7)
C3E O1E C1E 105.9(18)
O1E C1E C2E 100.8(15)
O1E C3E C4E 102.4(14)

loop_
_geom_bond_atom_site_label_1
_geom_bond_atom_site_label_2
_geom_bond_distance
Ru1 O2 2.027(9)
Ru1 O1 2.059(7)
Ru1 N13 2.126(7)
Ru1 C172 2.148(15)
Ru1 C119 2.166(9)
Ru1 C90 2.215(10)
Ru1 C168 2.219(14)
Ru1 C129 2.246(17)
Ru1 C171 2.241(10)
Ru2 O7 2.042(7)
Ru2 O8 2.047(8)
Ru2 N14 2.129(8)
Ru2 C151 2.127(17)
Ru2 C71 2.147(9)
Ru2 C154 2.164(8)
Ru2 C153 2.168(12)
Ru2 C115 2.184(15)
Ru2 C82 2.193(11)
Ru3 O12 2.036(6)
Ru3 O11 2.057(7)
Ru3 N17 2.094(8)
Ru3 C100 2.120(11)
Ru3 C57 2.146(11)
Ru3 C98 2.176(10)
Ru3 C117 2.185(12)
Ru3 C113 2.199(11)
Ru3 C156 2.236(10)
Ru4 O9 2.018(6)
Ru4 O10 2.048(6)
Ru4 N18 2.141(7)
Ru4 C120 2.147(10)
Ru4 C126 2.155(12)
Ru4 C163 2.175(11)
Ru4 C107 2.181(10)
Ru4 C109 2.194(9)
Ru4 C122 2.199(10)
Ru5 O5 2.013(7)
Ru5 O3 2.040(7)
Ru5 N16 2.120(7)
Ru5 C79 2.156(10)
Ru5 C102 2.157(12)
Ru5 C33 2.179(8)
Ru5 C26 2.192(11)
Ru5 C121 2.217(8)
Ru5 C83 2.241(10)
Ru6 O4 2.033(6)
Ru6 O6 2.036(7)
Ru6 N15 2.112(7)
Ru6 C103 2.160(10)
Ru6 C9 2.170(9)
Ru6 C99 2.193(8)
Ru6 C104 2.198(11)
Ru6 C77 2.204(10)
Ru6 C13 2.207(9)
O1 C74 1.258(12)
O2 C76 1.293(15)
O3 C12 1.294(11)
O4 C34 1.293(12)
O5 C136 1.344(12)
O6 C10 1.263(12)
O7 C48 1.290(13)
O8 C46 1.231(14)
O9 C21 1.323(11)
O10 C42 1.273(11)
O11 C15 1.295(11)
O12 C95 1.290(10)
N1 N4 1.355(10)
N1 C85 1.371(11)
N1 C14 1.427(10)
N2 N5 1.374(9)
N2 C88 1.378(11)
N2 C47 1.403(10)
N3 N6 1.365(10)
N3 C6 1.390(11)
N3 C35 1.425(11)
N4 C43 1.342(10)
N5 C16 1.353(11)
N6 C70 1.349(11)
N7 N12 1.339(12)
N7 C52 1.347(13)
N7 C62 1.436(13)
N8 N11 1.329(10)
N8 C30 1.382(13)
N8 C24 1.444(12)
N9 N10 1.351(11)
N9 C41 1.382(12)
N9 C4 1.397(11)
N10 C20 1.335(11)
N11 C39 1.322(13)
N12 C64 1.337(12)
N13 C44 1.354(10)
N13 C5 1.355(13)
N14 C29 1.347(13)
N14 C105 1.341(15)
N15 C128 1.347(12)
N15 C55 1.363(12)
N16 C116 1.329(13)
N16 C2 1.388(12)
N17 C127 1.369(13)
N17 C118 1.381(12)
N18 C40 1.337(11)
N18 C18 1.367(11)
C1 C124 1.36(2)
C1 C141 1.49(3)
C2 C51 1.386(12)
C3 C16 1.403(13)
C3 C31 1.424(12)
C3 C22 1.425(12)
C4 C54 1.409(14)
C4 C38 1.406(14)
C5 C17 1.373(14)
C6 C106 1.337(13)
C7 C24 1.361(14)
C7 C62 1.421(14)
C8 C50 1.358(13)
C8 C114 1.428(14)
C8 C64 1.481(14)
C9 C99 1.354(16)
C9 C77 1.442(15)
C10 C108 1.378(14)
C10 C45 1.494(13)
C11 C47 1.371(11)
C11 C35 1.415(13)
C12 C60 1.411(14)
C12 C123 1.486(14)
C13 C104 1.326(18)
C13 C77 1.451(18)
C13 C137 1.443(15)
C14 C37 1.373(12)
C14 C49 1.381(12)
C15 C58 1.396(12)
C15 C91 1.478(13)
C16 C27 1.429(11)
C17 C32 1.392(11)
C18 C22 1.354(13)
C19 C149 1.388(14)
C19 C53 1.413(13)
C19 C21 1.459(13)
C20 C59 1.367(14)
C20 C101 1.443(13)
C21 C80 1.392(13)
C23 C63 1.406(15)
C23 C123 1.406(14)
C23 C34 1.458(15)
C24 C38 1.383(12)
C25 C91 1.420(13)
C25 C125 1.420(17)
C26 C33 1.40(2)
C26 C121 1.455(16)
C27 C88 1.401(14)
C28 C94 1.360(13)
C28 C92 1.399(14)
C29 C93 1.394(14)
C30 C61 1.376(13)
C31 C40 1.374(13)
C32 C73 1.391(12)
C32 C43 1.482(11)
C33 C102 1.47(2)
C34 C108 1.452(14)
C35 C49 1.389(11)
C36 C91 1.324(13)
C36 C112 1.440(14)
C36 C42 1.475(13)
C37 C47 1.384(10)
C39 C61 1.382(13)
C39 C65 1.462(12)
C41 C59 1.408(12)
C42 C80 1.410(13)
C43 C69 1.409(13)
C44 C73 1.315(12)
C45 C96 1.366(15)
C45 C84 1.399(14)
C46 C89 1.474(15)
C46 C111 1.482(16)
C48 C110 1.426(15)
C48 C111 1.439(13)
C50 C127 1.331(16)
C51 C65 1.356(15)
C52 C78 1.326(18)
C53 C75 1.422(13)
C53 C95 1.451(12)
C54 C62 1.376(12)
C55 C68 1.409(12)
C56 C112 1.286(15)
C56 C125 1.407(17)
C57 C113 1.40(2)
C57 C156 1.44(2)
C58 C95 1.447(12)
C58 C80 1.478(12)
C60 C136 1.337(14)
C60 C108 1.504(13)
C63 C132 1.387(16)
C64 C78 1.422(14)
C65 C81 1.390(15)
C66 C86 1.360(13)
C66 C68 1.423(13)
C66 C70 1.438(12)
C67 C75 1.341(15)
C67 C150 1.410(15)
C69 C85 1.357(12)
C70 C106 1.447(13)
C71 C154 1.358(12)
C71 C153 1.421(12)
C72 C89 1.40(2)
C72 C124 1.430(16)
C72 C76 1.453(19)
C74 C164 1.425(16)
C74 C87 1.434(13)
C76 C164 1.459(14)
C79 C83 1.368(18)
C79 C102 1.39(2)
C81 C116 1.366(14)
C82 C115 1.355(13)
C82 C154 1.413(12)
C83 C121 1.429(19)
C84 C135 1.408(15)
C84 C136 1.494(14)
C86 C128 1.362(12)
C87 C110 1.405(14)
C87 C94 1.448(13)
C89 C166 1.38(2)
C90 C119 1.46(2)
C90 C168 1.49(2)
C92 C165 1.373(15)
C93 C101 1.402(15)
C96 C133 1.374(17)
C97 C105 1.393(14)
C97 C101 1.427(11)
C98 C100 1.428(19)
C98 C117 1.45(2)
C99 C103 1.390(15)
C99 C139 1.524(14)
C100 C156 1.449(18)
C102 C143 1.526(10)
C103 C104 1.476(15)
C107 C122 1.32(2)
C107 C126 1.36(2)
C107 C159 1.503(17)
C109 C163 1.321(16)
C109 C120 1.385(19)
C109 C160 1.500(14)
C110 C165 1.408(12)
C111 C164 1.441(16)
C113 C117 1.29(2)
C114 C118 1.335(15)
C115 C151 1.415(14)
C117 C174 1.59(3)
C119 C171 1.40(2)
C120 C126 1.52(2)
C121 C147 1.47(2)
C122 C163 1.427(18)
C123 C130 1.347(15)
C129 C168 1.37(2)
C129 C172 1.44(2)
C130 C131 1.444(17)
C131 C132 1.365(17)
C133 C134 1.393(19)
C134 C135 1.380(16)
C138 C139 1.499(19)
C139 C140 1.55(2)
C141 C166 1.32(2)
C142 C147 1.56(2)
C144 C155 1.539(10)
C145 C157 1.44(3)
C146 C155 1.43(3)
C147 C148 1.53(2)
C149 C150 1.417(15)
C151 C153 1.368(13)
C151 C152 1.538(9)
C154 C155 1.535(8)
C156 C157 1.47(2)
C157 C158 1.37(3)
C160 C161 1.45(2)
C160 C162 1.50(3)
C167 C168 1.47(2)
C169 C170 1.536(10)
C169 C173 1.559(10)
C169 C171 1.560(9)
C171 C172 1.44(2)
Ru21 O21 2.046(9)
Ru21 O22 2.067(8)
Ru21 N35 2.128(8)
Ru21 C302 2.161(10)
Ru21 C357 2.162(16)
Ru21 C291 2.179(9)
Ru21 C356 2.188(11)
Ru21 C325 2.200(13)
Ru21 C274 2.242(18)
Ru22 O24 2.027(8)
Ru22 O23 2.045(8)
Ru22 N36 2.096(9)
Ru22 C311 2.151(10)
Ru22 C321 2.173(18)
Ru22 C323 2.197(13)
Ru22 C296 2.193(15)
Ru22 C347 2.219(18)
Ru22 C252 2.227(10)
Ru23 O27 2.034(7)
Ru23 O28 2.055(7)
Ru23 N37 2.144(6)
Ru23 C366 2.168(11)
Ru23 C255 2.173(11)
Ru23 C331 2.192(10)
Ru23 C320 2.210(11)
Ru23 C316 2.215(8)
Ru23 C365 2.231(10)
Ru24 O31 2.017(8)
Ru24 O32 2.034(8)
Ru24 N38 2.109(8)
Ru24 C335 2.179(14)
Ru24 C288 2.195(11)
Ru24 C276 2.205(12)
Ru24 C242 2.210(14)
Ru24 C326 2.214(10)
Ru24 C287 2.236(13)
Ru25 O29 2.027(6)
Ru25 O30 2.054(6)
Ru25 N33 2.152(7)
Ru25 C289 2.157(13)
Ru25 C272 2.181(11)
Ru25 C245 2.189(9)
Ru25 C318 2.187(10)
Ru25 C283 2.212(19)
Ru25 C373 2.218(9)
Ru26 O26 2.036(7)
Ru26 O25 2.041(7)
Ru26 N34 2.138(9)
Ru26 C332 2.148(15)
Ru26 C237 2.156(8)
Ru26 C293 2.175(10)
Ru26 C309 2.190(11)
Ru26 C284 2.205(11)
Ru26 C342 2.230(15)
O21 C206 1.314(13)
O22 C236 1.278(14)
O23 C308 1.339(14)
O24 C239 1.272(15)
O25 C214 1.300(12)
O26 C209 1.298(11)
O27 C298 1.267(13)
O28 C207 1.285(12)
O29 C222 1.309(11)
O30 C203 1.286(11)
O31 C217 1.337(12)
O32 C267 1.287(14)
N21 N23 1.331(11)
N21 C327 1.381(12)
N21 C304 1.421(12)
N22 N26 1.339(11)
N22 C216 1.394(14)
N22 C208 1.403(13)
N23 C306 1.357(12)
N24 C219 1.347(11)
N24 N25 1.362(10)
N24 C227 1.423(10)
N25 C240 1.306(10)
N26 C253 1.300(14)
N27 C341 1.349(13)
N27 N28 1.349(11)
N27 C269 1.400(10)
N28 C263 1.345(12)
N29 N30 1.351(10)
N29 C228 1.372(12)
N29 C241 1.418(10)
N30 C230 1.310(12)
N31 C338 1.346(11)
N31 N32 1.369(10)
N31 C218 1.449(12)
N32 C210 1.328(11)
N33 C204 1.317(11)
N33 C290 1.322(12)
N34 C305 1.303(12)
N34 C259 1.362(12)
N35 C232 1.311(15)
N35 C336 1.360(16)
N36 C315 1.358(13)
N36 C229 1.390(15)
N37 C295 1.343(13)
N37 C248 1.364(11)
N38 C345 1.341(17)
N38 C300 1.351(13)
C201 C359 1.38(2)
C201 C261 1.41(2)
C202 C338 1.338(14)
C202 C210 1.430(12)
C203 C225 1.423(11)
C203 C205 1.459(13)
C204 C231 1.344(13)
C205 C313 1.374(14)
C205 C292 1.397(13)
C206 C301 1.442(16)
C206 C343 1.456(19)
C207 C294 1.390(13)
C207 C266 1.453(14)
C208 C223 1.386(13)
C208 C299 1.385(12)
C209 C213 1.423(12)
C209 C292 1.461(12)
C210 C220 1.470(11)
C211 C218 1.373(12)
C211 C269 1.375(12)
C212 C260 1.352(13)
C212 C337 1.456(15)
C213 C214 1.413(12)
C213 C225 1.496(12)
C214 C260 1.464(13)
C215 C304 1.380(12)
C215 C227 1.410(13)
C216 C234 1.320(15)
C217 C258 1.355(15)
C217 C224 1.472(15)
C218 C257 1.378(13)
C219 C249 1.387(12)
C220 C231 1.394(12)
C220 C262 1.432(11)
C221 C250 1.348(16)
C221 C297 1.368(14)
C221 C230 1.510(13)
C222 C225 1.408(12)
C222 C270 1.486(12)
C223 C304 1.418(13)
C224 C266 1.351(15)
C224 C261 1.436(15)
C226 C319 1.342(13)
C226 C246 1.424(12)
C226 C306 1.459(15)
C227 C299 1.390(12)
C228 C268 1.340(13)
C229 C297 1.399(15)
C230 C268 1.420(15)
C232 C235 1.350(14)
C233 C265 1.382(11)
C233 C254 1.420(12)
C233 C240 1.456(11)
C234 C253 1.474(15)
C235 C251 1.364(16)
C236 C301 1.415(18)
C236 C310 1.470(17)
C237 C293 1.380(18)
C237 C309 1.41(2)
C238 C241 1.397(13)
C238 C269 1.432(12)
C239 C303 1.411(17)
C239 C339 1.506(18)
C240 C249 1.393(12)
C241 C257 1.400(14)
C242 C287 1.404(18)
C242 C335 1.44(3)
C243 C336 1.352(14)
C243 C251 1.418(16)
C244 C359 1.339(18)
C244 C266 1.444(15)
C245 C373 1.426(16)
C245 C272 1.50(2)
C246 C305 1.371(14)
C247 C333 1.339(17)
C247 C324 1.366(18)
C248 C254 1.368(12)
C250 C315 1.402(14)
C251 C253 1.468(13)
C252 C296 1.38(2)
C252 C311 1.417(16)
C252 C348 1.503(18)
C255 C320 1.413(19)
C255 C316 1.449(19)
C256 C328 1.362(15)
C256 C307 1.425(13)
C256 C263 1.445(13)
C258 C267 1.412(17)
C258 C294 1.485(13)
C259 C319 1.406(14)
C260 C270 1.435(13)
C262 C290 1.334(13)
C263 C344 1.421(14)
C264 C270 1.358(14)
C264 C317 1.412(14)
C265 C295 1.372(12)
C267 C362 1.48(2)
C271 C368 1.48(3)
C272 C289 1.28(2)
C272 C273 1.51(2)
C274 C325 1.33(2)
C274 C357 1.32(2)
C275 C276 1.57(3)
C276 C335 1.39(3)
C276 C288 1.42(2)
C277 C287 1.45(2)
C277 C278 1.47(3)
C277 C329 1.59(2)
C279 C360 1.30(3)
C279 C361 1.49(2)
C280 C346 1.536(10)
C281 C355 1.555(10)
C282 C285 1.534(10)
C283 C289 1.30(3)
C283 C318 1.40(2)
C284 C332 1.38(3)
C284 C293 1.46(2)
C285 C293 1.542(10)
C285 C286 1.561(10)
C287 C326 1.560(10)
C288 C326 1.36(2)
C291 C302 1.47(2)
C291 C325 1.555(10)
C292 C333 1.387(15)
C294 C298 1.427(15)
C296 C347 1.43(2)
C298 C361 1.441(18)
C300 C328 1.419(13)
C301 C303 1.453(15)
C302 C356 1.412(17)
C303 C308 1.393(17)
C306 C340 1.402(14)
C307 C345 1.347(15)
C308 C349 1.434(17)
C309 C342 1.39(2)
C310 C339 1.372(16)
C310 C322 1.404(19)
C311 C323 1.415(17)
C312 C346 1.46(3)
C313 C324 1.373(16)
C314 C322 1.35(2)
C314 C353 1.45(2)
C316 C365 1.411(19)
C316 C368 1.49(2)
C317 C337 1.339(16)
C318 C371 1.554(9)
C318 C373 1.464(15)
C320 C331 1.40(2)
C321 C347 1.36(3)
C321 C323 1.44(3)
C321 C346 1.59(2)
C325 C358 1.50(3)
C327 C340 1.317(17)
C330 C352 1.39(3)
C330 C343 1.439(18)
C331 C366 1.44(2)
C331 C367 1.51(2)
C332 C342 1.34(3)
C334 C353 1.35(2)
C334 C339 1.429(16)
C341 C344 1.360(14)
C342 C370 1.44(3)
C343 C349 1.367(16)
C349 C350 1.40(2)
C350 C351 1.45(2)
C351 C352 1.46(2)
C354 C355 1.550(10)
C355 C356 1.57(3)
C356 C357 1.37(2)
C360 C364 1.49(3)
C361 C362 1.38(2)
C362 C363 1.46(2)
C363 C364 1.36(3)
C365 C366 1.46(2)
C368 C369 1.48(3)
C371 C372 1.544(10)
C371 C374 1.556(10)
S1S O3S 1.409(7)
S1S O2S 1.457(8)
S1S O1S 1.469(7)
S1S C1S 1.803(13)
F1S C1S 1.357(12)
F2S C1S 1.343(14)
F3S C1S 1.320(15)
S2S O4S 1.366(11)
S2S O5S 1.397(16)
S2S O6S 1.438(9)
S2S C2S 1.797(15)
F4S C2S 1.357(17)
F5S C2S 1.33(2)
F6S C2S 1.21(2)
S3S O9S 1.378(14)
S3S O8S 1.447(11)
S3S O7S 1.482(11)
S3S C3S 1.91(3)
F7S C3S 1.32(2)
F8S C3S 1.34(2)
F9S C3S 1.28(2)
S4S C4S 1.859(7)
S4S O10S 1.873(8)
S4S O12S 1.880(8)
S4S O11S 1.936(8)
F10S C4S 1.470(8)
F11S C4S 1.469(8)
F12S C4S 1.485(8)
S5S O14S 1.813(8)
S5S O15S 1.849(8)
S5S O13S 1.948(8)
S5S C5S 1.964(8)
F13S C5S 1.491(9)
F14S C5S 1.460(9)
F15S C5S 1.442(9)
S6S O16S 1.409(9)
S6S O17S 1.438(12)
S6S O18S 1.472(12)
S6S C6S 1.788(15)
F16S C6S 1.326(19)
F17S C6S 1.385(19)
F18S C6S 1.304(18)
S7S O20S 1.834(8)
S7S O19S 1.886(8)
S7S O21S 1.887(8)
S7S C7S 1.961(8)
F19S C7S 1.462(9)
F20S C7S 1.447(9)
F21S C7S 1.464(9)
S8S O22S 1.423(13)
S8S O24S 1.432(8)
S8S O23S 1.447(14)
S8S C8S 1.672(18)
F22S C8S 1.407(17)
F23S C8S 1.36(2)
F24S C8S 1.39(2)
S9S O27S 1.891(9)
S9S O25S 1.887(9)
S9S O26S 1.903(9)
S9S C9S 1.932(9)
F25S C9S 1.479(9)
F26S C9S 1.485(9)
F27S C9S 1.489(9)
S10S O28S 1.805(8)
S10S O30S 1.860(8)
S10S O29S 1.865(8)
S10S C10S 1.923(8)
F28S C10S 1.484(9)
F29S C10S 1.477(9)
F30S C10S 1.477(9)
S11S O33S 1.850(8)
S11S O32S 1.878(8)
S11S O31S 1.896(8)
S11S C11S 1.954(8)
F31S C11S 1.463(9)
F32S C11S 1.484(9)
F33S C11S 1.462(9)
S12S O35S 1.846(8)
S12S O34S 1.886(8)
S12S O36S 1.913(9)
S12S C12S 1.957(8)
F34S C12S 1.487(9)
F35S C12S 1.475(9)
F36S C12S 1.477(9)
O1E C3E 1.516(10)
O1E C1E 1.521(10)
C1E C2E 1.552(10)
C3E C4E 1.540(10)
